data_7240380
loop_
_publ_author_name
'Yang, Peng'
'Alshankiti, Buthainah'
'Khashab, Niveen M.'

_publ_section_title
;
 Intrinsically porous molecular building blocks for metal organic
 frameworks tailored by the bridging effect of counter cations
;
_journal_name_full CrystEngComm
_journal_paper_doi 10.1039/D0CE00397B
_journal_year 2020
_chemical_absolute_configuration unk
_chemical_formula_moiety 'C144 H169 Mo20 Na21 O258 P8, 2(C2 H4 O2), 2(C2 H3 O2)'
_chemical_formula_sum 'C152 H183 Mo20 Na21 O266 P8'
_chemical_formula_weight 8915.32
_space_group_crystal_system triclinic
_space_group_IT_number 1
_space_group_name_Hall 'P 1'
_space_group_name_H-M_alt 'P 1'
_atom_sites_solution_hydrogens geom
_atom_sites_solution_primary direct
_audit_creation_date 2019-07-12
_audit_creation_method
;
Olex2 1.2
(compiled 2018.05.29 svn.r3508 for OlexSys, GUI svn.r5506)
;
_audit_update_record
;
2020-02-12 deposited with the CCDC.	2020-04-07 downloaded from the CCDC.
;
_cell_angle_alpha 82.942(2)
_cell_angle_beta 70.254(2)
_cell_angle_gamma 82.498(2)
_cell_formula_units_Z 1
_cell_length_a 16.4104(10)
_cell_length_b 22.5164(13)
_cell_length_c 24.1911(16)
_cell_measurement_reflns_used 9876
_cell_measurement_temperature 150(2)
_cell_measurement_theta_max 28.27
_cell_measurement_theta_min 2.45
_cell_volume 8311.3(9)
_computing_cell_refinement 'SAINT V8.38A (?, 2016)'
_computing_data_reduction 'SAINT V8.38A (?, 2016)'
_computing_molecular_graphics 'Olex2 (Dolomanov et al., 2009)'
_computing_publication_material 'Olex2 (Dolomanov et al., 2009)'
_computing_structure_refinement 'ShelXL (Sheldrick, 2015)'
_computing_structure_solution 'ShelXS (Sheldrick, 2008)'
_diffrn_ambient_temperature 150.0
_diffrn_measured_fraction_theta_full 0.998
_diffrn_measured_fraction_theta_max 0.998
_diffrn_measurement_device_type 'Bruker APEX-II CCD'
_diffrn_measurement_method '\f and \w scans'
_diffrn_radiation_type MoK\a
_diffrn_radiation_wavelength 0.71073
_diffrn_reflns_av_R_equivalents 0.0336
_diffrn_reflns_av_unetI/netI 0.0179
_diffrn_reflns_Laue_measured_fraction_full 0.998
_diffrn_reflns_Laue_measured_fraction_max 0.998
_diffrn_reflns_limit_h_max 19
_diffrn_reflns_limit_h_min -19
_diffrn_reflns_limit_k_max 26
_diffrn_reflns_limit_k_min -26
_diffrn_reflns_limit_l_max 28
_diffrn_reflns_limit_l_min -28
_diffrn_reflns_number 508794
_diffrn_reflns_point_group_measured_fraction_full 0.998
_diffrn_reflns_point_group_measured_fraction_max 0.998
_diffrn_reflns_theta_full 24.999
_diffrn_reflns_theta_max 24.999
_diffrn_reflns_theta_min 1.945
_diffrn_standards_number 0
_exptl_absorpt_coefficient_mu 0.917
_exptl_absorpt_correction_T_max 0.7457
_exptl_absorpt_correction_T_min 0.6595
_exptl_absorpt_correction_type multi-scan
_exptl_absorpt_process_details
'SADABS-2016/2 (Bruker,2016/2) was used for absorption correction. wR2(int) was 0.1285 before and 0.0542 after correction. The Ratio of minimum to maximum transmission is 0.8844. The \l/2 correction factor is Not present.'
_exptl_crystal_density_diffrn 1.781
_exptl_crystal_description plate
_exptl_crystal_F_000 4414
_exptl_crystal_size_max 0.3
_exptl_crystal_size_mid 0.25
_exptl_crystal_size_min 0.22
_refine_diff_density_max 3.338
_refine_diff_density_min -1.865
_refine_diff_density_rms 0.124
_refine_ls_abs_structure_details
;
 Flack x determined using 27995 quotients [(I+)-(I-)]/[(I+)+(I-)]
 (Parsons, Flack and Wagner, Acta Cryst. B69 (2013) 249-259).
;
_refine_ls_abs_structure_Flack -0.008(3)
_refine_ls_extinction_method none
_refine_ls_goodness_of_fit_ref 1.033
_refine_ls_hydrogen_treatment constr
_refine_ls_matrix_type full
_refine_ls_number_parameters 4305
_refine_ls_number_reflns 58431
_refine_ls_number_restraints 17178
_refine_ls_restrained_S_all 1.006
_refine_ls_R_factor_all 0.0427
_refine_ls_R_factor_gt 0.0420
_refine_ls_shift/su_max 0.009
_refine_ls_shift/su_mean 0.000
_refine_ls_structure_factor_coef Fsqd
_refine_ls_weighting_details 'w=1/[\s^2^(Fo^2^)+(0.0569P)^2^+45.2620P] where P=(Fo^2^+2Fc^2^)/3'
_refine_ls_weighting_scheme calc
_refine_ls_wR_factor_gt 0.1085
_refine_ls_wR_factor_ref 0.1090
_reflns_Friedel_coverage 0.999
_reflns_Friedel_fraction_full 0.998
_reflns_Friedel_fraction_max 0.998
_reflns_number_gt 57592
_reflns_number_total 58431
_reflns_threshold_expression 'I > 2\s(I)'
_cod_data_source_file d0ce00397b2.cif
_cod_data_source_block 1_a_CCDC5
_cod_database_code 7240380
_shelx_shelxl_version_number 2018/1
_shelx_space_group_comment
;
The symmetry employed for this shelxl refinement is uniquely defined
by the following loop, which should always be used as a source of
symmetry information in preference to the above space-group names.
They are only intended as comments.
;
_shelx_estimated_absorpt_t_max 0.824
_shelx_estimated_absorpt_t_min 0.770
_olex2_refinement_description
;
1. Fixed Uiso
 At 1.2 times of:
  All C(H) groups, All C(H,H) groups
 At 1.5 times of:
  All C(H,H,H) groups, All O(H) groups
2. Uiso/Uaniso restraints and constraints
C1 \\sim C2 \\sim C3 \\sim C4 \\sim C5 \\sim C6 \\sim C7 \\sim C8 \\sim C9
\\sim C10 \\sim C11 \\sim C12 \\sim C13 \\sim C14 \\sim C15 \\sim C16 \\sim C17
\\sim C18 \\sim C19 \\sim C20 \\sim C21 \\sim C22 \\sim C23 \\sim C24 \\sim C25
\\sim C26 \\sim C27 \\sim C28 \\sim C29 \\sim C30 \\sim C31 \\sim C32 \\sim C33
\\sim C34 \\sim C35 \\sim C36 \\sim C37 \\sim C38 \\sim C39 \\sim C40 \\sim C41
\\sim C42 \\sim C43 \\sim C44 \\sim C45 \\sim C46 \\sim C47 \\sim C48 \\sim C49
\\sim C50 \\sim C51 \\sim C52 \\sim C53 \\sim C54 \\sim C55 \\sim C56 \\sim C57
\\sim C58 \\sim C59 \\sim C60 \\sim C61 \\sim C62 \\sim C63 \\sim C64 \\sim C65
\\sim C66 \\sim C67 \\sim C68 \\sim C69 \\sim C70 \\sim C71 \\sim C72 \\sim C73
\\sim C74 \\sim C75 \\sim C76 \\sim C77 \\sim C78 \\sim C79 \\sim C80 \\sim C81
\\sim C82 \\sim C83 \\sim C84 \\sim C85 \\sim C86 \\sim C87 \\sim C88 \\sim C89
\\sim C90 \\sim C91 \\sim C92 \\sim C93 \\sim C94 \\sim C95 \\sim C96 \\sim C97
\\sim C98 \\sim C99 \\sim C100 \\sim C101 \\sim C102 \\sim C103 \\sim C104
\\sim C105 \\sim C106 \\sim C107 \\sim C108 \\sim C109 \\sim C110 \\sim C111
\\sim C112 \\sim C113 \\sim C114 \\sim C115 \\sim C116 \\sim C117 \\sim C118
\\sim C119 \\sim C120 \\sim C121 \\sim C122 \\sim C123 \\sim C124 \\sim C125
\\sim C126 \\sim C127 \\sim C128 \\sim C129 \\sim C130 \\sim C131 \\sim C132
\\sim C133 \\sim C134 \\sim C135 \\sim C136 \\sim C137 \\sim C138 \\sim C139
\\sim C140 \\sim C141 \\sim C142 \\sim C143 \\sim C152 \\sim C144 \\sim C145
\\sim C146 \\sim C147 \\sim C150 \\sim C151 \\sim C148 \\sim C149: within 5A
with sigma of 0.01 and sigma for terminal atoms of 0.02
Na1 \\sim Na2 \\sim Na3 \\sim Na4 \\sim Na5 \\sim Na6 \\sim Na7 \\sim Na8 \\sim
Na9 \\sim Na10 \\sim Na11 \\sim Na12 \\sim Na13 \\sim Na14 \\sim Na15 \\sim
Na16 \\sim Na17 \\sim Na18 \\sim Na19 \\sim Na20 \\sim Na21 \\sim Na22 \\sim
Na23 \\sim Na24: within 5A with sigma of 0.01 and sigma for terminal atoms of
0.02
O1 \\sim O1W \\sim O2 \\sim O2W \\sim O3 \\sim O3W \\sim O4 \\sim O4W \\sim O5
\\sim O5W \\sim O6 \\sim O6W \\sim O7 \\sim O7W \\sim O8 \\sim O8W \\sim O9
\\sim O9W \\sim O10 \\sim O10W \\sim O11 \\sim O11W \\sim O12 \\sim O12W \\sim
O13 \\sim O13W \\sim O14 \\sim O14W \\sim O15 \\sim O15W \\sim O16 \\sim O16W
\\sim O17 \\sim O17W \\sim O18 \\sim O18W \\sim O19 \\sim O19W \\sim O20 \\sim
O20W \\sim O21 \\sim O21W \\sim O22 \\sim O22W \\sim O23 \\sim O23W \\sim O24
\\sim O24W \\sim O25 \\sim O25W \\sim O26 \\sim O26W \\sim O27 \\sim O27W \\sim
O28 \\sim O28W \\sim O29 \\sim O29W \\sim O30 \\sim O30W \\sim O31 \\sim O31W
\\sim O32 \\sim O32W \\sim O33 \\sim O33W \\sim O34 \\sim O34W \\sim O35 \\sim
O35W \\sim O36 \\sim O36W \\sim O37 \\sim O37W \\sim O38 \\sim O38W \\sim O39
\\sim O39W \\sim O40 \\sim O40W \\sim O41 \\sim O41W \\sim O42 \\sim O42W \\sim
O43 \\sim O43W \\sim O44 \\sim O44W \\sim O45 \\sim O45W \\sim O46 \\sim O46W
\\sim O47 \\sim O47W \\sim O48 \\sim O49 \\sim O50 \\sim O51 \\sim O52 \\sim
O53 \\sim O54 \\sim O55 \\sim O56 \\sim O57 \\sim O58 \\sim O59 \\sim O60 \\sim
O61 \\sim O62 \\sim O63 \\sim O64 \\sim O65 \\sim O66 \\sim O67 \\sim O68 \\sim
O69 \\sim O70 \\sim O71 \\sim O72 \\sim O73 \\sim O74 \\sim O75 \\sim O76 \\sim
O77 \\sim O78 \\sim O79 \\sim O80 \\sim O81 \\sim O82 \\sim O83 \\sim O84 \\sim
O85 \\sim O86 \\sim O87 \\sim O88 \\sim O89 \\sim O90 \\sim O91 \\sim O92 \\sim
O93 \\sim O94 \\sim O95 \\sim O96 \\sim O97 \\sim O98 \\sim O99 \\sim O100
\\sim O101 \\sim O102 \\sim O103 \\sim O104 \\sim O105 \\sim O106 \\sim O107
\\sim O108 \\sim O109 \\sim O110 \\sim O111 \\sim O112 \\sim O113 \\sim O114
\\sim O115 \\sim O116 \\sim O117 \\sim O118 \\sim O119 \\sim O120 \\sim O121
\\sim O122 \\sim O123 \\sim O124 \\sim O125 \\sim O126 \\sim O127 \\sim O128
\\sim O129 \\sim O130 \\sim O131 \\sim O132 \\sim O133 \\sim O134 \\sim O135
\\sim O136 \\sim O137 \\sim O138 \\sim O139 \\sim O140 \\sim O141 \\sim O142
\\sim O143 \\sim O144 \\sim O145 \\sim O146 \\sim O147 \\sim O148 \\sim O149
\\sim O150 \\sim O151 \\sim O152 \\sim O153 \\sim O154 \\sim O155 \\sim O156
\\sim O157 \\sim O158 \\sim O159 \\sim O160 \\sim O161 \\sim O162 \\sim O163
\\sim O164 \\sim O165 \\sim O166 \\sim O167 \\sim O168 \\sim O169 \\sim O170
\\sim O171 \\sim O172 \\sim O173 \\sim O174 \\sim O175 \\sim O176 \\sim O177
\\sim O178 \\sim O179 \\sim O180 \\sim O181 \\sim O182 \\sim O183 \\sim O184
\\sim O185 \\sim O186 \\sim O187 \\sim O188 \\sim O189 \\sim O190 \\sim O191
\\sim O192 \\sim O193 \\sim O194 \\sim O195 \\sim O196 \\sim O197 \\sim O198
\\sim O199 \\sim O200 \\sim O201 \\sim O202 \\sim O203 \\sim O204 \\sim O205
\\sim O206 \\sim O207 \\sim O208 \\sim O209 \\sim O210 \\sim O211 \\sim O212
\\sim O213 \\sim O214 \\sim O215 \\sim O216 \\sim O217 \\sim O218 \\sim O219
\\sim O220 \\sim O221 \\sim O223 \\sim O222 \\sim O226 \\sim O224 \\sim O225:
within 5A with sigma of 0.01 and sigma for terminal atoms of 0.02
O1 \\sim O2 \\sim O3 \\sim O4 \\sim O5 \\sim O6 \\sim O7 \\sim O8 \\sim O9
\\sim O10 \\sim O12 \\sim O13 \\sim O14 \\sim O15 \\sim O16 \\sim O17 \\sim O19
\\sim O20 \\sim O21 \\sim O22 \\sim O23 \\sim O24 \\sim O25 \\sim O26 \\sim O27
\\sim O28 \\sim O29 \\sim O30 \\sim C1 \\sim C2 \\sim C3 \\sim C4 \\sim C5
\\sim C6 \\sim C7 \\sim C8 \\sim C9 \\sim C10 \\sim C11 \\sim C12 \\sim C13
\\sim C14 \\sim C15 \\sim C16 \\sim C17 \\sim C18 \\sim C19 \\sim C20 \\sim C21
\\sim C22 \\sim C23 \\sim C24 \\sim C25 \\sim C26 \\sim C27 \\sim C28 \\sim C29
\\sim C30 \\sim C31 \\sim C32 \\sim C33 \\sim C34 \\sim C35 \\sim C36 \\sim
O221 \\sim O223 \\sim C146 \\sim C147 \\sim H14F \\sim H14G \\sim H14H: within
5A with sigma of 0.01 and sigma for terminal atoms of 0.02
O1 \\sim O2 \\sim O3 \\sim O4 \\sim O5 \\sim O6 \\sim O7 \\sim O8 \\sim O10
\\sim O11 \\sim O12 \\sim O13 \\sim O14 \\sim O16 \\sim O17 \\sim O18 \\sim O20
\\sim O21 \\sim O22 \\sim O23 \\sim O24 \\sim O25 \\sim O26 \\sim O28 \\sim O29
\\sim O30 \\sim C1 \\sim C2 \\sim C3 \\sim C4 \\sim C5 \\sim C6 \\sim C7 \\sim
C8 \\sim C9 \\sim C10 \\sim C11 \\sim C12 \\sim C13 \\sim C14 \\sim C15 \\sim
C16 \\sim C17 \\sim C18 \\sim C19 \\sim C20 \\sim C21 \\sim C22 \\sim C23 \\sim
C24 \\sim C25 \\sim C26 \\sim C27 \\sim C28 \\sim C29 \\sim C30 \\sim C31 \\sim
C32 \\sim C33 \\sim C34 \\sim C35 \\sim C36 \\sim O221 \\sim O223 \\sim C146
\\sim C147 \\sim H14F: within 5A with sigma of 0.01 and sigma for terminal
atoms of 0.02
Uanis(Na22) \\sim Ueq: with sigma of 0.005 and sigma for terminal atoms of 0.01
Uanis(O23W) \\sim Ueq: with sigma of 0.001 and sigma for terminal atoms of 0.002
Uanis(O13W) \\sim Ueq: with sigma of 0.001 and sigma for terminal atoms of 0.002
Uanis(O4W) \\sim Ueq, Uanis(O44W) \\sim Ueq: with sigma of 0.001 and sigma for
terminal atoms of 0.002
Uanis(O210) \\sim Ueq: with sigma of 0.0001 and sigma for terminal atoms of
0.0002
Uanis(O24W) \\sim Ueq: with sigma of 0.001 and sigma for terminal atoms of 0.002
Uanis(O45W) \\sim Ueq: with sigma of 0.001 and sigma for terminal atoms of
0.0002
Uanis(O22W) \\sim Ueq: with sigma of 0.001 and sigma for terminal atoms of 0.002
Uanis(O1W) \\sim Ueq: with sigma of 0.0001 and sigma for terminal atoms of
0.0002
Uanis(Mo1) \\sim Ueq, Uanis(Mo2) \\sim Ueq, Uanis(Mo3) \\sim Ueq, Uanis(Mo4)
\\sim Ueq, Uanis(Mo5) \\sim Ueq, Uanis(Mo6) \\sim Ueq, Uanis(Mo7) \\sim Ueq,
Uanis(Mo8) \\sim Ueq, Uanis(Mo9) \\sim Ueq, Uanis(Mo10) \\sim Ueq, Uanis(Mo11)
\\sim Ueq, Uanis(Mo12) \\sim Ueq, Uanis(Mo13) \\sim Ueq, Uanis(Mo14) \\sim Ueq,
Uanis(Mo15) \\sim Ueq, Uanis(Mo16) \\sim Ueq, Uanis(Mo17) \\sim Ueq,
Uanis(Mo18) \\sim Ueq, Uanis(Mo19) \\sim Ueq, Uanis(Mo20) \\sim Ueq: with sigma
of 0.0001 and sigma for terminal atoms of 0.0002
Uanis(Na19) \\sim Ueq: with sigma of 0.0001 and sigma for terminal atoms of
0.0002
3. Others
 Fixed Sof: Na17(0.5) Na19(0.5) Na21(0.5) Na22(0.5) Na23(0.5) Na24(0.5)
 O1W(0.5) O4W(0.5) O13W(0.5) O21W(0.5) O22W(0.5) O23W(0.5) O24W(0.5) O39W(0.5)
 O44W(0.5) O45W(0.5) O175(0.5) O216(0.5) O217(0.5) O218(0.5)
4.a Ternary CH refined with riding coordinates:
 C1(H1), C2(H2A), C3(H3), C4(H4A), C5(H5), C7(H7), C8(H8), C9(H9), C10(H10),
 C11(H11), C13(H13), C14(H14), C15(H15), C16(H16), C17(H17), C19(H19), C20(H20),
  C21(H21), C22(H22A), C23(H23), C25(H25), C26(H26), C27(H27), C29(H29),
 C30(H30), C31(H31), C32(H32), C33(H33), C35(H35A), C36(H36), C37(H37),
 C38(H38), C39(H39), C40(H40), C41(H41), C42(H42), C44(H44), C45(H45), C46(H46),
  C47(H47), C48(H48), C50(H50), C51(H51), C52(H52), C53(H53), C54(H54),
 C56(H56), C57(H57), C58(H58), C60(H60), C61(H61), C62(H62), C63(H63), C64(H64),
  C66(H66), C67(H67), C68(H68), C69(H69), C70(H70), C71(H71), C72(H72),
 C73(H73), C74(H74), C75(H75), C77(H77), C78(H78), C79(H79), C80(H80), C81(H81),
  C83(H83), C85(H85), C86(H86), C87(H87), C88(H88), C89(H89), C90(H90),
 C92(H92), C93(H93), C94(H94), C95(H95), C96(H96), C97(H97), C98(H98), C99(H99),
  C100(H100), C102(H102), C103(H103), C104(H104), C105(H105), C106(H106),
 C107(H107), C108(H108), C110(H110), C111(H111), C112(H112), C113(H113),
 C114(H114), C116(H116), C119(H119), C120(H120), C121(H121), C122(H122),
 C124(H124), C125(H125), C126(H126), C127(H127), C128(H128), C129(H129),
 C130(H130), C131(H131), C132(H132), C133(H133), C134(H134), C135(H135),
 C136(H136), C137(H137), C139(H139), C140(H140), C142(H142), C152(H152)
4.b Secondary CH2 refined with riding coordinates:
 C6(H6A,H6B), C12(H12A,H12B), C18(H18A,H18B), C24(H24A,H24B), C28(H28A,H28B),
 C34(H34A,H34B), C43(H43A,H43B), C49(H49A,H49B), C55(H55A,H55B), C59(H59A,H59B),
  C65(H65A,H65B), C76(H76A,H76B), C82(H82A,H82B), C84(H84A,H84B), C91(H91A,
 H91B), C101(H10A,H10B), C115(H11A,H11B), C117(H11C,H11D), C118(H11E,H11F),
 C123(H12C,H12D), C138(H13A,H13B), C141(H14A,H14B)
4.c Idealised Me refined as rotating group:
 C145(H14C,H14D,H14E), C147(H14F,H14G,H14H), C151(H15A,H15B,H15C), C148(H14I,
 H14J,H14K)
4.d Idealised tetrahedral OH refined as rotating group:
 O2(H2), O4(H4), O22(H22), O35(H35), O49(H49), O219(H219), O223(H223)
;
_olex2_submission_special_instructions 'No special instructions were received'

loop_
_space_group_symop_operation_xyz
'x, y, z'

loop_
_atom_site_label
_atom_site_type_symbol
_atom_site_fract_x
_atom_site_fract_y
_atom_site_fract_z
_atom_site_U_iso_or_equiv
_atom_site_adp_type
_atom_site_occupancy
_atom_site_site_symmetry_order
_atom_site_calc_flag
_atom_site_refinement_flags_posn
_atom_site_refinement_flags_adp
_atom_site_refinement_flags_occupancy
_atom_site_disorder_assembly
_atom_site_disorder_group
Mo1 Mo 1.19041(4) -0.01171(3) 0.39761(3) 0.01284(14) Uani 1 1 d . U . . .
Mo2 Mo 1.10784(5) -0.15330(3) 0.47665(3) 0.01788(16) Uani 1 1 d . U . . .
Mo3 Mo 1.05581(5) -0.13031(3) 0.61994(3) 0.01460(15) Uani 1 1 d . U . . .
Mo4 Mo 1.04445(4) 0.01866(3) 0.63230(3) 0.01310(14) Uani 1 1 d . U . . .
Mo5 Mo 1.11222(4) 0.09019(3) 0.49714(3) 0.01249(14) Uani 1 1 d . U . . .
Mo6 Mo 0.62681(5) -0.02370(3) 0.41237(3) 0.01499(15) Uani 1 1 d . U . . .
Mo7 Mo 0.56260(5) -0.13914(3) 0.51444(3) 0.01563(15) Uani 1 1 d . U . . .
Mo8 Mo 0.56988(5) -0.10446(3) 0.64344(3) 0.01481(15) Uani 1 1 d . U . . .
Mo9 Mo 0.58065(5) 0.05898(3) 0.62453(3) 0.01351(14) Uani 1 1 d . U . . .
Mo10 Mo 0.65316(5) 0.09264(3) 0.47805(3) 0.01492(15) Uani 1 1 d . U . . .
Mo11 Mo 1.36112(5) 0.50316(4) 0.05855(3) 0.01902(16) Uani 1 1 d . U . . .
Mo12 Mo 1.24448(5) 0.36279(4) 0.27031(3) 0.01949(16) Uani 1 1 d . U . . .
Mo13 Mo 1.31079(5) 0.27481(3) 0.15851(3) 0.01660(15) Uani 1 1 d . U . . .
Mo14 Mo 1.37234(5) 0.35990(4) 0.02978(4) 0.02087(17) Uani 1 1 d . U . . .
Mo15 Mo 0.86769(5) -0.50966(4) 1.01091(4) 0.02289(17) Uani 1 1 d . U . . .
Mo16 Mo 0.79066(5) -0.45431(4) 1.14406(4) 0.02045(16) Uani 1 1 d . U . . .
Mo17 Mo 0.74445(5) -0.56809(4) 1.25030(4) 0.02210(17) Uani 1 1 d . U . . .
Mo18 Mo 0.81322(5) -0.69943(4) 1.18691(4) 0.02107(17) Uani 1 1 d . U . . .
Mo19 Mo 0.85273(5) -0.65867(4) 1.02990(4) 0.02144(17) Uani 1 1 d . U . . .
Mo20 Mo 1.23162(5) 0.50807(4) 0.21496(4) 0.02270(17) Uani 1 1 d . U . . .
P1 P 1.21678(13) -0.05048(9) 0.52649(9) 0.0121(4) Uani 1 1 d . . . . .
P2 P 0.98974(13) -0.02645(10) 0.51834(9) 0.0122(4) Uani 1 1 d . . . . .
P3 P 0.71640(14) -0.04867(10) 0.52410(10) 0.0131(4) Uani 1 1 d . . . . .
P4 P 0.47962(13) 0.00226(10) 0.54769(10) 0.0129(4) Uani 1 1 d . . . . .
P5 P 1.19495(14) 0.40748(10) 0.13901(10) 0.0151(4) Uani 1 1 d . . . . .
P6 P 1.41784(15) 0.39975(11) 0.15124(11) 0.0194(5) Uani 1 1 d . . . . .
P7 P 0.69927(15) -0.57623(11) 1.12432(11) 0.0189(5) Uani 1 1 d . . . . .
P8 P 0.92746(14) -0.58350(10) 1.12304(10) 0.0162(4) Uani 1 1 d . . . . .
Na1 Na 1.2151(2) 0.09548(18) 0.68335(16) 0.0246(8) Uani 1 1 d . U . . .
Na2 Na 0.8935(3) 0.11267(19) 0.48172(19) 0.0342(9) Uani 1 1 d . U . . .
Na3 Na 0.7091(2) 0.27167(17) 0.94452(16) 0.0236(8) Uani 1 1 d . U . . .
Na4 Na 0.6966(3) 0.01750(17) 0.73092(18) 0.0280(8) Uani 1 1 d . U . . .
Na5 Na 1.0046(3) 0.3134(2) 0.32847(18) 0.0326(9) Uani 1 1 d . U . . .
Na6 Na 1.1864(3) 0.31034(18) 0.04051(19) 0.0295(9) Uani 1 1 d . U . . .
Na7 Na 1.0364(3) -0.46301(18) 1.0375(2) 0.0316(9) Uani 1 1 d . U . . .
Na8 Na 1.2235(2) -0.0691(2) 0.66769(17) 0.0283(9) Uani 1 1 d . U . . .
Na9 Na 0.8106(3) -0.12189(18) 0.7309(2) 0.0320(9) Uani 1 1 d . U . . .
Na10 Na 0.9081(3) -0.13214(19) 0.44663(18) 0.0312(9) Uani 1 1 d . U . . .
Na11 Na 1.5353(3) 0.2783(2) 0.0740(2) 0.0459(12) Uani 1 1 d . U . . .
Na12 Na 1.3361(4) 0.6697(2) 0.3538(2) 0.0529(13) Uani 1 1 d . U . . .
Na13 Na 0.5742(3) 0.6011(2) 0.9761(2) 0.0470(12) Uani 1 1 d . U . . .
Na14 Na 0.9824(4) -0.4026(2) 1.1897(3) 0.0595(15) Uani 1 1 d . U . . .
Na15 Na 0.2348(4) 0.5412(2) 0.8936(3) 0.0533(13) Uani 1 1 d . U . . .
Na16 Na 0.4354(3) 0.0224(3) 0.3407(2) 0.0523(13) Uani 1 1 d . U . . .
Na17 Na 0.8747(5) 0.0252(4) 0.3565(3) 0.0265(16) Uani 0.5 1 d . U P . .
Na18 Na 1.5458(4) 0.5213(3) 0.0897(3) 0.0647(17) Uani 1 1 d . U . . .
Na19 Na 1.0829(5) 0.2188(3) 0.1852(3) 0.0225(14) Uani 0.5 1 d . U P . .
Na20 Na 0.4714(4) -0.1649(3) 1.3366(3) 0.073(2) Uani 1 1 d . U . . .
Na21 Na 0.8670(6) 0.6434(4) 0.3562(3) 0.0282(17) Uani 0.5 1 d . U P . .
Na22 Na 0.2252(5) 0.7255(4) 0.6124(4) 0.0343(19) Uani 0.5 1 d . U P . .
Na23 Na 0.4205(5) 0.1723(4) 0.5798(4) 0.034(2) Uani 0.5 1 d . U P . .
Na24 Na 0.4952(6) 0.4926(4) 0.3338(4) 0.040(2) Uani 0.5 1 d . U P . .
O1 O 0.9759(5) 0.1093(3) 1.1405(3) 0.0290(15) Uani 1 1 d . U . . .
O1W O 1.4578(10) 0.5669(7) 0.1724(7) 0.030(3) Uani 0.5 1 d . U P . .
O2 O 1.0355(4) 0.1750(3) 1.0307(3) 0.0244(14) Uani 1 1 d . U . . .
H2 H 1.048570 0.178293 0.993822 0.037 Uiso 1 1 calc GR . . . .
O2W O 1.5955(6) 0.6194(4) 0.0667(4) 0.0383(17) Uani 1 1 d . U . . .
O3 O 0.8149(4) 0.1545(3) 1.0396(3) 0.0215(12) Uani 1 1 d . U . . .
O3W O 1.6392(6) 0.4988(4) -0.0041(4) 0.0473(19) Uani 1 1 d . U . . .
O4 O 0.6647(5) 0.1009(3) 1.0549(3) 0.0322(15) Uani 1 1 d . U . . .
H4 H 0.676456 0.067428 1.040668 0.048 Uiso 1 1 calc GR . . . .
O4W O 1.6464(10) 0.2580(7) 0.1134(6) 0.030(3) Uani 0.5 1 d . U P . .
O5 O 0.9466(4) 0.1123(3) 0.9762(3) 0.0183(11) Uani 1 1 d . U . . .
O5W O 1.1237(6) 0.3717(4) -0.0249(4) 0.0439(19) Uani 1 1 d . U . . .
O6 O 1.1209(4) 0.1126(3) 0.8939(3) 0.0219(13) Uani 1 1 d . U . . .
O6W O 1.0377(5) 0.3100(4) 0.2249(3) 0.0322(14) Uani 1 1 d . U . . .
O7 O 1.1512(4) 0.0553(3) 0.7905(3) 0.0202(11) Uani 1 1 d . U . . .
O7W O 1.0625(5) 0.2631(3) 0.0943(3) 0.0316(15) Uani 1 1 d . U . . .
O8 O 0.9188(4) 0.0922(3) 0.8341(3) 0.0191(11) Uani 1 1 d . U . . .
O8W O 0.9877(6) 0.1503(4) 0.2515(4) 0.044(2) Uani 1 1 d . U . . .
O9 O 0.8083(4) 0.1926(3) 0.8988(3) 0.0231(12) Uani 1 1 d . U . . .
O9W O 1.0368(7) 0.2091(4) 0.3416(4) 0.053(2) Uani 1 1 d . U . . .
O10 O 1.1491(4) -0.0714(3) 0.7710(3) 0.0212(11) Uani 1 1 d . U . . .
O10W O 1.0086(5) 0.4237(3) 0.3138(3) 0.0343(16) Uani 1 1 d . U . . .
O11 O 1.1291(5) -0.1990(3) 0.8007(3) 0.0268(14) Uani 1 1 d . U . . .
O11W O 1.3269(6) 0.7806(4) 0.3517(4) 0.048(2) Uani 1 1 d . U . . .
O12 O 0.9086(4) -0.1332(3) 0.8108(3) 0.0223(11) Uani 1 1 d . U . . .
O12W O 1.4537(7) 0.6758(5) 0.2623(5) 0.063(3) Uani 1 1 d . U . . .
O13 O 0.8196(4) -0.0332(3) 0.7738(3) 0.0242(12) Uani 1 1 d . U . . .
O13W O 1.4520(12) 0.6647(8) 0.3969(8) 0.048(4) Uani 0.5 1 d . U P . .
O14 O 0.9640(5) -0.1906(3) 0.8783(3) 0.0241(11) Uani 1 1 d . U . . .
O14W O 1.2348(7) 0.6554(4) 0.3024(5) 0.061(2) Uani 1 1 d . U . . .
O15 O 1.0744(5) -0.2960(3) 0.8901(3) 0.0311(15) Uani 1 1 d . U . . .
O15W O 1.3517(6) 0.5604(4) 0.3552(4) 0.050(2) Uani 1 1 d . U . . .
O16 O 1.0195(5) -0.3591(3) 1.0071(3) 0.0275(12) Uani 1 1 d . U . . .
O16W O 0.7083(6) 0.6372(3) 0.9351(3) 0.0358(17) Uani 1 1 d . U . . .
O17 O 0.8152(4) -0.2883(3) 0.9889(3) 0.0236(12) Uani 1 1 d . U . . .
O17W O 0.5383(6) 0.0461(5) 0.2494(4) 0.058(2) Uani 1 1 d . U . . .
O18 O 0.7604(5) -0.2521(3) 0.8899(3) 0.0307(15) Uani 1 1 d . U . . .
O18W O 0.3590(7) 0.1085(5) 0.2901(4) 0.055(2) Uani 1 1 d . U . . .
O19 O 0.9879(5) -0.3089(3) 1.1271(3) 0.0257(12) Uani 1 1 d . U . . .
O19W O 0.3718(5) 0.0669(4) 0.4297(4) 0.0362(17) Uani 1 1 d . U . . .
O20 O 0.9439(4) -0.2391(3) 1.2272(3) 0.0269(14) Uani 1 1 d . U . . .
O20W O 0.4297(5) -0.0817(4) 0.3927(3) 0.0334(15) Uani 1 1 d . U . . .
O21 O 0.7385(4) -0.2292(3) 1.1985(3) 0.0237(12) Uani 1 1 d . U . . .
O21W O 0.4481(10) 0.4401(9) 0.2857(7) 0.043(4) Uani 0.5 1 d . U P . .
O22 O 0.6163(5) -0.2075(3) 1.1390(4) 0.0317(15) Uani 1 1 d . U . . .
H22 H 0.622239 -0.177912 1.113645 0.048 Uiso 1 1 calc GR . . . .
O22W O 0.4535(9) 0.4132(6) 0.4015(6) 0.025(3) Uani 0.5 1 d . U P . .
O23 O 0.9208(4) 0.0200(3) 1.2372(3) 0.0222(12) Uani 1 1 d . U . . .
O23W O 0.5440(10) 0.5595(7) 0.2511(7) 0.038(3) Uani 0.5 1 d . U P . .
O24 O 0.9261(4) -0.1103(3) 1.2478(3) 0.0241(13) Uani 1 1 d . U . . .
O24W O 0.3063(11) 0.7903(8) 0.5343(7) 0.040(3) Uani 0.5 1 d . U P . .
O25 O 0.7152(4) -0.0031(3) 1.2193(3) 0.0220(12) Uani 1 1 d . U . . .
O25W O 0.2508(5) 0.7529(3) 0.7044(4) 0.0399(18) Uani 1 1 d . U . . .
O26 O 0.8382(4) 0.0353(3) 1.1514(3) 0.0222(12) Uani 1 1 d . U . . .
O26W O 0.1354(8) 0.5917(5) 0.8568(6) 0.069(3) Uani 1 1 d . U . . .
O27 O 0.6048(5) -0.0939(4) 1.2744(4) 0.0395(16) Uani 1 1 d . U . . .
O27W O 0.2595(6) 0.6261(4) 0.9273(4) 0.048(2) Uani 1 1 d . U . . .
O28 O 0.8861(5) -0.2704(3) 1.0526(3) 0.0249(11) Uani 1 1 d . U . . .
O28W O 1.3345(5) -0.1497(4) 0.6542(3) 0.0356(17) Uani 1 1 d . U . . .
O29 O 0.9967(4) -0.0017(3) 0.8369(3) 0.0184(10) Uani 1 1 d . U . . .
O29W O 1.3067(4) 0.0031(3) 0.6824(3) 0.0232(13) Uani 1 1 d . U . . .
O30 O 0.8287(4) -0.1540(3) 1.1900(3) 0.0241(11) Uani 1 1 d . U . . .
O30W O 1.3111(5) 0.1572(3) 0.6970(3) 0.0314(15) Uani 1 1 d . U . . .
O31 O 1.4152(4) 0.0687(3) -0.1215(3) 0.0213(12) Uani 1 1 d . U . . .
O31W O 1.2887(4) 0.1059(3) 0.5807(3) 0.0223(12) Uani 1 1 d . U . . .
O32 O 1.2407(4) 0.2124(3) 0.0093(3) 0.0225(12) Uani 1 1 d . U . . .
O32W O 0.7678(8) -0.2150(4) 0.7752(4) 0.056(2) Uani 1 1 d . U . . .
O33 O 1.2928(4) 0.1720(3) -0.1078(3) 0.0221(13) Uani 1 1 d . U . . .
O33W O 0.7973(4) -0.0414(3) 0.6564(3) 0.0276(13) Uani 1 1 d . U . . .
O34 O 1.3354(4) 0.1143(3) 0.0508(3) 0.0216(12) Uani 1 1 d . U . . .
O34W O 0.7500(6) 0.1025(4) 0.7469(4) 0.051(2) Uani 1 1 d . U . . .
O35 O 1.5049(5) 0.0337(3) 0.1492(3) 0.0311(15) Uani 1 1 d . U . . .
H35 H 1.472163 0.014507 0.178491 0.047 Uiso 1 1 calc GR . . . .
O35W O 0.8569(5) 0.3135(3) 0.3423(3) 0.0326(16) Uani 1 1 d . U . . .
O36 O 1.3271(4) 0.0514(3) 0.2002(3) 0.0185(12) Uani 1 1 d . U . . .
O36W O 0.6240(5) 0.3526(4) 1.0047(4) 0.0386(16) Uani 1 1 d . U . . .
O37 O 1.0989(4) 0.0514(3) 0.2173(3) 0.0243(14) Uani 1 1 d . U . . .
O37W O 0.6037(5) 0.2039(3) 1.0047(4) 0.0326(15) Uani 1 1 d . U . . .
O38 O 1.1577(4) 0.1383(3) 0.1173(3) 0.0229(12) Uani 1 1 d . U . . .
O38W O 0.5440(6) -0.2282(4) 1.2594(4) 0.047(2) Uani 1 1 d . U . . .
O39 O 1.2488(4) -0.0237(3) 0.1930(3) 0.0156(11) Uani 1 1 d . U . . .
O39W O 0.6173(10) -0.1874(7) 1.3557(6) 0.031(3) Uani 0.5 1 d . U P . .
O40 O 1.3148(4) -0.1800(3) 0.2336(3) 0.0179(12) Uani 1 1 d . U . . .
O40W O 1.1686(5) -0.5133(4) 0.9798(3) 0.0364(16) Uani 1 1 d . U . . .
O41 O 1.0900(4) -0.1976(3) 0.2471(3) 0.0226(13) Uani 1 1 d . U . . .
O41W O 1.0982(5) -0.4302(3) 1.1023(3) 0.0309(14) Uani 1 1 d . U . . .
O42 O 1.0841(4) -0.0710(3) 0.2481(3) 0.0191(13) Uani 1 1 d . U . . .
O42W O 0.9777(5) -0.5040(4) 1.2235(3) 0.0331(16) Uani 1 1 d . U . . .
O43 O 1.3975(4) -0.3047(3) 0.0537(3) 0.0216(13) Uani 1 1 d . U . . .
O43W O 0.9904(8) -0.3550(5) 1.2678(5) 0.067(3) Uani 1 1 d . U . . .
O44 O 1.1369(4) -0.2802(3) 0.1537(3) 0.0284(15) Uani 1 1 d . U . . .
O44W O 0.7420(12) 0.6990(8) 0.3366(8) 0.047(4) Uani 0.5 1 d . U P . .
O45 O 1.1875(4) -0.3291(3) 0.0432(3) 0.0241(14) Uani 1 1 d . U . . .
O45W O 0.9026(9) 0.7261(6) 0.3893(6) 0.029(3) Uani 0.5 1 d . U P . .
O46 O 1.5393(4) -0.3182(3) -0.0884(3) 0.0245(14) Uani 1 1 d . U . . .
O46W O 0.8710(5) 0.2114(4) 0.4460(4) 0.0392(17) Uani 1 1 d . U . . .
O47 O 1.4869(4) -0.2097(3) -0.1526(3) 0.0169(12) Uani 1 1 d . U . . .
O47W O 0.9740(5) 0.0974(3) 0.3827(3) 0.0338(14) Uani 1 1 d . U . . .
O48 O 1.2912(4) -0.1564(3) -0.1886(3) 0.0265(15) Uani 1 1 d . U . . .
O49 O 1.2313(5) -0.2451(3) -0.0925(3) 0.0303(16) Uani 1 1 d . U . . .
H49 H 1.189674 -0.233854 -0.063155 0.046 Uiso 1 1 calc GR . . . .
O50 O 1.6483(4) -0.0789(3) -0.2289(3) 0.0202(13) Uani 1 1 d . U . . .
O51 O 1.5301(4) 0.0196(3) -0.1916(3) 0.0203(13) Uani 1 1 d . U . . .
O52 O 1.3064(4) -0.0350(3) -0.2051(3) 0.0181(12) Uani 1 1 d . U . . .
O53 O 1.3170(4) 0.0884(3) -0.1970(3) 0.0225(14) Uani 1 1 d . U . . .
O54 O 1.2583(4) -0.2063(3) 0.1652(3) 0.0182(12) Uani 1 1 d . U . . .
O55 O 1.3260(4) -0.2549(3) -0.0094(3) 0.0190(12) Uani 1 1 d . U . . .
O56 O 1.4111(4) -0.1152(3) -0.1495(3) 0.0177(12) Uani 1 1 d . U . . .
O57 O 0.3003(5) 0.6379(4) 0.7418(4) 0.0428(19) Uani 1 1 d . U . . .
O58 O 0.4442(4) 0.7007(3) 0.7180(3) 0.0224(13) Uani 1 1 d . U . . .
O59 O 0.6712(4) 0.7283(3) 0.6840(3) 0.0205(13) Uani 1 1 d . U . . .
O60 O 0.6334(4) 0.6532(3) 0.7960(3) 0.0210(13) Uani 1 1 d . U . . .
O61 O 0.5691(4) 0.6685(3) 0.6427(3) 0.0221(13) Uani 1 1 d . U . . .
O62 O 0.3599(6) 0.6515(4) 0.5776(4) 0.0457(18) Uani 1 1 d . U . . .
O63 O 0.7330(5) 0.6898(3) 0.5609(3) 0.0278(15) Uani 1 1 d . U . . .
O64 O 0.6297(5) 0.5650(3) 0.4968(3) 0.0277(14) Uani 1 1 d . U . . .
O65 O 0.7918(5) 0.5101(4) 0.4320(4) 0.0385(18) Uani 1 1 d . U . . .
O66 O 0.7947(4) 0.3812(3) 0.4351(3) 0.0263(14) Uani 1 1 d . U . . .
O67 O 0.6319(5) 0.3737(3) 0.5188(3) 0.0242(13) Uani 1 1 d . U . . .
O68 O 0.4664(6) 0.2761(4) 0.5195(4) 0.0503(19) Uani 1 1 d . U . . .
O69 O 0.5293(4) 0.2453(3) 0.6164(3) 0.0227(13) Uani 1 1 d . U . . .
O70 O 0.7796(4) 0.2924(3) 0.5246(3) 0.0293(15) Uani 1 1 d . U . . .
O71 O 0.7438(4) 0.2171(3) 0.6320(3) 0.0215(13) Uani 1 1 d . U . . .
O72 O 0.5847(4) 0.2738(3) 0.6843(3) 0.0180(12) Uani 1 1 d . U . . .
O73 O 0.3195(6) 0.3106(5) 0.7694(5) 0.060(2) Uani 1 1 d . U . . .
O74 O 0.4404(4) 0.2936(3) 0.8349(3) 0.0185(12) Uani 1 1 d . U . . .
O75 O 0.6480(4) 0.2906(3) 0.8601(3) 0.0210(12) Uani 1 1 d . U . . .
O76 O 0.6984(4) 0.2322(3) 0.7510(3) 0.0213(13) Uani 1 1 d . U . . .
O77 O 0.5236(4) 0.3718(3) 0.8278(3) 0.0175(12) Uani 1 1 d . U . . .
O78 O 0.3985(4) 0.5169(3) 0.8674(3) 0.0179(12) Uani 1 1 d . U . . .
O79 O 0.2897(5) 0.4757(3) 0.8186(3) 0.0297(15) Uani 1 1 d . U . . .
O80 O 0.6007(4) 0.5476(3) 0.8868(3) 0.0215(13) Uani 1 1 d . U . . .
O81 O 0.6212(4) 0.4166(3) 0.8849(3) 0.0243(14) Uani 1 1 d . U . . .
O82 O 0.5129(4) 0.5709(3) 0.8058(3) 0.0194(12) Uani 1 1 d . U . . .
O83 O 0.5367(5) 0.6533(3) 0.5022(3) 0.0276(14) Uani 1 1 d . U . . .
O84 O 1.2894(4) -0.0194(3) 0.3432(3) 0.0187(11) Uani 1 1 d . U . . .
O85 O 1.1221(4) 0.0126(3) 0.3582(3) 0.0209(13) Uani 1 1 d . U . . .
O86 O 1.1979(4) 0.0624(3) 0.4265(3) 0.0164(11) Uani 1 1 d . U . . .
O87 O 1.2628(4) -0.0422(3) 0.4608(3) 0.0156(11) Uani 1 1 d . U . . .
O88 O 1.1594(4) -0.0923(3) 0.4182(3) 0.0187(11) Uani 1 1 d . U . . .
O89 O 1.0544(5) -0.1900(3) 0.4431(3) 0.0274(13) Uani 1 1 d . U . . .
O90 O 1.2025(4) -0.2009(3) 0.4694(3) 0.0260(14) Uani 1 1 d . U . . .
O91 O 1.0440(4) -0.1699(3) 0.5574(3) 0.0197(12) Uani 1 1 d . U . . .
O92 O 0.9978(4) -0.0845(3) 0.4900(3) 0.0172(11) Uani 1 1 d . U . . .
O93 O 1.1570(4) -0.1010(3) 0.5381(3) 0.0144(10) Uani 1 1 d . U . . .
O94 O 1.1219(5) -0.1838(3) 0.6447(3) 0.0296(14) Uani 1 1 d . U . . .
O95 O 0.9554(4) -0.1390(3) 0.6700(3) 0.0229(13) Uani 1 1 d . U . . .
O96 O 1.0876(4) -0.0626(3) 0.6490(3) 0.0177(11) Uani 1 1 d . U . . .
O97 O 0.9941(4) -0.0408(3) 0.5818(3) 0.0171(11) Uani 1 1 d . U . . .
O98 O 0.9429(4) 0.0234(3) 0.6842(3) 0.0197(12) Uani 1 1 d . U . . .
O99 O 1.1045(4) 0.0535(3) 0.6628(3) 0.0206(11) Uani 1 1 d . U . . .
O100 O 1.0246(4) 0.0782(3) 0.5743(3) 0.0157(11) Uani 1 1 d . U . . .
O101 O 1.1787(4) 0.1335(3) 0.5133(3) 0.0186(12) Uani 1 1 d . U . . .
O102 O 1.0468(4) 0.1396(3) 0.4681(3) 0.0199(12) Uani 1 1 d . U . . .
O103 O 1.0696(4) 0.0091(3) 0.4796(3) 0.0133(10) Uani 1 1 d . U . . .
O104 O 0.9053(4) 0.0108(3) 0.5202(3) 0.0186(11) Uani 1 1 d . U . . .
O105 O 1.1655(4) 0.0096(3) 0.5497(3) 0.0146(10) Uani 1 1 d . U . . .
O106 O 1.2831(4) -0.0711(3) 0.5601(3) 0.0170(11) Uani 1 1 d . U . . .
O107 O 0.5716(4) 0.0157(3) 0.3691(3) 0.0243(13) Uani 1 1 d . U . . .
O108 O 0.7047(4) -0.0689(3) 0.3647(3) 0.0266(14) Uani 1 1 d . U . . .
O109 O 0.5448(4) -0.0811(3) 0.4527(3) 0.0173(11) Uani 1 1 d . U . . .
O110 O 0.6758(4) -0.0764(3) 0.4857(3) 0.0138(10) Uani 1 1 d . U . . .
O111 O 0.5464(4) 0.0286(3) 0.4908(3) 0.0147(10) Uani 1 1 d . U . . .
O112 O 0.6977(4) 0.0351(3) 0.4190(3) 0.0191(11) Uani 1 1 d . U . . .
O113 O 0.6353(5) -0.1900(3) 0.4717(3) 0.0268(14) Uani 1 1 d . U . . .
O114 O 0.5917(4) -0.1602(3) 0.5849(3) 0.0191(12) Uani 1 1 d . U . . .
O115 O 0.4646(4) -0.1156(3) 0.6831(3) 0.0230(14) Uani 1 1 d . U . . .
O116 O 0.6232(5) -0.1429(3) 0.6901(3) 0.0223(13) Uani 1 1 d . U . . .
O117 O 0.7061(4) -0.0857(3) 0.5824(3) 0.0174(11) Uani 1 1 d . U . . .
O118 O 0.8143(4) -0.0464(3) 0.4867(3) 0.0190(11) Uani 1 1 d . U . . .
O119 O 0.6741(4) 0.0154(3) 0.5381(3) 0.0150(11) Uani 1 1 d . U . . .
O120 O 0.6744(4) 0.0670(3) 0.6388(3) 0.0212(11) Uani 1 1 d . U . . .
O121 O 0.5056(4) 0.0993(3) 0.6763(3) 0.0216(13) Uani 1 1 d . U . . .
O122 O 0.5901(4) 0.1144(3) 0.5568(3) 0.0181(11) Uani 1 1 d . U . . .
O123 O 0.4675(4) 0.0401(3) 0.5978(3) 0.0163(11) Uani 1 1 d . U . . .
O124 O 0.7517(4) 0.1188(3) 0.4669(3) 0.0248(13) Uani 1 1 d . U . . .
O125 O 0.6013(5) 0.1460(3) 0.4416(3) 0.0279(15) Uani 1 1 d . U . . .
O126 O 0.3930(4) 0.0017(3) 0.5363(3) 0.0194(12) Uani 1 1 d . U . . .
O127 O 0.5679(4) -0.0232(3) 0.6556(3) 0.0153(11) Uani 1 1 d . U . . .
O128 O 1.2964(5) 0.5333(3) 0.2490(3) 0.0323(15) Uani 1 1 d . U . . .
O129 O 1.2940(4) 0.5283(3) 0.1357(3) 0.0259(13) Uani 1 1 d . U . . .
O130 O 1.1448(5) 0.5618(3) 0.2296(4) 0.0348(16) Uani 1 1 d . U . . .
O131 O 1.3329(4) 0.4183(3) 0.2006(3) 0.0234(12) Uani 1 1 d . U . . .
O132 O 1.1563(4) 0.4643(3) 0.1683(3) 0.0249(12) Uani 1 1 d . U . . .
O133 O 1.1843(4) 0.4430(3) 0.2708(3) 0.0227(12) Uani 1 1 d . U . . .
O134 O 1.2930(5) 0.3643(4) 0.3222(3) 0.0328(16) Uani 1 1 d . U . . .
O135 O 1.1535(4) 0.3273(3) 0.3076(3) 0.0257(13) Uani 1 1 d . U . . .
O136 O 1.3190(4) 0.2980(3) 0.2300(3) 0.0234(12) Uani 1 1 d . U . . .
O137 O 1.2129(4) 0.3569(3) 0.1843(3) 0.0189(11) Uani 1 1 d . U . . .
O138 O 1.2270(5) 0.2302(3) 0.1853(3) 0.0256(13) Uani 1 1 d . U . . .
O139 O 1.4028(4) 0.2253(3) 0.1387(3) 0.0248(12) Uani 1 1 d . U . . .
O140 O 1.2994(4) 0.3009(3) 0.0835(3) 0.0202(11) Uani 1 1 d . U . . .
O141 O 1.3189(5) 0.3627(3) -0.0205(3) 0.0276(14) Uani 1 1 d . U . . .
O142 O 1.4198(5) 0.4364(3) 0.0116(3) 0.0272(13) Uani 1 1 d . U . . .
O143 O 1.2896(5) 0.5310(3) 0.0229(3) 0.0322(16) Uani 1 1 d . U . . .
O144 O 1.4388(5) 0.5522(3) 0.0328(3) 0.0316(15) Uani 1 1 d . U . . .
O145 O 1.1380(4) 0.3831(3) 0.1108(3) 0.0254(12) Uani 1 1 d . U . . .
O146 O 0.9719(5) -0.5034(3) 0.9654(3) 0.0298(14) Uani 1 1 d . U . . .
O147 O 0.8064(5) -0.4573(4) 0.9799(4) 0.0365(17) Uani 1 1 d . U . . .
O148 O 0.8801(4) -0.4627(3) 1.0699(3) 0.0217(11) Uani 1 1 d . U . . .
O149 O 1.0146(4) -0.5547(3) 1.0997(3) 0.0245(12) Uani 1 1 d . U . . .
O150 O 0.8410(5) -0.5806(3) 0.9871(3) 0.0305(14) Uani 1 1 d . U . . .
O151 O 0.9610(5) -0.6791(3) 0.9957(3) 0.0303(15) Uani 1 1 d . U . . .
O152 O 0.8041(5) -0.7017(3) 0.9985(3) 0.0263(14) Uani 1 1 d . U . . .
O153 O 0.8373(5) -0.7002(3) 1.1055(3) 0.0256(13) Uani 1 1 d . U . . .
O154 O 0.9352(4) -0.6465(3) 1.1513(3) 0.0232(12) Uani 1 1 d . U . . .
O155 O 0.7160(5) -0.7308(3) 1.2134(3) 0.0353(17) Uani 1 1 d . U . . .
O156 O 0.7995(5) -0.6488(3) 1.2492(3) 0.0252(13) Uani 1 1 d . U . . .
O157 O 0.7986(5) -0.5410(4) 1.2900(3) 0.0320(16) Uani 1 1 d . U . . .
O158 O 0.7103(4) -0.4940(3) 1.2109(3) 0.0273(13) Uani 1 1 d . U . . .
O159 O 0.8619(4) -0.5423(3) 1.1681(3) 0.0219(12) Uani 1 1 d . U . . .
O160 O 0.8456(5) -0.4183(3) 1.1772(3) 0.0296(13) Uani 1 1 d . U . . .
O161 O 0.7209(5) -0.3980(3) 1.1246(3) 0.0314(15) Uani 1 1 d . U . . .
O162 O 0.7457(4) -0.5196(3) 1.0961(3) 0.0239(12) Uani 1 1 d . U . . .
O163 O 0.8973(4) -0.5850(3) 1.0694(3) 0.0244(12) Uani 1 1 d . U . . .
O164 O 0.7153(4) -0.6209(3) 1.0795(3) 0.0237(12) Uani 1 1 d . U . . .
O165 O 0.8821(5) -0.7564(3) 1.2018(3) 0.0315(16) Uani 1 1 d . U . . .
O166 O 0.7312(4) -0.6070(3) 1.1754(3) 0.0222(12) Uani 1 1 d . U . . .
O167 O 0.6428(5) -0.5784(4) 1.2994(4) 0.0373(16) Uani 1 1 d . U . . .
O168 O 1.4639(5) 0.3135(3) 0.0023(3) 0.0290(14) Uani 1 1 d . U . . .
O169 O 1.4044(4) 0.3490(3) 0.1189(3) 0.0218(12) Uani 1 1 d . U . . .
O170 O 1.4894(5) 0.3772(4) 0.1785(4) 0.0338(16) Uani 1 1 d . U . . .
O171 O 1.4420(4) 0.4556(3) 0.1093(3) 0.0235(12) Uani 1 1 d . U . . .
O172 O 1.2817(4) 0.4214(3) 0.0902(3) 0.0220(12) Uani 1 1 d . U . . .
O173 O 0.5146(4) -0.0626(3) 0.5660(3) 0.0155(11) Uani 1 1 d . U . . .
O174 O 0.4650(5) -0.1692(3) 0.5343(3) 0.0275(15) Uani 1 1 d . U . . .
O175 O 1.6127(9) 0.0589(7) -0.0445(6) 0.029(3) Uani 0.5 1 d . U P A 2
O176 O 1.4607(6) -0.3095(4) 0.1477(4) 0.051(2) Uani 1 1 d . U . . .
O177 O 0.6018(5) -0.5548(3) 1.1507(3) 0.0315(14) Uani 1 1 d . U . . .
O178 O 0.7807(4) 0.5878(3) 0.8322(3) 0.0263(14) Uani 1 1 d . U . . .
O179 O 0.8159(5) 0.6685(3) 0.7299(3) 0.0282(15) Uani 1 1 d . U . . .
O180 O 1.0151(5) 0.5927(3) 0.7910(3) 0.0303(15) Uani 1 1 d . U . . .
O181 O 0.9901(5) 0.6421(3) 0.6476(3) 0.0247(13) Uani 1 1 d . U . . .
O182 O 0.9353(4) 0.5138(3) 0.7959(3) 0.0238(13) Uani 1 1 d . U . . .
O183 O 0.7779(5) 0.4624(3) 0.8578(4) 0.0350(17) Uani 1 1 d . U . . .
O184 O 0.7916(5) 0.3335(3) 0.8653(3) 0.0248(13) Uani 1 1 d . U . . .
O185 O 0.9591(4) 0.3205(3) 0.7837(3) 0.0207(12) Uani 1 1 d . U . . .
O186 O 1.0152(5) 0.3629(3) 0.8442(3) 0.0271(14) Uani 1 1 d . U . . .
O187 O 1.1734(6) 0.4152(5) 0.7915(6) 0.066(3) Uani 1 1 d . U . . .
O188 O 1.2260(5) 0.2696(4) 0.7097(4) 0.0376(17) Uani 1 1 d . U . . .
O189 O 1.0985(4) 0.2066(3) 0.6886(3) 0.0197(12) Uani 1 1 d . U . . .
O190 O 1.0309(4) 0.2571(3) 0.6227(3) 0.0201(12) Uani 1 1 d . U . . .
O191 O 0.8907(4) 0.1845(3) 0.6729(3) 0.0221(13) Uani 1 1 d . U . . .
O192 O 1.2831(6) 0.3121(5) 0.5375(5) 0.063(2) Uani 1 1 d . U . . .
O193 O 1.1705(4) 0.3056(3) 0.4749(3) 0.0227(13) Uani 1 1 d . U . . .
O194 O 0.9267(4) 0.2455(3) 0.5563(3) 0.0216(13) Uani 1 1 d . U . . .
O195 O 0.9668(4) 0.3198(3) 0.4429(3) 0.0232(13) Uani 1 1 d . U . . .
O196 O 1.0720(4) 0.3895(3) 0.4725(3) 0.0196(12) Uani 1 1 d . U . . .
O197 O 0.9510(4) 0.4523(3) 0.4237(3) 0.0251(14) Uani 1 1 d . U . . .
O198 O 1.1708(4) 0.5312(3) 0.4150(3) 0.0266(14) Uani 1 1 d . U . . .
O199 O 1.2999(5) 0.4713(4) 0.4592(4) 0.0409(18) Uani 1 1 d . U . . .
O200 O 1.0535(4) 0.5802(3) 0.4826(3) 0.0236(13) Uani 1 1 d . U . . .
O201 O 1.2271(5) 0.6761(3) 0.4511(4) 0.0365(17) Uani 1 1 d . U . . .
O202 O 1.0998(4) 0.6849(3) 0.5706(3) 0.0239(13) Uani 1 1 d . U . . .
O203 O 0.8396(4) 0.2408(3) 0.7844(3) 0.0216(13) Uani 1 1 d . U . . .
O204 O 0.9527(5) 0.5825(3) 0.4091(3) 0.0275(14) Uani 1 1 d . U . . .
O205 O 0.9074(5) 0.6635(3) 0.5019(3) 0.0293(15) Uani 1 1 d . U . . .
O206 O 0.8645(4) 0.7165(3) 0.6127(3) 0.0268(14) Uani 1 1 d . U . . .
O207 O 0.4859(6) 0.5419(4) 0.4196(4) 0.0490(19) Uani 1 1 d . U . . .
O208 O 0.7742(5) 0.6316(3) 0.4538(3) 0.0303(15) Uani 1 1 d . U . . .
O209 O 1.4648(4) 0.1467(3) -0.0141(3) 0.0223(12) Uani 1 1 d . U . . .
O210 O 0.5666(5) 0.4310(3) 0.4567(3) 0.0288(13) Uani 1 1 d . U . . .
O211 O 1.3949(5) -0.1058(3) 0.2772(3) 0.0330(15) Uani 1 1 d . U . . .
O212 O 0.8407(5) 0.1191(3) 0.5867(3) 0.0315(15) Uani 1 1 d . U . . .
O213 O 0.9933(5) -0.0721(3) 0.3679(3) 0.0305(14) Uani 1 1 d . U . . .
O214 O 0.8470(5) -0.1502(4) 0.3704(4) 0.0394(17) Uani 1 1 d . U . . .
O215 O 0.8062(6) -0.1982(4) 0.4978(5) 0.062(3) Uani 1 1 d . U . . .
O216 O 1.1485(11) 0.6614(7) 0.7025(7) 0.037(3) Uani 0.5 1 d . U P B 2
O217 O 1.1847(11) 0.5807(9) 0.7242(9) 0.052(4) Uani 0.5 1 d . U P B 1
O218 O 1.6081(11) 0.1264(8) -0.1104(8) 0.046(4) Uani 0.5 1 d . U P A 1
C1 C 0.9370(6) 0.1057(4) 1.0965(4) 0.0233(15) Uani 1 1 d . U . . .
H1 H 0.968600 0.071569 1.072489 0.028 Uiso 1 1 calc R . . . .
C2 C 0.9473(6) 0.1632(4) 1.0567(4) 0.0216(15) Uani 1 1 d . U . . .
H2A H 0.916268 0.196945 1.081522 0.026 Uiso 1 1 calc R . . . .
C3 C 0.9034(6) 0.1615(4) 1.0108(4) 0.0180(14) Uani 1 1 d . U . . .
H3 H 0.909518 0.199909 0.984848 0.022 Uiso 1 1 calc R . . . .
C4 C 0.7995(6) 0.0992(4) 1.0756(4) 0.0195(15) Uani 1 1 d . U . . .
H4A H 0.824439 0.064789 1.050588 0.023 Uiso 1 1 calc R . . . .
C5 C 0.8412(6) 0.0951(4) 1.1231(4) 0.0229(15) Uani 1 1 d . U . . .
H5 H 0.809933 0.124844 1.152499 0.027 Uiso 1 1 calc R . . . .
C6 C 0.6998(6) 0.0990(5) 1.1011(4) 0.0254(16) Uani 1 1 d . U . . .
H6A H 0.684708 0.062268 1.127938 0.030 Uiso 1 1 calc R . . . .
H6B H 0.674643 0.134319 1.124172 0.030 Uiso 1 1 calc R . . . .
C7 C 1.0522(6) 0.0856(4) 0.8856(4) 0.0190(14) Uani 1 1 d . U . . .
H7 H 1.051882 0.043099 0.903293 0.023 Uiso 1 1 calc R . . . .
C8 C 1.0705(6) 0.0862(4) 0.8193(4) 0.0186(14) Uani 1 1 d . U . . .
H8 H 1.069986 0.128833 0.801983 0.022 Uiso 1 1 calc R . . . .
C9 C 0.9987(6) 0.0574(4) 0.8094(4) 0.0180(13) Uani 1 1 d . U . . .
H9 H 1.010558 0.056216 0.766183 0.022 Uiso 1 1 calc R . . . .
C10 C 0.8932(6) 0.0939(4) 0.8975(4) 0.0180(13) Uani 1 1 d . U . . .
H10 H 0.885893 0.052092 0.916682 0.022 Uiso 1 1 calc R . . . .
C11 C 0.9636(6) 0.1195(4) 0.9137(4) 0.0183(14) Uani 1 1 d . U . . .
H11 H 0.965549 0.163107 0.899587 0.022 Uiso 1 1 calc R . . . .
C12 C 0.8064(6) 0.1304(4) 0.9150(4) 0.0201(14) Uani 1 1 d . U . . .
H12A H 0.768453 0.114734 0.896986 0.024 Uiso 1 1 calc R . . . .
H12B H 0.779386 0.124355 0.958304 0.024 Uiso 1 1 calc R . . . .
C13 C 0.9929(6) -0.0506(4) 0.8054(4) 0.0189(14) Uani 1 1 d . U . . .
H13 H 0.998342 -0.036169 0.763640 0.023 Uiso 1 1 calc R . . . .
C14 C 1.0706(6) -0.0953(4) 0.8076(4) 0.0218(14) Uani 1 1 d . U . . .
H14 H 1.071200 -0.101762 0.849109 0.026 Uiso 1 1 calc R . . . .
C15 C 1.0647(6) -0.1546(4) 0.7875(4) 0.0237(15) Uani 1 1 d . U . . .
H15 H 1.076214 -0.150045 0.743939 0.028 Uiso 1 1 calc R . . . .
C16 C 0.9746(7) -0.1776(4) 0.8185(4) 0.0237(15) Uani 1 1 d . U . . .
H16 H 0.971434 -0.215033 0.801224 0.028 Uiso 1 1 calc R . . . .
C17 C 0.9073(6) -0.0775(4) 0.8357(4) 0.0206(14) Uani 1 1 d . U . . .
H17 H 0.900995 -0.087130 0.878361 0.025 Uiso 1 1 calc R . . . .
C18 C 0.8263(6) -0.0381(4) 0.8318(4) 0.0223(15) Uani 1 1 d . U . . .
H18A H 0.774151 -0.055305 0.860261 0.027 Uiso 1 1 calc R . . . .
H18B H 0.827809 0.002519 0.842861 0.027 Uiso 1 1 calc R . . . .
C19 C 0.9291(7) -0.2464(4) 0.9075(5) 0.0259(15) Uani 1 1 d . U . . .
H19 H 0.923662 -0.271576 0.877811 0.031 Uiso 1 1 calc R . . . .
C20 C 0.9962(7) -0.2781(5) 0.9353(5) 0.0278(15) Uani 1 1 d . U . . .
H20 H 1.009155 -0.249400 0.958963 0.033 Uiso 1 1 calc R . . . .
C21 C 0.9624(7) -0.3320(5) 0.9750(5) 0.0284(16) Uani 1 1 d . U . . .
H21 H 0.955786 -0.362473 0.950386 0.034 Uiso 1 1 calc R . . . .
C22 C 0.8733(7) -0.3141(5) 1.0186(4) 0.0251(15) Uani 1 1 d . U . . .
H22A H 0.849638 -0.350074 1.044999 0.030 Uiso 1 1 calc R . . . .
C23 C 0.8409(7) -0.2333(4) 0.9532(4) 0.0252(15) Uani 1 1 d . U . . .
H23 H 0.845482 -0.203282 0.979007 0.030 Uiso 1 1 calc R . . . .
C24 C 0.7698(7) -0.2098(5) 0.9272(5) 0.0275(16) Uani 1 1 d . U . . .
H24A H 0.714080 -0.202670 0.959433 0.033 Uiso 1 1 calc R . . . .
H24B H 0.783947 -0.171003 0.903846 0.033 Uiso 1 1 calc R . . . .
C25 C 0.9182(7) -0.2620(5) 1.1394(5) 0.0276(15) Uani 1 1 d . U . . .
H25 H 0.940859 -0.223270 1.118891 0.033 Uiso 1 1 calc R . . . .
C26 C 0.8469(7) -0.2764(5) 1.1162(5) 0.0270(15) Uani 1 1 d . U . . .
H26 H 0.831360 -0.318391 1.130099 0.032 Uiso 1 1 calc R . . . .
C27 C 0.7672(7) -0.2325(5) 1.1339(5) 0.0271(15) Uani 1 1 d . U . . .
H27 H 0.781475 -0.191896 1.113585 0.033 Uiso 1 1 calc R . . . .
C28 C 0.6903(7) -0.2502(5) 1.1216(5) 0.0271(16) Uani 1 1 d . U . . .
H28A H 0.706158 -0.254452 1.078900 0.033 Uiso 1 1 calc R . . . .
H28B H 0.675178 -0.289803 1.142918 0.033 Uiso 1 1 calc R . . . .
C29 C 0.8801(6) -0.2558(5) 1.2046(4) 0.0251(15) Uani 1 1 d . U . . .
H29 H 0.861299 -0.295558 1.224798 0.030 Uiso 1 1 calc R . . . .
C30 C 0.8010(7) -0.2102(5) 1.2175(5) 0.0257(15) Uani 1 1 d . U . . .
H30 H 0.776332 -0.207311 1.261092 0.031 Uiso 1 1 calc R . . . .
C31 C 0.8766(6) -0.0709(5) 1.2176(4) 0.0247(15) Uani 1 1 d . U . . .
H31 H 0.912264 -0.064186 1.175161 0.030 Uiso 1 1 calc R . . . .
C32 C 0.7980(7) -0.1021(5) 1.2225(5) 0.0256(15) Uani 1 1 d . U . . .
H32 H 0.767516 -0.114875 1.264817 0.031 Uiso 1 1 calc R . . . .
C33 C 0.7343(6) -0.0619(5) 1.1970(5) 0.0253(15) Uani 1 1 d . U . . .
H33 H 0.760327 -0.057219 1.153087 0.030 Uiso 1 1 calc R . . . .
C34 C 0.6476(7) -0.0879(5) 1.2134(5) 0.0303(17) Uani 1 1 d . U . . .
H34A H 0.609825 -0.061482 1.194371 0.036 Uiso 1 1 calc R . . . .
H34B H 0.657407 -0.127851 1.197889 0.036 Uiso 1 1 calc R . . . .
C35 C 0.7890(6) 0.0266(4) 1.2116(4) 0.0221(15) Uani 1 1 d . U . . .
H35A H 0.770133 0.066474 1.228413 0.026 Uiso 1 1 calc R . . . .
C36 C 0.8478(6) -0.0115(4) 1.2437(4) 0.0200(15) Uani 1 1 d . U . . .
H36 H 0.813957 -0.018420 1.286521 0.024 Uiso 1 1 calc R . . . .
C37 C 1.4228(6) 0.1198(4) -0.0952(4) 0.0181(15) Uani 1 1 d . U . . .
H37 H 1.454765 0.150097 -0.126079 0.022 Uiso 1 1 calc R . . . .
C38 C 1.3767(6) 0.1642(4) 0.0194(4) 0.0192(16) Uani 1 1 d . U . . .
H38 H 1.375210 0.193888 0.047394 0.023 Uiso 1 1 calc R . . . .
C39 C 1.3279(6) 0.1927(4) -0.0223(4) 0.0178(15) Uani 1 1 d . U . . .
H39 H 1.357895 0.227947 -0.046057 0.021 Uiso 1 1 calc R . . . .
C40 C 1.3311(6) 0.1459(4) -0.0638(4) 0.0156(14) Uani 1 1 d . U . . .
H40 H 1.296729 0.112410 -0.040186 0.019 Uiso 1 1 calc R . . . .
C41 C 1.3063(6) 0.1096(4) 0.1141(4) 0.0169(14) Uani 1 1 d . U . . .
H41 H 1.306367 0.149384 0.128401 0.020 Uiso 1 1 calc R . . . .
C42 C 1.3642(6) 0.0625(4) 0.1373(4) 0.0199(15) Uani 1 1 d . U . . .
H42 H 1.369600 0.024336 0.118652 0.024 Uiso 1 1 calc R . . . .
C43 C 1.4543(6) 0.0806(4) 0.1270(4) 0.0246(17) Uani 1 1 d . U . . .
H43A H 1.483640 0.089558 0.084245 0.030 Uiso 1 1 calc R . . . .
H43B H 1.449520 0.117427 0.146827 0.030 Uiso 1 1 calc R . . . .
C44 C 1.2444(6) 0.0288(4) 0.2198(4) 0.0182(15) Uani 1 1 d . U . . .
H44 H 1.224028 0.020515 0.263667 0.022 Uiso 1 1 calc R . . . .
C45 C 1.1804(6) 0.0750(4) 0.2008(4) 0.0183(15) Uani 1 1 d . U . . .
H45 H 1.173164 0.112211 0.221419 0.022 Uiso 1 1 calc R . . . .
C46 C 1.2128(6) 0.0910(4) 0.1348(4) 0.0188(15) Uani 1 1 d . U . . .
H46 H 1.213011 0.054686 0.114729 0.023 Uiso 1 1 calc R . . . .
C47 C 1.2407(6) -0.0792(4) 0.2286(4) 0.0155(14) Uani 1 1 d . U . . .
H47 H 1.229582 -0.072229 0.270622 0.019 Uiso 1 1 calc R . . . .
C48 C 1.3261(6) -0.1203(4) 0.2052(4) 0.0182(15) Uani 1 1 d . U . . .
H48 H 1.339889 -0.122092 0.161831 0.022 Uiso 1 1 calc R . . . .
C49 C 1.4039(6) -0.1010(4) 0.2159(4) 0.0221(16) Uani 1 1 d . U . . .
H49A H 1.456705 -0.126272 0.194678 0.027 Uiso 1 1 calc R . . . .
H49B H 1.411673 -0.058784 0.199564 0.027 Uiso 1 1 calc R . . . .
C50 C 1.2462(6) -0.2067(4) 0.2259(4) 0.0183(15) Uani 1 1 d . U . . .
H50 H 1.244208 -0.248953 0.244548 0.022 Uiso 1 1 calc R . . . .
C51 C 1.1607(6) -0.1705(4) 0.2530(4) 0.0186(16) Uani 1 1 d . U . . .
H51 H 1.151253 -0.168524 0.295839 0.022 Uiso 1 1 calc R . . . .
C52 C 1.1651(6) -0.1072(4) 0.2228(4) 0.0155(15) Uani 1 1 d . U . . .
H52 H 1.174453 -0.109299 0.180025 0.019 Uiso 1 1 calc R . . . .
C53 C 1.2861(6) -0.2612(4) 0.1370(4) 0.0196(15) Uani 1 1 d . U . . .
H53 H 1.288888 -0.295858 0.166682 0.023 Uiso 1 1 calc R . . . .
C54 C 1.3748(6) -0.2557(4) 0.0906(4) 0.0195(15) Uani 1 1 d . U . . .
H54 H 1.371983 -0.217322 0.065378 0.023 Uiso 1 1 calc R . . . .
C55 C 1.4481(7) -0.2556(5) 0.1156(5) 0.0275(17) Uani 1 1 d . U . . .
H55A H 1.502584 -0.248349 0.082872 0.033 Uiso 1 1 calc R . . . .
H55B H 1.434594 -0.222270 0.141450 0.033 Uiso 1 1 calc R . . . .
C56 C 1.3374(6) -0.3088(4) 0.0251(4) 0.0193(16) Uani 1 1 d . U . . .
H56 H 1.358316 -0.342759 -0.000886 0.023 Uiso 1 1 calc R . . . .
C57 C 1.2488(6) -0.3203(4) 0.0702(4) 0.0197(16) Uani 1 1 d . U . . .
H57 H 1.256539 -0.357661 0.095581 0.024 Uiso 1 1 calc R . . . .
C58 C 1.2173(6) -0.2680(4) 0.1096(4) 0.0187(16) Uani 1 1 d . U . . .
H58 H 1.208488 -0.230085 0.085118 0.022 Uiso 1 1 calc R . . . .
C59 C 1.5261(6) -0.2575(4) -0.0723(4) 0.0190(15) Uani 1 1 d . U . . .
H59A H 1.580432 -0.237882 -0.091949 0.023 Uiso 1 1 calc R . . . .
H59B H 1.513062 -0.258085 -0.029192 0.023 Uiso 1 1 calc R . . . .
C60 C 1.4525(6) -0.2210(4) -0.0894(4) 0.0190(15) Uani 1 1 d . U . . .
H60 H 1.439523 -0.181790 -0.071273 0.023 Uiso 1 1 calc R . . . .
C61 C 1.3693(6) -0.2509(4) -0.0724(4) 0.0177(15) Uani 1 1 d . U . . .
H61 H 1.382264 -0.292047 -0.086678 0.021 Uiso 1 1 calc R . . . .
C62 C 1.3052(6) -0.2135(4) -0.0992(4) 0.0197(16) Uani 1 1 d . U . . .
H62 H 1.284545 -0.175440 -0.079213 0.024 Uiso 1 1 calc R . . . .
C63 C 1.3460(6) -0.1983(4) -0.1639(4) 0.0186(16) Uani 1 1 d . U . . .
H63 H 1.359260 -0.236046 -0.184479 0.022 Uiso 1 1 calc R . . . .
C64 C 1.4305(6) -0.1700(4) -0.1760(4) 0.0177(15) Uani 1 1 d . U . . .
H64 H 1.458767 -0.162158 -0.219481 0.021 Uiso 1 1 calc R . . . .
C65 C 1.5918(6) -0.0787(4) -0.1695(4) 0.0229(16) Uani 1 1 d . U . . .
H65A H 1.622364 -0.064615 -0.145356 0.028 Uiso 1 1 calc R . . . .
H65B H 1.578242 -0.120346 -0.154322 0.028 Uiso 1 1 calc R . . . .
C66 C 1.5064(6) -0.0387(4) -0.1622(4) 0.0182(15) Uani 1 1 d . U . . .
H66 H 1.477789 -0.033727 -0.119228 0.022 Uiso 1 1 calc R . . . .
C67 C 1.4411(6) -0.0620(4) -0.1844(4) 0.0167(15) Uani 1 1 d . U . . .
H67 H 1.468654 -0.070318 -0.226731 0.020 Uiso 1 1 calc R . . . .
C68 C 1.3616(6) -0.0169(4) -0.1771(4) 0.0167(15) Uani 1 1 d . U . . .
H68 H 1.329018 -0.013971 -0.134202 0.020 Uiso 1 1 calc R . . . .
C69 C 1.4575(6) 0.0638(4) -0.1819(4) 0.0203(16) Uani 1 1 d . U . . .
H69 H 1.476708 0.103566 -0.202001 0.024 Uiso 1 1 calc R . . . .
C70 C 1.3902(6) 0.0443(4) -0.2056(4) 0.0172(15) Uani 1 1 d . U . . .
H70 H 1.418071 0.041034 -0.248966 0.021 Uiso 1 1 calc R . . . .
C71 C 0.5855(6) 0.7153(4) 0.7194(4) 0.0195(16) Uani 1 1 d . U . . .
H71 H 0.559059 0.746363 0.748269 0.023 Uiso 1 1 calc R . . . .
C72 C 0.5918(6) 0.6525(4) 0.7528(4) 0.0175(15) Uani 1 1 d . U . . .
H72 H 0.624742 0.622380 0.724097 0.021 Uiso 1 1 calc R . . . .
C73 C 0.5008(6) 0.6337(4) 0.7865(4) 0.0194(16) Uani 1 1 d . U . . .
H73 H 0.472403 0.657770 0.821273 0.023 Uiso 1 1 calc R . . . .
C74 C 0.4445(6) 0.6414(4) 0.7459(5) 0.0247(17) Uani 1 1 d . U . . .
H74 H 0.467202 0.611673 0.715401 0.030 Uiso 1 1 calc R . . . .
C75 C 0.5289(6) 0.7133(4) 0.6818(4) 0.0216(16) Uani 1 1 d . U . . .
H75 H 0.525731 0.753058 0.658712 0.026 Uiso 1 1 calc R . . . .
C76 C 0.3464(7) 0.6338(5) 0.7815(5) 0.0293(18) Uani 1 1 d . U . . .
H76A H 0.341052 0.594275 0.804784 0.035 Uiso 1 1 calc R . . . .
H76B H 0.322372 0.665625 0.809106 0.035 Uiso 1 1 calc R . . . .
C77 C 0.4668(5) 0.5516(4) 0.8638(4) 0.0156(15) Uani 1 1 d . U . . .
H77 H 0.441965 0.587456 0.886966 0.019 Uiso 1 1 calc R . . . .
C78 C 0.5319(6) 0.5135(4) 0.8894(4) 0.0177(15) Uani 1 1 d . U . . .
H78 H 0.500543 0.501757 0.931818 0.021 Uiso 1 1 calc R . . . .
C79 C 0.5662(6) 0.4562(4) 0.8582(4) 0.0181(15) Uani 1 1 d . U . . .
H79 H 0.599695 0.466885 0.815962 0.022 Uiso 1 1 calc R . . . .
C80 C 0.4897(6) 0.4225(4) 0.8615(4) 0.0160(15) Uani 1 1 d . U . . .
H80 H 0.458859 0.408616 0.903421 0.019 Uiso 1 1 calc R . . . .
C81 C 0.4264(6) 0.4638(4) 0.8363(4) 0.0156(15) Uani 1 1 d . U . . .
H81 H 0.456691 0.475512 0.793661 0.019 Uiso 1 1 calc R . . . .
C82 C 0.3467(6) 0.4344(4) 0.8421(4) 0.0219(16) Uani 1 1 d . U . . .
H82A H 0.363449 0.397788 0.820492 0.026 Uiso 1 1 calc R . . . .
H82B H 0.316318 0.422505 0.884158 0.026 Uiso 1 1 calc R . . . .
C83 C 0.4645(6) 0.2944(4) 0.7718(4) 0.0176(15) Uani 1 1 d . U . . .
H83 H 0.469067 0.337052 0.754541 0.021 Uiso 1 1 calc R . . . .
C84 C 0.3956(6) 0.2702(4) 0.7569(4) 0.0222(16) Uani 1 1 d . U . . .
H84A H 0.416481 0.263316 0.714477 0.027 Uiso 1 1 calc R . . . .
H84B H 0.382107 0.231129 0.779883 0.027 Uiso 1 1 calc R . . . .
C85 C 0.5536(6) 0.2584(4) 0.7466(4) 0.0197(16) Uani 1 1 d . U . . .
H85 H 0.547034 0.214349 0.754690 0.024 Uiso 1 1 calc R . . . .
C86 C 0.6225(6) 0.2736(4) 0.7694(4) 0.0178(15) Uani 1 1 d . U . . .
H86 H 0.638506 0.315009 0.752674 0.021 Uiso 1 1 calc R . . . .
C87 C 0.5874(6) 0.2728(4) 0.8364(4) 0.0190(15) Uani 1 1 d . U . . .
H87 H 0.574292 0.230933 0.852973 0.023 Uiso 1 1 calc R . . . .
C88 C 0.5912(6) 0.2315(4) 0.6451(4) 0.0192(15) Uani 1 1 d . U . . .
H88 H 0.583056 0.190992 0.667262 0.023 Uiso 1 1 calc R . . . .
C89 C 0.6831(6) 0.2307(4) 0.6006(4) 0.0203(16) Uani 1 1 d . U . . .
H89 H 0.692212 0.200141 0.571875 0.024 Uiso 1 1 calc R . . . .
C90 C 0.5340(6) 0.3054(4) 0.5857(4) 0.0212(16) Uani 1 1 d . U . . .
H90 H 0.523649 0.335040 0.615518 0.025 Uiso 1 1 calc R . . . .
C91 C 0.4601(7) 0.3166(5) 0.5602(5) 0.0313(19) Uani 1 1 d . U . . .
H91A H 0.404193 0.313747 0.592757 0.038 Uiso 1 1 calc R . . . .
H91B H 0.459858 0.357998 0.540837 0.038 Uiso 1 1 calc R . . . .
C92 C 0.6234(6) 0.3119(4) 0.5408(4) 0.0205(16) Uani 1 1 d . U . . .
H92 H 0.632381 0.286824 0.507514 0.025 Uiso 1 1 calc R . . . .
C93 C 0.6939(6) 0.2928(4) 0.5690(4) 0.0197(15) Uani 1 1 d . U . . .
H93 H 0.689481 0.322010 0.598098 0.024 Uiso 1 1 calc R . . . .
C94 C 0.6387(6) 0.3897(4) 0.4596(4) 0.0230(17) Uani 1 1 d . U . . .
H94 H 0.640805 0.353207 0.439292 0.028 Uiso 1 1 calc R . . . .
C95 C 0.5546(7) 0.4848(4) 0.4864(4) 0.0259(17) Uani 1 1 d . U . . .
H95 H 0.545013 0.473258 0.529235 0.031 Uiso 1 1 calc R . . . .
C96 C 0.6369(6) 0.5182(4) 0.4605(4) 0.0229(16) Uani 1 1 d . U . . .
H96 H 0.642966 0.535304 0.419330 0.028 Uiso 1 1 calc R . . . .
C97 C 0.7167(6) 0.4770(4) 0.4614(4) 0.0236(16) Uani 1 1 d . U . . .
H97 H 0.713733 0.465089 0.503186 0.028 Uiso 1 1 calc R . . . .
C98 C 0.7220(6) 0.4207(4) 0.4306(4) 0.0232(17) Uani 1 1 d . U . . .
H98 H 0.729093 0.432243 0.388052 0.028 Uiso 1 1 calc R . . . .
C99 C 0.6208(6) 0.6257(4) 0.4739(4) 0.0232(17) Uani 1 1 d . U . . .
H99 H 0.631114 0.627228 0.430551 0.028 Uiso 1 1 calc R . . . .
C100 C 0.5143(7) 0.6499(5) 0.5648(4) 0.0249(17) Uani 1 1 d . U . . .
H100 H 0.514494 0.606897 0.581223 0.030 Uiso 1 1 calc R . . . .
C101 C 0.4237(6) 0.6814(5) 0.5871(5) 0.0272(17) Uani 1 1 d . U . . .
H10A H 0.408227 0.685076 0.629846 0.033 Uiso 1 1 calc R . . . .
H10B H 0.423497 0.722520 0.567174 0.033 Uiso 1 1 calc R . . . .
C102 C 0.5794(6) 0.6808(4) 0.5808(4) 0.0231(16) Uani 1 1 d . U . . .
H102 H 0.571971 0.725164 0.570713 0.028 Uiso 1 1 calc R . . . .
C103 C 0.6720(6) 0.6563(4) 0.5502(4) 0.0228(16) Uani 1 1 d . U . . .
H103 H 0.680445 0.613551 0.565775 0.027 Uiso 1 1 calc R . . . .
C104 C 1.0646(6) 0.2582(4) 0.5599(4) 0.0202(16) Uani 1 1 d . U . . .
H104 H 1.084767 0.216430 0.547819 0.024 Uiso 1 1 calc R . . . .
C105 C 0.9935(6) 0.2851(4) 0.5354(4) 0.0176(15) Uani 1 1 d . U . . .
H105 H 0.969848 0.324971 0.551494 0.021 Uiso 1 1 calc R . . . .
C106 C 1.0285(6) 0.2942(4) 0.4688(4) 0.0213(16) Uani 1 1 d . U . . .
H106 H 1.051250 0.253966 0.453446 0.026 Uiso 1 1 calc R . . . .
C107 C 1.1057(6) 0.3332(4) 0.4511(4) 0.0205(16) Uani 1 1 d . U . . .
H107 H 1.131123 0.338176 0.407156 0.025 Uiso 1 1 calc R . . . .
C108 C 1.0939(6) 0.4425(4) 0.4332(4) 0.0202(16) Uani 1 1 d . U . . .
H108 H 1.120838 0.431167 0.391786 0.024 Uiso 1 1 calc R . . . .
C109 C 1.5686(7) 0.0833(5) -0.0811(5) 0.0275(17) Uani 1 1 d . U . . .
C110 C 0.9842(6) 0.2623(4) 0.7645(4) 0.0185(14) Uani 1 1 d . U . . .
H110 H 0.982941 0.232700 0.799073 0.022 Uiso 1 1 calc R . . . .
C111 C 1.0769(6) 0.2604(4) 0.7202(4) 0.0216(15) Uani 1 1 d . U . . .
H111 H 1.081183 0.296454 0.691077 0.026 Uiso 1 1 calc R . . . .
C112 C 1.0405(6) 0.2030(4) 0.6573(4) 0.0188(15) Uani 1 1 d . U . . .
H112 H 1.061445 0.168742 0.631719 0.023 Uiso 1 1 calc R . . . .
C113 C 0.9516(6) 0.1937(4) 0.7015(4) 0.0192(15) Uani 1 1 d . U . . .
H113 H 0.956869 0.157409 0.728867 0.023 Uiso 1 1 calc R . . . .
C114 C 0.9194(6) 0.2482(4) 0.7369(4) 0.0176(14) Uani 1 1 d . U . . .
H114 H 0.909568 0.283661 0.709915 0.021 Uiso 1 1 calc R . . . .
C115 C 1.1430(6) 0.2610(5) 0.7510(5) 0.0251(16) Uani 1 1 d . U . . .
H11A H 1.124587 0.293686 0.777762 0.030 Uiso 1 1 calc R . . . .
H11B H 1.145929 0.222388 0.775051 0.030 Uiso 1 1 calc R . . . .
C116 C 1.1415(6) 0.2975(4) 0.5376(4) 0.0220(16) Uani 1 1 d . U . . .
H116 H 1.121624 0.337720 0.553653 0.026 Uiso 1 1 calc R . . . .
C117 C 1.2203(7) 0.2706(5) 0.5546(5) 0.0315(18) Uani 1 1 d . U . . .
H11C H 1.202856 0.260430 0.597730 0.038 Uiso 1 1 calc R . . . .
H11D H 1.245088 0.233180 0.534903 0.038 Uiso 1 1 calc R . . . .
C118 C 1.2455(6) 0.4406(5) 0.4387(5) 0.0258(17) Uani 1 1 d . U . . .
H11E H 1.238418 0.399962 0.459680 0.031 Uiso 1 1 calc R . . . .
H11F H 1.273139 0.435939 0.396036 0.031 Uiso 1 1 calc R . . . .
C119 C 1.1578(6) 0.4759(4) 0.4496(4) 0.0230(16) Uani 1 1 d . U . . .
H119 H 1.132755 0.483720 0.492209 0.028 Uiso 1 1 calc R . . . .
C120 C 1.0941(6) 0.5707(4) 0.4223(4) 0.0224(17) Uani 1 1 d . U . . .
H120 H 1.108306 0.609858 0.398676 0.027 Uiso 1 1 calc R . . . .
C121 C 1.0296(7) 0.5423(4) 0.4031(4) 0.0250(17) Uani 1 1 d . U . . .
H121 H 1.057176 0.534605 0.360610 0.030 Uiso 1 1 calc R . . . .
C122 C 1.0096(6) 0.4825(4) 0.4390(4) 0.0208(16) Uani 1 1 d . U . . .
H122 H 0.982298 0.490852 0.481349 0.025 Uiso 1 1 calc R . . . .
C123 C 1.2082(7) 0.6298(5) 0.4981(5) 0.0284(18) Uani 1 1 d . U . . .
H12C H 1.245707 0.631627 0.522379 0.034 Uiso 1 1 calc R . . . .
H12D H 1.223372 0.590359 0.481197 0.034 Uiso 1 1 calc R . . . .
C124 C 1.1143(6) 0.6333(4) 0.5377(4) 0.0227(16) Uani 1 1 d . U . . .
H124 H 1.105220 0.596442 0.565862 0.027 Uiso 1 1 calc R . . . .
C125 C 1.0519(6) 0.6374(4) 0.5023(4) 0.0228(16) Uani 1 1 d . U . . .
H125 H 1.069052 0.667957 0.467787 0.027 Uiso 1 1 calc R . . . .
C126 C 1.0145(6) 0.6940(4) 0.6091(4) 0.0243(17) Uani 1 1 d . U . . .
H126 H 1.009560 0.728648 0.632612 0.029 Uiso 1 1 calc R . . . .
C127 C 0.9517(6) 0.7071(4) 0.5745(4) 0.0241(17) Uani 1 1 d . U . . .
H127 H 0.966952 0.743460 0.546347 0.029 Uiso 1 1 calc R . . . .
C128 C 0.9719(6) 0.6436(5) 0.7094(4) 0.0253(17) Uani 1 1 d . U . . .
H128 H 0.974274 0.685233 0.718926 0.030 Uiso 1 1 calc R . . . .
C129 C 1.0377(7) 0.6002(5) 0.7285(5) 0.0293(17) Uani 1 1 d . U . . .
H129 H 1.036437 0.560216 0.714921 0.035 Uiso 1 1 calc R . . . .
C130 C 0.8817(6) 0.6235(4) 0.7399(4) 0.0231(16) Uani 1 1 d . U . . .
H130 H 0.877750 0.585540 0.723855 0.028 Uiso 1 1 calc R . . . .
C131 C 0.8620(6) 0.6122(4) 0.8058(4) 0.0252(17) Uani 1 1 d . U . . .
H131 H 0.859444 0.651033 0.822650 0.030 Uiso 1 1 calc R . . . .
C132 C 0.9346(7) 0.5689(4) 0.8181(5) 0.0257(17) Uani 1 1 d . U . . .
H132 H 0.923010 0.562386 0.861578 0.031 Uiso 1 1 calc R . . . .
C133 C 0.9341(6) 0.4588(4) 0.8336(4) 0.0231(16) Uani 1 1 d . U . . .
H133 H 0.924725 0.467989 0.874831 0.028 Uiso 1 1 calc R . . . .
C134 C 1.0196(6) 0.4205(4) 0.8101(5) 0.0233(16) Uani 1 1 d . U . . .
H134 H 1.031630 0.414705 0.767653 0.028 Uiso 1 1 calc R . . . .
C135 C 0.9459(6) 0.3311(4) 0.8432(4) 0.0215(16) Uani 1 1 d . U . . .
H135 H 0.946119 0.291709 0.867395 0.026 Uiso 1 1 calc R . . . .
C136 C 0.8596(6) 0.3663(4) 0.8666(4) 0.0233(17) Uani 1 1 d . U . . .
H136 H 0.849922 0.372903 0.908610 0.028 Uiso 1 1 calc R . . . .
C137 C 0.8596(6) 0.4280(4) 0.8316(4) 0.0240(16) Uani 1 1 d . U . . .
H137 H 0.866660 0.422593 0.789724 0.029 Uiso 1 1 calc R . . . .
C138 C 1.0939(7) 0.4476(5) 0.8174(5) 0.0345(19) Uani 1 1 d . U . . .
H13A H 1.095403 0.489452 0.799204 0.041 Uiso 1 1 calc R . . . .
H13B H 1.084381 0.448673 0.859881 0.041 Uiso 1 1 calc R . . . .
C139 C 0.9580(6) 0.6528(4) 0.5403(5) 0.0249(17) Uani 1 1 d . U . . .
H139 H 0.937720 0.617537 0.568924 0.030 Uiso 1 1 calc R . . . .
C140 C 0.5017(6) 0.3145(4) 0.8546(4) 0.0175(15) Uani 1 1 d . U . . .
H140 H 0.478834 0.315428 0.898427 0.021 Uiso 1 1 calc R . . . .
C141 C 0.4748(7) 0.5213(5) 0.4800(5) 0.0306(18) Uani 1 1 d . U . . .
H14A H 0.424904 0.496578 0.495450 0.037 Uiso 1 1 calc R . . . .
H14B H 0.461345 0.556367 0.503619 0.037 Uiso 1 1 calc R . . . .
C142 C 0.6885(7) 0.6580(5) 0.4843(4) 0.0259(17) Uani 1 1 d . U . . .
H142 H 0.682902 0.700961 0.468459 0.031 Uiso 1 1 calc R . . . .
C143 C 1.1310(9) 0.6170(7) 0.7019(6) 0.048(2) Uani 1 1 d . U . . .
C152 C 1.4719(6) 0.0993(4) -0.0506(4) 0.0208(15) Uani 1 1 d . U . . .
H152 H 1.446120 0.063474 -0.025146 0.025 Uiso 1 1 calc R . . . .
O219 O 1.4706(7) -0.1006(5) 0.0642(4) 0.062(2) Uani 1 1 d . U . . .
H219 H 1.524250 -0.103464 0.058669 0.093 Uiso 1 1 calc GR . . . .
O220 O 1.5154(8) -0.0503(6) -0.0250(5) 0.071(3) Uani 1 1 d . U . . .
C144 C 1.4554(8) -0.0755(5) 0.0173(5) 0.0369(18) Uani 1 1 d . U . . .
C145 C 1.3630(9) -0.0689(6) 0.0201(6) 0.049(3) Uani 1 1 d . U . . .
H14C H 1.350505 -0.104222 0.005479 0.074 Uiso 1 1 calc GR . . . .
H14D H 1.351905 -0.032717 -0.004295 0.074 Uiso 1 1 calc GR . . . .
H14E H 1.325389 -0.065384 0.061032 0.074 Uiso 1 1 calc GR . . . .
O221 O 1.0987(6) -0.2183(4) 1.0125(4) 0.0472(19) Uani 1 1 d . U . . .
O223 O 1.1537(8) -0.1307(6) 0.9963(6) 0.079(3) Uani 1 1 d . U . . .
H223 H 1.154075 -0.105169 0.967785 0.118 Uiso 1 1 calc GR . . . .
C146 C 1.0894(9) -0.1643(6) 1.0068(6) 0.046(2) Uani 1 1 d . U . . .
C147 C 1.0027(9) -0.1275(6) 1.0124(7) 0.052(3) Uani 1 1 d . U . . .
H14F H 0.955194 -0.152849 1.032171 0.078 Uiso 1 1 calc GR U . . .
H14G H 1.000634 -0.112536 0.973078 0.078 Uiso 1 1 calc GR U . . .
H14H H 0.996622 -0.093440 1.035589 0.078 Uiso 1 1 calc GR U . . .
O222 O 1.6336(7) -0.1130(4) 0.0581(5) 0.059(2) Uani 1 1 d . U . . .
O226 O 1.6307(7) -0.0150(5) 0.0595(5) 0.063(3) Uani 1 1 d . U . . .
C150 C 1.6688(9) -0.0635(6) 0.0454(6) 0.043(2) Uani 1 1 d . U . . .
C151 C 1.7657(11) -0.0667(8) 0.0146(9) 0.077(5) Uani 1 1 d . U . . .
H15A H 1.792182 -0.106747 0.023455 0.115 Uiso 1 1 calc GR . . . .
H15B H 1.790234 -0.036301 0.028325 0.115 Uiso 1 1 calc GR . . . .
H15C H 1.777650 -0.059232 -0.028060 0.115 Uiso 1 1 calc GR . . . .
O224 O 1.1394(6) 0.0654(4) 0.0016(5) 0.049(2) Uani 1 1 d . U . . .
O225 O 1.1470(8) -0.0238(5) -0.0299(5) 0.065(3) Uani 1 1 d . U . . .
C148 C 1.1132(9) -0.0171(6) 0.0732(6) 0.043(3) Uani 1 1 d . U . . .
H14I H 1.102571 0.013733 0.100829 0.065 Uiso 1 1 calc GR . . . .
H14J H 1.161867 -0.045866 0.076462 0.065 Uiso 1 1 calc GR . . . .
H14K H 1.060883 -0.038143 0.082724 0.065 Uiso 1 1 calc GR . . . .
C149 C 1.1345(8) 0.0118(5) 0.0123(6) 0.041(2) Uani 1 1 d . U . . .

loop_
_atom_site_aniso_label
_atom_site_aniso_U_11
_atom_site_aniso_U_22
_atom_site_aniso_U_33
_atom_site_aniso_U_23
_atom_site_aniso_U_13
_atom_site_aniso_U_12
Mo1 0.01280(18) 0.01331(19) 0.01263(19) -0.00175(13) -0.00420(13) -0.00131(13)
Mo2 0.0181(2) 0.0172(2) 0.0182(2) -0.00261(13) -0.00522(14) -0.00199(13)
Mo3 0.01435(19) 0.01448(19) 0.01479(19) -0.00056(13) -0.00475(13) -0.00140(13)
Mo4 0.01335(19) 0.01343(19) 0.01282(19) -0.00123(13) -0.00460(13) -0.00133(13)
Mo5 0.01294(18) 0.01229(19) 0.01239(18) -0.00124(13) -0.00429(13) -0.00112(13)
Mo6 0.01500(19) 0.01588(19) 0.01460(19) -0.00141(13) -0.00513(13) -0.00238(13)
Mo7 0.01610(19) 0.01525(19) 0.01590(19) -0.00190(13) -0.00531(13) -0.00208(13)
Mo8 0.01560(19) 0.01435(19) 0.01455(19) -0.00096(13) -0.00486(13) -0.00215(13)
Mo9 0.01417(19) 0.01322(19) 0.01352(19) -0.00143(13) -0.00460(13) -0.00213(13)
Mo10 0.01504(19) 0.01501(19) 0.01489(19) -0.00055(13) -0.00508(13) -0.00226(13)
Mo11 0.0190(2) 0.0188(2) 0.0189(2) -0.00121(13) -0.00560(14) -0.00267(13)
Mo12 0.0197(2) 0.0203(2) 0.0187(2) -0.00217(13) -0.00621(14) -0.00235(13)
Mo13 0.01684(19) 0.0160(2) 0.01635(19) -0.00117(13) -0.00471(14) -0.00150(13)
Mo14 0.0215(2) 0.0203(2) 0.0199(2) -0.00210(14) -0.00539(14) -0.00218(14)
Mo15 0.0240(2) 0.0227(2) 0.0224(2) -0.00139(14) -0.00828(14) -0.00242(14)
Mo16 0.0206(2) 0.0200(2) 0.0209(2) -0.00220(14) -0.00696(14) -0.00159(14)
Mo17 0.0225(2) 0.0226(2) 0.0214(2) -0.00247(14) -0.00691(14) -0.00274(14)
Mo18 0.0217(2) 0.0207(2) 0.0207(2) -0.00128(14) -0.00692(14) -0.00215(14)
Mo19 0.0222(2) 0.0217(2) 0.0213(2) -0.00394(14) -0.00764(14) -0.00204(14)
Mo20 0.0231(2) 0.0224(2) 0.0226(2) -0.00405(14) -0.00685(14) -0.00201(14)
P1 0.0090(10) 0.0135(10) 0.0149(10) -0.0015(8) -0.0051(8) -0.0012(8)
P2 0.0110(10) 0.0136(10) 0.0130(10) -0.0017(8) -0.0052(8) -0.0008(8)
P3 0.0103(10) 0.0157(10) 0.0142(10) -0.0017(8) -0.0046(8) -0.0016(8)
P4 0.0107(10) 0.0135(10) 0.0150(10) -0.0013(8) -0.0044(8) -0.0021(8)
P5 0.0120(10) 0.0179(11) 0.0166(11) 0.0019(9) -0.0063(9) -0.0045(8)
P6 0.0119(11) 0.0216(12) 0.0244(12) -0.0024(9) -0.0044(9) -0.0050(9)
P7 0.0135(11) 0.0212(12) 0.0256(12) -0.0056(10) -0.0106(9) 0.0001(9)
P8 0.0137(10) 0.0189(11) 0.0177(11) -0.0022(9) -0.0074(9) -0.0010(9)
Na1 0.0235(19) 0.030(2) 0.0204(18) -0.0035(15) -0.0071(15) -0.0001(15)
Na2 0.036(2) 0.032(2) 0.035(2) -0.0002(18) -0.0140(19) -0.0002(18)
Na3 0.0239(19) 0.0243(19) 0.0231(19) -0.0028(15) -0.0079(15) -0.0033(15)
Na4 0.031(2) 0.024(2) 0.030(2) 0.0009(16) -0.0121(17) -0.0018(16)
Na5 0.031(2) 0.039(2) 0.028(2) 0.0000(18) -0.0110(17) -0.0034(18)
Na6 0.028(2) 0.024(2) 0.040(2) -0.0075(17) -0.0136(18) -0.0003(16)
Na7 0.027(2) 0.024(2) 0.043(2) -0.0003(17) -0.0108(18) -0.0045(16)
Na8 0.0213(19) 0.044(2) 0.0228(19) -0.0045(17) -0.0105(16) -0.0026(17)
Na9 0.023(2) 0.0207(19) 0.042(2) 0.0027(17) 0.0005(17) -0.0016(15)
Na10 0.023(2) 0.037(2) 0.031(2) -0.0100(18) -0.0051(17) 0.0012(17)
Na11 0.041(3) 0.046(3) 0.047(3) -0.011(2) -0.008(2) -0.002(2)
Na12 0.052(3) 0.043(3) 0.052(3) 0.011(2) -0.006(2) -0.007(2)
Na13 0.046(3) 0.049(3) 0.051(3) -0.001(2) -0.023(2) -0.007(2)
Na14 0.074(4) 0.032(3) 0.058(3) -0.002(2) -0.006(3) 0.002(2)
Na15 0.055(3) 0.047(3) 0.055(3) -0.007(2) -0.012(3) -0.006(2)
Na16 0.044(3) 0.077(4) 0.041(3) 0.001(3) -0.019(2) -0.010(3)
Na17 0.020(3) 0.041(4) 0.020(3) -0.006(3) -0.006(3) -0.006(3)
Na18 0.046(3) 0.047(3) 0.103(5) -0.006(3) -0.023(3) -0.012(3)
Na19 0.0225(14) 0.0224(14) 0.0225(14) -0.00189(19) -0.0073(5) -0.0021(2)
Na20 0.077(4) 0.086(5) 0.077(4) -0.053(4) -0.053(4) 0.036(4)
Na21 0.041(5) 0.029(4) 0.015(4) -0.002(3) -0.009(3) -0.009(3)
Na22 0.026(4) 0.025(4) 0.058(5) -0.007(3) -0.020(3) 0.002(3)
Na23 0.026(4) 0.030(4) 0.043(5) -0.011(4) 0.001(4) -0.016(3)
Na24 0.038(5) 0.046(5) 0.034(5) -0.002(4) -0.012(4) 0.000(4)
O1 0.031(3) 0.041(4) 0.022(3) 0.003(3) -0.013(3) -0.019(3)
O1W 0.030(3) 0.030(3) 0.030(3) -0.0026(4) -0.0099(9) -0.0030(4)
O2 0.026(3) 0.027(3) 0.020(3) 0.001(3) -0.004(3) -0.012(3)
O2W 0.049(4) 0.032(4) 0.037(4) 0.000(3) -0.019(3) -0.008(3)
O3 0.022(2) 0.018(2) 0.023(2) 0.002(2) -0.007(2) -0.003(2)
O3W 0.048(4) 0.041(4) 0.056(4) 0.009(4) -0.028(4) -0.001(3)
O4 0.027(3) 0.034(4) 0.037(4) 0.002(3) -0.014(3) -0.005(3)
O4W 0.032(4) 0.031(4) 0.030(4) -0.002(3) -0.013(3) -0.005(3)
O5 0.021(2) 0.017(2) 0.018(2) -0.001(2) -0.0090(19) -0.001(2)
O5W 0.043(4) 0.048(5) 0.042(4) 0.006(4) -0.015(4) -0.013(4)
O6 0.017(3) 0.027(3) 0.025(3) -0.004(3) -0.008(2) -0.006(2)
O6W 0.030(3) 0.039(3) 0.027(3) -0.001(3) -0.008(2) -0.007(3)
O7 0.018(2) 0.021(2) 0.022(2) -0.004(2) -0.006(2) -0.002(2)
O7W 0.027(3) 0.029(3) 0.035(3) -0.004(3) -0.006(3) 0.001(3)
O8 0.018(2) 0.021(2) 0.019(2) 0.000(2) -0.0077(19) 0.000(2)
O8W 0.041(4) 0.034(4) 0.047(4) -0.014(3) -0.002(4) 0.010(3)
O9 0.024(2) 0.022(2) 0.022(2) 0.001(2) -0.009(2) 0.005(2)
O9W 0.059(5) 0.046(4) 0.049(5) 0.003(4) -0.016(4) -0.001(4)
O10 0.021(2) 0.019(2) 0.025(2) 0.001(2) -0.009(2) -0.005(2)
O10W 0.034(4) 0.033(4) 0.036(4) -0.005(3) -0.011(3) -0.004(3)
O11 0.032(3) 0.016(3) 0.030(3) 0.000(3) -0.009(3) 0.003(3)
O11W 0.053(5) 0.045(4) 0.035(4) 0.004(4) -0.004(4) 0.004(4)
O12 0.028(2) 0.021(2) 0.024(2) -0.001(2) -0.015(2) -0.008(2)
O12W 0.067(6) 0.069(6) 0.048(5) -0.002(4) -0.008(4) -0.018(5)
O13 0.023(2) 0.028(3) 0.024(2) 0.003(2) -0.011(2) -0.005(2)
O13W 0.046(4) 0.047(4) 0.050(4) 0.002(3) -0.019(3) -0.005(3)
O14 0.033(2) 0.019(2) 0.025(2) 0.002(2) -0.015(2) -0.009(2)
O14W 0.071(5) 0.046(5) 0.056(5) 0.007(4) -0.013(4) -0.002(4)
O15 0.033(3) 0.027(3) 0.028(3) 0.004(3) -0.005(3) -0.001(3)
O15W 0.038(4) 0.040(4) 0.058(4) 0.008(4) 0.000(3) -0.005(3)
O16 0.030(2) 0.025(2) 0.030(2) 0.002(2) -0.014(2) -0.003(2)
O16W 0.054(5) 0.029(4) 0.026(4) 0.007(3) -0.013(3) -0.016(3)
O17 0.028(2) 0.021(2) 0.028(3) 0.001(2) -0.017(2) -0.005(2)
O17W 0.043(5) 0.094(7) 0.033(4) -0.007(4) -0.015(4) 0.012(5)
O18 0.040(4) 0.034(4) 0.027(3) 0.002(3) -0.021(3) -0.014(3)
O18W 0.073(6) 0.057(5) 0.043(5) -0.008(4) -0.025(5) -0.017(5)
O19 0.029(2) 0.024(2) 0.029(2) -0.005(2) -0.015(2) -0.001(2)
O19W 0.028(4) 0.044(4) 0.038(4) -0.002(3) -0.012(3) -0.009(3)
O20 0.027(3) 0.034(3) 0.029(3) -0.010(3) -0.020(3) 0.000(3)
O20W 0.024(3) 0.050(4) 0.030(3) -0.013(3) -0.013(3) 0.001(3)
O21 0.024(2) 0.026(2) 0.026(2) -0.001(2) -0.012(2) -0.009(2)
O21W 0.030(7) 0.064(10) 0.039(8) 0.003(7) -0.018(6) -0.013(7)
O22 0.025(3) 0.029(3) 0.041(4) -0.004(3) -0.012(3) 0.000(3)
O22W 0.023(3) 0.028(4) 0.026(3) -0.005(3) -0.012(3) 0.002(3)
O23 0.021(3) 0.025(3) 0.023(3) 0.001(2) -0.009(2) -0.008(2)
O23W 0.038(4) 0.037(4) 0.037(4) -0.003(3) -0.009(3) -0.001(3)
O24 0.022(3) 0.025(3) 0.030(3) 0.000(3) -0.017(3) -0.001(3)
O24W 0.039(4) 0.041(4) 0.041(4) -0.003(3) -0.018(3) -0.001(3)
O25 0.021(2) 0.022(3) 0.025(3) -0.003(2) -0.008(2) -0.004(2)
O25W 0.039(4) 0.027(4) 0.057(5) -0.011(3) -0.020(4) 0.005(3)
O26 0.026(2) 0.022(2) 0.020(2) -0.003(2) -0.008(2) -0.004(2)
O26W 0.068(6) 0.061(6) 0.088(7) -0.026(5) -0.038(5) 0.007(5)
O27 0.032(3) 0.039(3) 0.042(3) -0.004(3) -0.002(3) -0.012(3)
O27W 0.062(5) 0.040(5) 0.042(5) -0.006(4) -0.017(4) -0.006(4)
O28 0.030(2) 0.027(2) 0.024(2) -0.001(2) -0.016(2) -0.010(2)
O28W 0.029(4) 0.047(4) 0.032(4) 0.002(3) -0.013(3) -0.002(3)
O29 0.023(2) 0.018(2) 0.019(2) 0.0003(19) -0.0132(19) -0.0041(19)
O29W 0.021(3) 0.027(3) 0.021(3) 0.001(2) -0.006(2) -0.003(2)
O30 0.026(2) 0.024(2) 0.025(2) -0.003(2) -0.011(2) -0.006(2)
O30W 0.031(3) 0.032(3) 0.038(3) -0.015(3) -0.019(3) 0.004(3)
O31 0.025(3) 0.019(3) 0.022(3) -0.007(2) -0.007(2) -0.007(2)
O31W 0.025(3) 0.023(3) 0.021(3) -0.002(2) -0.011(2) -0.001(2)
O32 0.024(3) 0.018(3) 0.024(3) -0.006(2) -0.006(2) 0.000(2)
O32W 0.104(7) 0.027(4) 0.028(4) -0.001(3) -0.010(4) -0.008(4)
O33 0.025(3) 0.020(3) 0.024(3) -0.004(3) -0.013(3) 0.004(3)
O33W 0.024(3) 0.035(3) 0.022(3) -0.001(2) -0.007(2) 0.001(2)
O34 0.028(3) 0.015(3) 0.023(3) -0.004(2) -0.007(2) -0.006(2)
O34W 0.058(5) 0.035(4) 0.061(5) -0.003(4) -0.021(4) -0.005(4)
O35 0.024(3) 0.032(4) 0.036(4) 0.005(3) -0.012(3) 0.000(3)
O35W 0.032(4) 0.035(4) 0.029(4) -0.006(3) -0.009(3) 0.004(3)
O36 0.020(3) 0.020(3) 0.019(3) -0.001(2) -0.012(2) -0.002(2)
O36W 0.034(3) 0.040(4) 0.047(4) -0.015(3) -0.018(3) 0.000(3)
O37 0.018(3) 0.019(3) 0.033(3) 0.002(3) -0.007(3) -0.004(2)
O37W 0.028(3) 0.026(3) 0.043(4) 0.004(3) -0.013(3) -0.003(3)
O38 0.023(3) 0.019(3) 0.029(3) 0.001(2) -0.014(2) -0.001(2)
O38W 0.055(5) 0.040(5) 0.038(4) -0.006(4) -0.004(4) -0.005(4)
O39 0.020(3) 0.015(3) 0.014(2) -0.002(2) -0.009(2) -0.002(2)
O39W 0.048(8) 0.030(7) 0.014(6) -0.010(5) -0.009(6) 0.000(6)
O40 0.020(3) 0.016(3) 0.020(3) 0.000(2) -0.010(2) -0.002(2)
O40W 0.033(3) 0.043(4) 0.032(3) -0.005(3) -0.007(3) -0.005(3)
O41 0.021(3) 0.018(3) 0.031(3) -0.001(3) -0.009(3) -0.007(2)
O41W 0.028(3) 0.026(3) 0.038(3) -0.001(3) -0.010(3) -0.003(3)
O42 0.014(3) 0.023(3) 0.020(3) -0.005(2) -0.006(2) 0.002(2)
O42W 0.032(4) 0.041(4) 0.030(4) -0.007(3) -0.012(3) -0.008(3)
O43 0.021(3) 0.022(3) 0.022(3) -0.008(2) -0.007(2) 0.005(2)
O43W 0.074(5) 0.057(5) 0.064(5) -0.008(4) -0.021(4) 0.018(4)
O44 0.023(3) 0.033(4) 0.027(4) -0.007(3) 0.000(3) -0.015(3)
O44W 0.047(4) 0.047(4) 0.045(4) -0.001(3) -0.014(3) -0.003(3)
O45 0.026(3) 0.026(3) 0.023(3) -0.009(3) -0.007(3) -0.010(3)
O45W 0.029(3) 0.029(3) 0.029(3) -0.0025(4) -0.0095(9) -0.0028(4)
O46 0.025(3) 0.018(3) 0.030(3) -0.004(3) -0.010(3) 0.005(3)
O46W 0.038(4) 0.033(4) 0.043(4) -0.006(3) -0.008(3) -0.005(3)
O47 0.020(3) 0.015(3) 0.015(3) -0.001(2) -0.005(2) 0.000(2)
O47W 0.032(3) 0.031(3) 0.038(3) -0.008(3) -0.012(3) 0.003(3)
O48 0.026(3) 0.024(3) 0.039(4) 0.005(3) -0.024(3) -0.005(3)
O49 0.023(3) 0.030(4) 0.039(4) 0.001(3) -0.009(3) -0.011(3)
O50 0.015(3) 0.023(3) 0.023(3) -0.006(2) -0.004(2) -0.006(2)
O51 0.020(3) 0.019(3) 0.023(3) -0.003(2) -0.007(2) -0.008(2)
O52 0.020(3) 0.019(3) 0.019(3) -0.002(2) -0.010(2) -0.001(2)
O53 0.033(3) 0.015(3) 0.022(3) -0.006(2) -0.013(3) 0.007(3)
O54 0.027(3) 0.014(3) 0.017(3) -0.003(2) -0.011(2) -0.001(2)
O55 0.024(3) 0.013(3) 0.016(3) -0.001(2) -0.003(2) -0.001(2)
O56 0.024(3) 0.016(3) 0.013(3) -0.005(2) -0.005(2) 0.000(2)
O57 0.035(4) 0.038(4) 0.062(5) 0.002(4) -0.025(4) -0.006(3)
O58 0.023(3) 0.016(3) 0.028(3) 0.006(2) -0.009(3) -0.002(2)
O59 0.021(3) 0.016(3) 0.020(3) 0.003(2) -0.003(3) -0.004(2)
O60 0.020(3) 0.025(3) 0.018(3) 0.003(2) -0.005(2) -0.007(2)
O61 0.031(3) 0.015(3) 0.021(3) 0.000(2) -0.011(2) 0.001(2)
O62 0.041(4) 0.049(4) 0.056(4) -0.010(3) -0.026(3) -0.006(3)
O63 0.030(3) 0.028(3) 0.028(3) -0.005(3) -0.009(3) -0.007(3)
O64 0.034(3) 0.025(3) 0.026(3) -0.002(3) -0.014(3) 0.001(3)
O65 0.031(4) 0.032(4) 0.046(4) -0.006(3) -0.004(3) -0.001(3)
O66 0.024(3) 0.029(3) 0.024(3) -0.008(3) -0.007(3) 0.007(3)
O67 0.034(3) 0.024(3) 0.020(3) -0.005(2) -0.016(3) 0.000(3)
O68 0.058(4) 0.054(4) 0.047(4) 0.000(4) -0.029(3) -0.008(4)
O69 0.024(3) 0.027(3) 0.023(3) -0.003(2) -0.015(2) -0.005(2)
O70 0.021(3) 0.030(3) 0.030(3) 0.006(3) -0.003(3) 0.003(3)
O71 0.022(3) 0.022(3) 0.023(3) -0.001(2) -0.014(3) 0.004(2)
O72 0.023(3) 0.015(3) 0.019(3) -0.004(2) -0.010(2) -0.003(2)
O73 0.042(5) 0.068(6) 0.075(6) -0.024(5) -0.020(5) -0.006(4)
O74 0.020(3) 0.021(3) 0.016(3) -0.003(2) -0.003(2) -0.010(2)
O75 0.025(3) 0.021(3) 0.025(3) -0.003(2) -0.018(2) -0.001(2)
O76 0.027(3) 0.017(3) 0.025(3) -0.009(2) -0.017(3) 0.007(2)
O77 0.020(3) 0.014(3) 0.018(3) -0.003(2) -0.004(2) -0.004(2)
O78 0.021(3) 0.015(3) 0.021(3) -0.003(2) -0.009(2) -0.007(2)
O79 0.024(3) 0.027(3) 0.042(4) 0.001(3) -0.019(3) 0.004(3)
O80 0.026(3) 0.017(3) 0.024(3) 0.000(2) -0.010(2) -0.008(2)
O81 0.023(3) 0.016(3) 0.040(4) 0.003(3) -0.018(3) -0.004(2)
O82 0.022(3) 0.014(3) 0.023(3) 0.004(2) -0.010(2) -0.001(2)
O83 0.033(3) 0.030(3) 0.028(3) -0.005(3) -0.023(3) 0.004(3)
O84 0.017(2) 0.021(3) 0.020(3) -0.003(2) -0.008(2) -0.001(2)
O85 0.019(3) 0.028(3) 0.019(3) -0.008(2) -0.009(2) 0.000(2)
O86 0.017(2) 0.018(2) 0.015(2) -0.001(2) -0.005(2) -0.006(2)
O87 0.015(2) 0.017(2) 0.014(2) -0.001(2) -0.005(2) -0.002(2)
O88 0.020(2) 0.017(2) 0.018(2) -0.004(2) -0.005(2) -0.002(2)
O89 0.029(3) 0.025(3) 0.029(3) -0.006(2) -0.007(2) -0.005(2)
O90 0.024(3) 0.019(3) 0.031(3) -0.011(3) -0.004(3) 0.004(3)
O91 0.020(2) 0.016(2) 0.024(3) 0.001(2) -0.006(2) -0.006(2)
O92 0.018(2) 0.017(2) 0.017(2) -0.004(2) -0.0062(19) 0.000(2)
O93 0.014(2) 0.016(2) 0.015(2) -0.0015(19) -0.0064(19) -0.0050(19)
O94 0.026(3) 0.029(3) 0.029(3) 0.005(3) -0.007(2) 0.004(3)
O95 0.019(3) 0.021(3) 0.026(3) -0.001(2) -0.003(2) -0.002(2)
O96 0.017(2) 0.020(2) 0.018(2) 0.003(2) -0.0093(19) -0.003(2)
O97 0.017(2) 0.019(2) 0.017(2) -0.0011(19) -0.0067(19) -0.0023(19)
O98 0.020(3) 0.023(3) 0.014(3) -0.002(2) -0.004(2) -0.001(2)
O99 0.024(2) 0.023(2) 0.017(2) -0.002(2) -0.009(2) -0.005(2)
O100 0.020(2) 0.013(2) 0.017(2) -0.0035(19) -0.0085(19) 0.0007(19)
O101 0.020(3) 0.016(3) 0.024(3) -0.006(2) -0.012(2) -0.001(2)
O102 0.022(3) 0.021(3) 0.019(2) -0.002(2) -0.010(2) 0.001(2)
O103 0.015(2) 0.014(2) 0.014(2) -0.0022(19) -0.0078(18) -0.0031(19)
O104 0.017(2) 0.020(2) 0.019(2) -0.004(2) -0.0062(19) -0.0002(19)
O105 0.015(2) 0.015(2) 0.016(2) -0.0021(19) -0.0073(19) -0.0019(19)
O106 0.015(2) 0.018(2) 0.019(2) 0.003(2) -0.008(2) -0.003(2)
O107 0.024(3) 0.031(3) 0.019(3) 0.005(2) -0.009(2) -0.008(2)
O108 0.023(3) 0.039(4) 0.016(3) -0.008(3) -0.001(3) -0.004(3)
O109 0.016(2) 0.021(3) 0.019(2) -0.003(2) -0.010(2) -0.007(2)
O110 0.011(2) 0.018(2) 0.016(2) -0.003(2) -0.0080(19) -0.0033(19)
O111 0.018(2) 0.013(2) 0.016(2) 0.0000(19) -0.010(2) -0.0039(19)
O112 0.016(2) 0.023(3) 0.019(2) 0.000(2) -0.005(2) -0.007(2)
O113 0.027(3) 0.024(3) 0.029(3) -0.007(3) -0.009(3) 0.004(3)
O114 0.024(3) 0.012(2) 0.021(3) -0.002(2) -0.007(2) -0.001(2)
O115 0.024(3) 0.025(3) 0.018(3) 0.002(3) -0.003(3) -0.010(3)
O116 0.034(3) 0.012(3) 0.024(3) 0.000(2) -0.013(3) -0.004(3)
O117 0.017(2) 0.020(2) 0.017(2) 0.002(2) -0.009(2) -0.001(2)
O118 0.016(2) 0.023(2) 0.020(2) -0.003(2) -0.0072(19) -0.004(2)
O119 0.015(2) 0.017(2) 0.014(2) 0.001(2) -0.0059(19) -0.005(2)
O120 0.023(2) 0.023(3) 0.021(2) -0.002(2) -0.011(2) -0.005(2)
O121 0.026(3) 0.014(3) 0.024(3) -0.004(2) -0.005(3) -0.007(2)
O122 0.022(2) 0.015(2) 0.019(2) -0.001(2) -0.009(2) -0.003(2)
O123 0.016(2) 0.015(2) 0.018(2) -0.002(2) -0.006(2) 0.000(2)
O124 0.025(3) 0.026(3) 0.024(3) 0.002(2) -0.007(2) -0.011(2)
O125 0.031(3) 0.022(3) 0.031(3) 0.005(3) -0.013(3) -0.006(3)
O126 0.018(3) 0.018(3) 0.023(3) 0.000(2) -0.007(2) -0.005(2)
O127 0.024(3) 0.010(2) 0.012(2) 0.000(2) -0.005(2) -0.006(2)
O128 0.036(4) 0.035(4) 0.029(3) -0.010(3) -0.010(3) -0.009(3)
O129 0.024(3) 0.023(3) 0.026(3) -0.003(2) -0.001(2) -0.004(2)
O130 0.037(4) 0.025(3) 0.039(4) -0.010(3) -0.007(3) 0.001(3)
O131 0.023(2) 0.023(3) 0.024(2) -0.005(2) -0.007(2) -0.004(2)
O132 0.022(3) 0.023(3) 0.029(3) -0.003(2) -0.007(2) -0.004(2)
O133 0.023(3) 0.024(3) 0.022(3) -0.008(2) -0.005(2) -0.004(2)
O134 0.033(4) 0.041(4) 0.028(3) -0.005(3) -0.015(3) -0.004(3)
O135 0.025(3) 0.030(3) 0.020(3) -0.001(2) -0.006(2) -0.003(2)
O136 0.024(3) 0.025(3) 0.022(3) 0.002(2) -0.010(2) -0.001(2)
O137 0.020(2) 0.020(2) 0.018(2) -0.002(2) -0.007(2) -0.004(2)
O138 0.028(3) 0.019(2) 0.025(3) -0.003(2) -0.003(2) -0.004(2)
O139 0.022(3) 0.021(3) 0.029(3) -0.003(2) -0.006(2) 0.000(2)
O140 0.021(2) 0.020(2) 0.019(2) -0.002(2) -0.006(2) -0.002(2)
O141 0.034(3) 0.028(3) 0.018(3) -0.004(2) -0.005(2) -0.002(3)
O142 0.030(3) 0.025(3) 0.024(3) 0.000(2) -0.005(2) -0.006(2)
O143 0.037(4) 0.030(4) 0.030(4) 0.012(3) -0.015(3) -0.007(3)
O144 0.028(3) 0.025(3) 0.035(3) -0.003(3) -0.003(3) 0.001(3)
O145 0.022(2) 0.028(3) 0.028(3) -0.004(2) -0.009(2) -0.003(2)
O146 0.033(3) 0.032(3) 0.025(3) -0.001(3) -0.009(3) -0.007(3)
O147 0.044(4) 0.035(4) 0.036(4) 0.002(3) -0.021(3) -0.008(3)
O148 0.024(2) 0.020(2) 0.024(2) -0.004(2) -0.014(2) 0.001(2)
O149 0.022(2) 0.025(3) 0.028(3) 0.001(2) -0.010(2) -0.005(2)
O150 0.036(3) 0.030(3) 0.028(3) -0.006(2) -0.013(2) -0.004(3)
O151 0.031(4) 0.033(4) 0.026(3) -0.008(3) -0.007(3) -0.001(3)
O152 0.031(3) 0.025(3) 0.028(3) -0.008(3) -0.015(3) -0.004(3)
O153 0.034(3) 0.021(3) 0.020(3) 0.002(2) -0.007(2) -0.002(2)
O154 0.022(3) 0.022(3) 0.027(3) -0.001(2) -0.010(2) -0.002(2)
O155 0.033(4) 0.033(4) 0.035(4) 0.004(3) -0.002(3) -0.015(3)
O156 0.030(3) 0.026(3) 0.023(3) -0.001(2) -0.011(2) -0.007(2)
O157 0.040(4) 0.039(4) 0.019(3) -0.009(3) -0.009(3) -0.007(3)
O158 0.024(3) 0.026(3) 0.032(3) -0.008(2) -0.008(2) 0.001(2)
O159 0.024(2) 0.022(2) 0.021(2) -0.002(2) -0.008(2) -0.006(2)
O160 0.031(3) 0.025(3) 0.036(3) -0.007(2) -0.014(2) 0.000(2)
O161 0.033(3) 0.026(3) 0.038(4) -0.007(3) -0.015(3) 0.002(3)
O162 0.026(3) 0.024(3) 0.025(2) -0.002(2) -0.012(2) -0.004(2)
O163 0.027(3) 0.024(3) 0.023(2) -0.002(2) -0.010(2) -0.002(2)
O164 0.026(3) 0.024(3) 0.027(3) -0.008(2) -0.014(2) -0.002(2)
O165 0.038(4) 0.024(3) 0.032(4) 0.003(3) -0.013(3) 0.000(3)
O166 0.026(2) 0.021(2) 0.024(2) -0.007(2) -0.011(2) -0.006(2)
O167 0.030(3) 0.039(4) 0.038(4) -0.003(3) -0.003(3) -0.005(3)
O168 0.031(3) 0.028(3) 0.023(3) -0.004(2) -0.001(2) -0.005(3)
O169 0.022(2) 0.021(2) 0.021(2) -0.005(2) -0.004(2) -0.002(2)
O170 0.025(3) 0.040(4) 0.041(4) 0.009(3) -0.019(3) -0.011(3)
O171 0.019(2) 0.022(3) 0.029(3) -0.001(2) -0.008(2) -0.004(2)
O172 0.024(2) 0.024(2) 0.019(2) -0.006(2) -0.005(2) -0.003(2)
O173 0.017(2) 0.017(2) 0.013(2) -0.002(2) -0.005(2) -0.002(2)
O174 0.029(3) 0.021(3) 0.033(4) 0.000(3) -0.010(3) -0.011(3)
O175 0.022(5) 0.042(6) 0.027(6) 0.002(5) -0.017(5) -0.005(5)
O176 0.051(5) 0.052(5) 0.054(5) -0.007(4) -0.023(4) 0.005(4)
O177 0.024(3) 0.032(3) 0.042(3) -0.013(3) -0.012(3) -0.003(2)
O178 0.022(3) 0.021(3) 0.033(4) 0.000(3) -0.004(3) -0.006(3)
O179 0.030(3) 0.027(3) 0.024(3) -0.003(3) -0.006(3) 0.004(3)
O180 0.033(3) 0.031(3) 0.035(4) 0.007(3) -0.018(3) -0.019(3)
O181 0.031(3) 0.021(3) 0.025(3) -0.002(2) -0.010(3) -0.009(3)
O182 0.030(3) 0.021(3) 0.022(3) 0.003(2) -0.011(2) -0.006(2)
O183 0.021(3) 0.019(3) 0.056(4) -0.007(3) 0.001(3) -0.003(3)
O184 0.031(3) 0.021(3) 0.024(3) -0.004(2) -0.008(2) -0.008(2)
O185 0.028(3) 0.020(3) 0.019(3) -0.001(2) -0.014(2) -0.001(2)
O186 0.034(3) 0.023(3) 0.036(3) -0.003(3) -0.024(3) -0.008(3)
O187 0.042(5) 0.055(6) 0.101(7) -0.012(5) -0.027(5) 0.005(4)
O188 0.029(4) 0.040(4) 0.052(4) -0.009(4) -0.020(3) -0.008(3)
O189 0.022(3) 0.018(3) 0.025(3) -0.004(2) -0.016(2) 0.000(2)
O190 0.028(3) 0.017(3) 0.017(3) 0.000(2) -0.011(2) 0.000(2)
O191 0.020(3) 0.027(3) 0.024(3) -0.005(3) -0.013(3) -0.001(3)
O192 0.040(4) 0.069(6) 0.089(6) 0.023(5) -0.036(4) -0.029(4)
O193 0.020(3) 0.020(3) 0.025(3) -0.004(2) -0.005(2) 0.000(2)
O194 0.019(3) 0.022(3) 0.025(3) 0.002(3) -0.008(2) -0.006(2)
O195 0.025(3) 0.025(3) 0.024(3) 0.000(2) -0.012(2) -0.004(2)
O196 0.023(3) 0.018(3) 0.018(3) -0.002(2) -0.006(2) -0.003(2)
O197 0.025(3) 0.022(3) 0.032(3) -0.005(3) -0.012(3) -0.005(3)
O198 0.027(3) 0.023(3) 0.026(3) -0.007(2) -0.001(3) -0.005(3)
O199 0.035(4) 0.044(4) 0.052(5) -0.009(4) -0.019(4) -0.016(3)
O200 0.028(3) 0.019(3) 0.021(3) -0.006(2) -0.001(2) -0.006(2)
O201 0.034(3) 0.028(3) 0.038(4) -0.007(3) 0.004(3) -0.005(3)
O202 0.027(3) 0.019(3) 0.024(3) -0.006(2) -0.003(3) -0.005(2)
O203 0.021(3) 0.026(3) 0.020(3) -0.003(3) -0.008(3) -0.005(3)
O204 0.033(3) 0.020(3) 0.031(3) -0.007(3) -0.013(3) 0.003(3)
O205 0.030(3) 0.032(4) 0.028(3) -0.006(3) -0.013(3) 0.001(3)
O206 0.024(3) 0.032(4) 0.022(3) -0.008(3) -0.003(3) -0.003(3)
O207 0.052(4) 0.052(4) 0.043(4) 0.007(4) -0.024(3) 0.005(4)
O208 0.027(3) 0.033(3) 0.028(3) -0.009(3) -0.003(3) 0.000(3)
O209 0.022(3) 0.023(3) 0.026(3) -0.008(2) -0.011(2) -0.002(2)
O210 0.0288(14) 0.0288(14) 0.0288(14) -0.00242(19) -0.0094(5) -0.0027(2)
O211 0.033(3) 0.038(3) 0.033(3) -0.011(3) -0.018(3) 0.006(3)
O212 0.029(3) 0.027(3) 0.041(4) -0.013(3) -0.013(3) 0.005(3)
O213 0.028(3) 0.035(3) 0.027(3) -0.006(3) -0.007(2) -0.004(3)
O214 0.036(4) 0.041(4) 0.045(4) -0.002(3) -0.018(3) -0.004(3)
O215 0.045(5) 0.042(4) 0.081(6) 0.016(4) -0.007(4) 0.000(4)
O216 0.039(6) 0.034(6) 0.039(6) 0.002(5) -0.015(5) -0.003(5)
O217 0.034(7) 0.056(8) 0.057(8) 0.000(7) -0.005(7) 0.000(7)
O218 0.035(7) 0.046(8) 0.051(8) -0.013(7) -0.002(6) -0.003(6)
C1 0.025(3) 0.024(3) 0.022(3) -0.001(3) -0.009(3) -0.006(3)
C2 0.024(3) 0.019(3) 0.022(3) -0.005(3) -0.005(3) -0.006(3)
C3 0.018(3) 0.018(3) 0.018(3) 0.000(3) -0.006(2) -0.006(3)
C4 0.018(3) 0.018(3) 0.022(3) 0.001(3) -0.006(2) -0.003(3)
C5 0.025(3) 0.021(3) 0.023(3) -0.004(3) -0.009(3) 0.000(3)
C6 0.022(3) 0.027(3) 0.024(3) 0.003(3) -0.008(3) 0.002(3)
C7 0.019(3) 0.019(3) 0.021(3) 0.001(2) -0.010(2) -0.004(2)
C8 0.020(3) 0.016(3) 0.020(3) -0.001(2) -0.008(2) -0.002(2)
C9 0.021(3) 0.017(3) 0.019(3) 0.001(2) -0.010(2) -0.002(2)
C10 0.020(3) 0.016(3) 0.019(3) 0.001(2) -0.008(2) -0.003(2)
C11 0.019(3) 0.018(3) 0.020(3) -0.001(2) -0.009(2) -0.005(2)
C12 0.020(3) 0.020(3) 0.022(3) -0.002(3) -0.010(2) -0.002(3)
C13 0.022(3) 0.018(3) 0.021(3) -0.003(2) -0.012(2) -0.006(2)
C14 0.025(3) 0.020(3) 0.023(3) 0.002(2) -0.012(2) -0.005(2)
C15 0.029(3) 0.022(3) 0.025(3) -0.003(3) -0.015(3) -0.005(3)
C16 0.031(3) 0.019(3) 0.025(3) 0.000(3) -0.014(3) -0.006(3)
C17 0.023(3) 0.020(3) 0.023(3) -0.001(3) -0.013(2) -0.005(3)
C18 0.023(3) 0.024(3) 0.023(3) 0.002(3) -0.011(3) -0.008(3)
C19 0.033(3) 0.021(3) 0.029(3) -0.001(3) -0.013(3) -0.010(3)
C20 0.033(3) 0.025(3) 0.030(3) -0.004(3) -0.015(3) -0.005(3)
C21 0.031(3) 0.026(3) 0.031(3) 0.001(3) -0.015(3) -0.005(3)
C22 0.030(3) 0.025(3) 0.025(3) 0.003(3) -0.016(3) -0.007(3)
C23 0.031(3) 0.022(3) 0.029(3) -0.002(3) -0.017(3) -0.006(3)
C24 0.032(3) 0.025(3) 0.031(3) 0.000(3) -0.018(3) -0.005(3)
C25 0.029(3) 0.029(3) 0.031(3) -0.004(3) -0.016(2) -0.006(3)
C26 0.031(3) 0.027(3) 0.026(3) -0.002(3) -0.012(2) -0.007(3)
C27 0.032(3) 0.027(3) 0.028(3) -0.003(3) -0.014(2) -0.008(3)
C28 0.027(3) 0.028(3) 0.031(3) -0.002(3) -0.016(3) -0.005(3)
C29 0.027(3) 0.026(3) 0.027(3) -0.003(3) -0.013(3) -0.005(3)
C30 0.027(3) 0.027(3) 0.027(3) 0.000(3) -0.013(3) -0.005(3)
C31 0.025(3) 0.028(3) 0.025(3) -0.002(3) -0.012(2) -0.003(3)
C32 0.026(3) 0.027(3) 0.027(3) -0.006(3) -0.011(3) -0.006(3)
C33 0.026(3) 0.028(3) 0.026(3) -0.004(3) -0.012(2) -0.006(3)
C34 0.029(3) 0.031(3) 0.033(3) -0.003(3) -0.010(3) -0.006(3)
C35 0.023(3) 0.021(3) 0.022(3) -0.001(3) -0.006(3) -0.005(3)
C36 0.020(3) 0.024(3) 0.019(3) -0.002(3) -0.009(3) -0.006(3)
C37 0.021(3) 0.018(3) 0.018(3) -0.006(3) -0.008(3) -0.004(3)
C38 0.021(3) 0.021(3) 0.017(3) -0.002(3) -0.008(3) -0.001(3)
C39 0.020(3) 0.018(3) 0.017(3) -0.005(3) -0.006(3) -0.003(3)
C40 0.018(3) 0.015(3) 0.018(3) -0.004(3) -0.011(3) 0.000(3)
C41 0.021(3) 0.017(3) 0.017(3) -0.003(3) -0.011(3) -0.003(3)
C42 0.021(3) 0.020(3) 0.021(3) -0.002(3) -0.010(3) -0.002(3)
C43 0.024(3) 0.025(3) 0.025(3) 0.002(3) -0.010(3) -0.002(3)
C44 0.021(3) 0.019(3) 0.018(3) -0.002(3) -0.010(3) -0.002(3)
C45 0.018(3) 0.016(3) 0.023(3) -0.006(3) -0.009(3) 0.001(3)
C46 0.022(3) 0.017(3) 0.021(3) -0.001(3) -0.012(3) -0.001(3)
C47 0.020(3) 0.017(3) 0.014(3) -0.004(3) -0.009(3) -0.002(3)
C48 0.021(3) 0.018(3) 0.020(3) -0.004(3) -0.012(3) -0.002(3)
C49 0.020(3) 0.021(3) 0.028(3) -0.004(3) -0.011(3) 0.000(3)
C50 0.021(3) 0.017(3) 0.018(3) 0.002(3) -0.009(3) -0.006(3)
C51 0.021(3) 0.018(3) 0.020(3) -0.005(3) -0.009(3) -0.001(3)
C52 0.016(3) 0.017(3) 0.018(3) -0.005(3) -0.009(3) -0.001(3)
C53 0.023(3) 0.017(3) 0.020(3) -0.007(3) -0.007(3) -0.003(3)
C54 0.020(3) 0.016(3) 0.023(3) -0.003(3) -0.008(3) 0.000(3)
C55 0.025(3) 0.026(3) 0.032(3) -0.006(3) -0.012(3) 0.001(3)
C56 0.020(3) 0.011(3) 0.027(3) -0.005(3) -0.008(3) 0.003(3)
C57 0.023(3) 0.015(3) 0.022(3) -0.003(3) -0.007(3) -0.005(3)
C58 0.016(3) 0.018(3) 0.020(3) 0.000(3) -0.002(3) -0.006(3)
C59 0.019(3) 0.019(3) 0.022(3) -0.002(3) -0.011(3) 0.001(3)
C60 0.019(3) 0.018(3) 0.022(3) -0.001(3) -0.011(3) 0.003(3)
C61 0.021(3) 0.012(3) 0.018(3) -0.004(3) -0.004(3) 0.001(3)
C62 0.018(3) 0.018(3) 0.026(3) -0.003(3) -0.009(3) -0.001(3)
C63 0.024(3) 0.012(3) 0.023(3) -0.002(3) -0.011(3) -0.002(3)
C64 0.022(3) 0.013(3) 0.020(3) -0.004(3) -0.010(3) 0.003(3)
C65 0.018(3) 0.023(3) 0.026(3) 0.001(3) -0.006(3) -0.003(3)
C66 0.020(3) 0.015(3) 0.021(3) -0.002(3) -0.008(3) -0.002(3)
C67 0.018(3) 0.014(3) 0.020(3) 0.000(3) -0.008(3) -0.003(3)
C68 0.019(3) 0.013(3) 0.019(3) -0.003(3) -0.009(3) 0.002(3)
C69 0.021(3) 0.017(3) 0.022(3) -0.007(3) -0.004(3) -0.002(3)
C70 0.023(3) 0.015(3) 0.017(3) -0.005(3) -0.010(3) 0.000(3)
C71 0.021(3) 0.015(3) 0.022(3) -0.004(3) -0.006(3) -0.003(3)
C72 0.021(3) 0.015(3) 0.018(3) -0.001(3) -0.009(3) -0.003(3)
C73 0.015(3) 0.017(3) 0.025(3) 0.001(3) -0.005(3) -0.003(3)
C74 0.024(3) 0.022(3) 0.027(3) 0.008(3) -0.010(3) -0.004(3)
C75 0.023(3) 0.016(3) 0.021(3) 0.003(3) -0.003(3) -0.002(3)
C76 0.026(3) 0.026(4) 0.035(4) 0.008(3) -0.011(3) -0.006(3)
C77 0.012(3) 0.017(3) 0.021(3) 0.001(3) -0.008(3) -0.007(3)
C78 0.020(3) 0.014(3) 0.019(3) 0.001(3) -0.006(3) -0.005(3)
C79 0.019(3) 0.016(3) 0.018(3) 0.005(3) -0.006(3) -0.004(3)
C80 0.017(3) 0.016(3) 0.016(3) -0.003(3) -0.005(3) -0.004(3)
C81 0.016(3) 0.015(3) 0.017(3) 0.002(3) -0.007(3) -0.006(3)
C82 0.020(3) 0.020(3) 0.028(3) -0.002(3) -0.010(3) -0.004(3)
C83 0.020(3) 0.018(3) 0.019(3) -0.003(3) -0.011(3) -0.005(3)
C84 0.020(3) 0.022(3) 0.028(4) -0.005(3) -0.011(3) -0.006(3)
C85 0.023(3) 0.017(3) 0.021(3) 0.000(3) -0.008(3) -0.005(3)
C86 0.020(3) 0.015(3) 0.021(3) -0.001(3) -0.010(3) -0.003(3)
C87 0.020(3) 0.015(3) 0.023(3) 0.001(3) -0.009(3) -0.004(3)
C88 0.024(3) 0.018(3) 0.021(3) -0.003(3) -0.013(3) -0.002(3)
C89 0.023(3) 0.020(3) 0.022(3) -0.001(3) -0.014(3) 0.002(3)
C90 0.020(3) 0.021(3) 0.024(3) 0.000(3) -0.011(3) 0.002(3)
C91 0.029(4) 0.034(4) 0.032(4) 0.003(3) -0.015(3) 0.000(3)
C92 0.023(3) 0.020(3) 0.021(3) 0.001(3) -0.013(3) 0.002(3)
C93 0.016(3) 0.022(3) 0.023(3) 0.002(3) -0.011(3) 0.000(3)
C94 0.026(3) 0.024(3) 0.019(3) 0.002(3) -0.010(3) 0.003(3)
C95 0.029(3) 0.024(3) 0.024(3) -0.001(3) -0.010(3) 0.001(3)
C96 0.030(3) 0.021(3) 0.020(3) -0.001(3) -0.013(3) 0.001(3)
C97 0.026(3) 0.025(3) 0.020(3) -0.001(3) -0.009(3) 0.000(3)
C98 0.025(4) 0.022(4) 0.020(3) 0.000(3) -0.007(3) 0.005(3)
C99 0.030(4) 0.018(3) 0.020(3) 0.000(3) -0.009(3) 0.003(3)
C100 0.028(3) 0.023(3) 0.025(3) -0.006(3) -0.012(3) 0.003(3)
C101 0.026(4) 0.023(3) 0.033(4) -0.001(3) -0.012(3) 0.001(3)
C102 0.028(3) 0.021(3) 0.021(3) 0.002(3) -0.011(3) 0.000(3)
C103 0.025(3) 0.021(3) 0.021(3) -0.001(3) -0.009(3) 0.003(3)
C104 0.019(3) 0.019(3) 0.025(3) -0.005(3) -0.008(3) -0.002(3)
C105 0.017(3) 0.019(3) 0.021(3) -0.004(3) -0.010(3) -0.003(3)
C106 0.021(3) 0.022(3) 0.024(3) -0.002(3) -0.011(3) -0.003(3)
C107 0.018(3) 0.023(3) 0.020(3) -0.003(3) -0.007(3) -0.001(3)
C108 0.024(3) 0.020(3) 0.019(3) -0.003(3) -0.008(3) -0.003(3)
C109 0.025(3) 0.029(3) 0.029(3) -0.007(3) -0.009(3) -0.001(3)
C110 0.019(3) 0.019(3) 0.025(3) -0.005(3) -0.015(2) -0.003(2)
C111 0.023(3) 0.020(3) 0.028(3) -0.005(3) -0.014(3) -0.001(3)
C112 0.021(3) 0.019(3) 0.021(3) 0.000(3) -0.014(3) -0.001(3)
C113 0.021(3) 0.016(3) 0.025(3) -0.001(3) -0.012(3) -0.003(3)
C114 0.019(3) 0.018(3) 0.022(3) -0.002(3) -0.014(3) -0.002(3)
C115 0.024(3) 0.026(3) 0.032(3) -0.009(3) -0.016(3) 0.001(3)
C116 0.023(3) 0.020(3) 0.026(3) -0.001(3) -0.011(3) -0.005(3)
C117 0.025(3) 0.032(4) 0.038(4) 0.007(3) -0.014(3) -0.005(3)
C118 0.023(3) 0.027(4) 0.031(4) -0.005(3) -0.011(3) -0.006(3)
C119 0.026(3) 0.021(3) 0.023(3) -0.003(3) -0.009(3) -0.004(3)
C120 0.026(3) 0.020(3) 0.020(3) -0.002(3) -0.005(3) -0.002(3)
C121 0.028(4) 0.020(3) 0.025(3) -0.004(3) -0.008(3) 0.003(3)
C122 0.022(3) 0.020(3) 0.021(3) -0.004(3) -0.006(3) -0.005(3)
C123 0.030(4) 0.025(4) 0.030(4) -0.004(3) -0.008(3) -0.004(3)
C124 0.026(3) 0.017(3) 0.025(3) -0.005(3) -0.007(3) -0.005(3)
C125 0.024(3) 0.019(3) 0.025(3) -0.003(3) -0.005(3) -0.007(3)
C126 0.026(3) 0.019(3) 0.028(4) -0.004(3) -0.006(3) -0.010(3)
C127 0.025(4) 0.022(3) 0.024(4) -0.003(3) -0.006(3) -0.003(3)
C128 0.027(3) 0.025(3) 0.026(3) 0.002(3) -0.009(3) -0.011(3)
C129 0.025(3) 0.035(4) 0.030(4) 0.005(3) -0.014(3) -0.008(3)
C130 0.024(3) 0.020(3) 0.026(3) -0.001(3) -0.008(3) -0.007(3)
C131 0.026(3) 0.022(3) 0.028(4) -0.002(3) -0.007(3) -0.007(3)
C132 0.028(4) 0.021(3) 0.030(4) 0.000(3) -0.010(3) -0.012(3)
C133 0.027(3) 0.018(3) 0.027(3) -0.005(3) -0.011(3) -0.008(3)
C134 0.024(3) 0.022(3) 0.031(3) -0.002(3) -0.016(3) -0.006(3)
C135 0.028(3) 0.017(3) 0.026(3) 0.000(3) -0.017(3) -0.004(3)
C136 0.028(4) 0.018(3) 0.028(4) -0.005(3) -0.013(3) -0.006(3)
C137 0.023(3) 0.023(3) 0.027(3) -0.003(3) -0.009(3) -0.004(3)
C138 0.029(4) 0.036(4) 0.044(4) -0.002(4) -0.018(3) -0.008(3)
C139 0.024(3) 0.020(3) 0.028(3) -0.003(3) -0.006(3) -0.001(3)
C140 0.019(3) 0.018(3) 0.018(3) -0.002(3) -0.008(3) -0.005(3)
C141 0.030(4) 0.029(4) 0.030(4) -0.001(3) -0.011(3) 0.005(3)
C142 0.031(4) 0.023(3) 0.024(3) -0.002(3) -0.011(3) 0.004(3)
C143 0.038(4) 0.054(4) 0.049(4) 0.012(4) -0.010(4) -0.014(4)
C152 0.023(3) 0.020(3) 0.023(3) -0.006(3) -0.012(3) -0.002(3)
O219 0.066(5) 0.074(5) 0.043(5) 0.015(4) -0.017(4) -0.015(5)
O220 0.069(6) 0.079(6) 0.056(5) 0.008(5) -0.016(5) -0.001(5)
C144 0.038(3) 0.036(3) 0.030(3) 0.001(3) -0.005(3) 0.000(3)
C145 0.043(5) 0.049(5) 0.049(5) -0.001(4) -0.008(4) -0.001(4)
O221 0.043(4) 0.040(4) 0.054(4) -0.005(3) -0.010(3) -0.005(3)
O223 0.062(6) 0.065(6) 0.104(8) -0.035(6) -0.009(6) -0.010(5)
C146 0.045(3) 0.041(4) 0.050(4) -0.003(3) -0.010(3) -0.007(3)
C147 0.049(5) 0.045(5) 0.060(5) -0.002(4) -0.013(4) -0.007(4)
O222 0.073(6) 0.040(5) 0.067(6) 0.007(4) -0.029(5) -0.017(4)
O226 0.060(6) 0.050(5) 0.064(6) -0.006(5) -0.003(5) -0.005(5)
C150 0.051(5) 0.033(5) 0.038(5) -0.001(4) -0.005(4) -0.003(4)
C151 0.064(10) 0.060(10) 0.090(12) -0.035(9) 0.006(9) -0.004(8)
O224 0.035(4) 0.046(5) 0.067(5) 0.003(4) -0.019(4) -0.005(4)
O225 0.076(6) 0.053(5) 0.060(6) -0.003(5) -0.012(5) -0.021(5)
C148 0.047(6) 0.040(6) 0.049(6) -0.007(5) -0.022(5) -0.006(5)
C149 0.034(5) 0.034(5) 0.049(5) 0.005(5) -0.009(4) 0.001(4)

loop_
_atom_type_symbol
_atom_type_description
_atom_type_scat_dispersion_real
_atom_type_scat_dispersion_imag
_atom_type_scat_source
C C 0.0033 0.0016 'International Tables Vol C Tables 4.2.6.8 and 6.1.1.4'
H H 0.0000 0.0000 'International Tables Vol C Tables 4.2.6.8 and 6.1.1.4'
Mo Mo -1.6832 0.6857 'International Tables Vol C Tables 4.2.6.8 and 6.1.1.4'
Na Na 0.0362 0.0249 'International Tables Vol C Tables 4.2.6.8 and 6.1.1.4'
O O 0.0106 0.0060 'International Tables Vol C Tables 4.2.6.8 and 6.1.1.4'
P P 0.1023 0.0942 'International Tables Vol C Tables 4.2.6.8 and 6.1.1.4'

loop_
_geom_angle_atom_site_label_1
_geom_angle_atom_site_label_2
_geom_angle_atom_site_label_3
_geom_angle
_geom_angle_site_symmetry_1
_geom_angle_site_symmetry_3
_geom_angle_publ_flag
O84 Mo1 O86 100.7(3) . . ?
O84 Mo1 O87 86.2(3) . . ?
O84 Mo1 O88 103.4(3) . . ?
O84 Mo1 O103 169.0(3) . . ?
O85 Mo1 O84 102.1(3) . . ?
O85 Mo1 O86 100.2(3) . . ?
O85 Mo1 O87 171.7(3) . . ?
O85 Mo1 O88 97.9(3) . . ?
O85 Mo1 O103 85.0(3) . . ?
O86 Mo1 O87 77.6(2) . . ?
O86 Mo1 O103 69.5(2) . . ?
O87 Mo1 O103 86.7(2) . . ?
O88 Mo1 O86 145.9(3) . . ?
O88 Mo1 O87 80.3(2) . . ?
O88 Mo1 O103 83.6(2) . . ?
O88 Mo2 O92 79.8(2) . . ?
O88 Mo2 O93 82.9(2) . . ?
O89 Mo2 O88 103.9(3) . . ?
O89 Mo2 O90 102.2(3) . . ?
O89 Mo2 O91 101.6(3) . . ?
O89 Mo2 O92 85.8(3) . . ?
O89 Mo2 O93 169.3(3) . . ?
O90 Mo2 O88 96.7(3) . . ?
O90 Mo2 O91 101.6(3) . . ?
O90 Mo2 O92 171.9(3) . . ?
O90 Mo2 O93 85.0(3) . . ?
O91 Mo2 O88 144.5(3) . . ?
O91 Mo2 O92 77.9(2) . . ?
O91 Mo2 O93 68.8(2) . . ?
O92 Mo2 O93 87.4(2) . . ?
O91 Mo3 O93 72.8(2) . . ?
O91 Mo3 O96 151.5(3) . . ?
O91 Mo3 O97 87.9(2) . . ?
O93 Mo3 O97 74.2(2) . . ?
O94 Mo3 O91 100.1(3) . . ?
O94 Mo3 O93 96.0(3) . . ?
O94 Mo3 O96 95.9(3) . . ?
O94 Mo3 O97 165.1(3) . . ?
O95 Mo3 O91 98.3(3) . . ?
O95 Mo3 O93 159.8(3) . . ?
O95 Mo3 O94 103.5(3) . . ?
O95 Mo3 O96 100.7(3) . . ?
O95 Mo3 O97 87.6(3) . . ?
O96 Mo3 O93 82.1(2) . . ?
O96 Mo3 O97 71.9(2) . . ?
O96 Mo4 O97 73.7(2) . . ?
O96 Mo4 O105 80.7(2) . . ?
O98 Mo4 O96 101.6(3) . . ?
O98 Mo4 O97 88.6(3) . . ?
O98 Mo4 O99 102.9(3) . . ?
O98 Mo4 O100 99.4(3) . . ?
O98 Mo4 O105 168.1(3) . . ?
O99 Mo4 O96 97.3(3) . . ?
O99 Mo4 O97 166.8(3) . . ?
O99 Mo4 O100 102.9(3) . . ?
O99 Mo4 O105 88.3(3) . . ?
O100 Mo4 O96 146.7(3) . . ?
O100 Mo4 O97 81.4(2) . . ?
O100 Mo4 O105 73.7(2) . . ?
O105 Mo4 O97 80.9(2) . . ?
O86 Mo5 O100 153.3(2) . . ?
O86 Mo5 O103 72.9(2) . . ?
O86 Mo5 O105 87.8(2) . . ?
O100 Mo5 O103 84.1(2) . . ?
O100 Mo5 O105 72.2(2) . . ?
O101 Mo5 O86 95.8(3) . . ?
O101 Mo5 O100 100.6(3) . . ?
O101 Mo5 O103 157.2(3) . . ?
O101 Mo5 O105 87.3(3) . . ?
O102 Mo5 O86 100.7(3) . . ?
O102 Mo5 O100 95.1(3) . . ?
O102 Mo5 O101 105.3(3) . . ?
O102 Mo5 O103 96.3(3) . . ?
O102 Mo5 O105 163.7(3) . . ?
O103 Mo5 O105 72.8(2) . . ?
O107 Mo6 O108 103.4(3) . . ?
O107 Mo6 O109 98.8(3) . . ?
O107 Mo6 O110 168.8(3) . . ?
O107 Mo6 O111 91.4(3) . . ?
O107 Mo6 O112 102.0(3) . . ?
O108 Mo6 O109 99.8(3) . . ?
O108 Mo6 O110 85.9(3) . . ?
O108 Mo6 O111 164.8(3) . . ?
O108 Mo6 O112 99.9(3) . . ?
O109 Mo6 O110 73.2(2) . . ?
O109 Mo6 O111 81.3(2) . . ?
O109 Mo6 O112 147.1(3) . . ?
O111 Mo6 O110 79.8(2) . . ?
O112 Mo6 O110 82.1(2) . . ?
O112 Mo6 O111 73.0(2) . . ?
O109 Mo7 O110 72.5(2) . . ?
O109 Mo7 O173 82.1(2) . . ?
O113 Mo7 O109 98.8(3) . . ?
O113 Mo7 O110 86.4(3) . . ?
O113 Mo7 O114 98.1(3) . . ?
O113 Mo7 O173 159.0(3) . . ?
O113 Mo7 O174 104.5(3) . . ?
O114 Mo7 O109 151.7(3) . . ?
O114 Mo7 O110 86.1(2) . . ?
O114 Mo7 O173 74.1(2) . . ?
O173 Mo7 O110 73.8(2) . . ?
O174 Mo7 O109 97.3(3) . . ?
O174 Mo7 O110 166.3(3) . . ?
O174 Mo7 O114 100.3(3) . . ?
O174 Mo7 O173 96.2(3) . . ?
O114 Mo8 O117 77.9(2) . . ?
O114 Mo8 O173 68.7(2) . . ?
O115 Mo8 O114 99.7(3) . . ?
O115 Mo8 O116 100.9(3) . . ?
O115 Mo8 O117 174.1(3) . . ?
O115 Mo8 O127 99.1(3) . . ?
O115 Mo8 O173 85.5(3) . . ?
O116 Mo8 O114 101.9(3) . . ?
O116 Mo8 O117 84.9(3) . . ?
O116 Mo8 O127 103.6(3) . . ?
O116 Mo8 O173 169.6(3) . . ?
O117 Mo8 O173 88.6(2) . . ?
O127 Mo8 O114 144.6(3) . . ?
O127 Mo8 O117 80.3(2) . . ?
O127 Mo8 O173 83.3(2) . . ?
O120 Mo9 O119 85.7(3) . . ?
O120 Mo9 O122 101.6(3) . . ?
O120 Mo9 O123 172.9(3) . . ?
O120 Mo9 O127 98.2(3) . . ?
O121 Mo9 O119 168.1(3) . . ?
O121 Mo9 O120 101.4(3) . . ?
O121 Mo9 O122 99.6(3) . . ?
O121 Mo9 O123 85.7(3) . . ?
O121 Mo9 O127 104.5(3) . . ?
O122 Mo9 O119 69.4(2) . . ?
O122 Mo9 O123 77.8(2) . . ?
O122 Mo9 O127 145.0(3) . . ?
O123 Mo9 O119 87.4(2) . . ?
O127 Mo9 O119 83.7(2) . . ?
O127 Mo9 O123 79.0(2) . . ?
O112 Mo10 O111 71.5(2) . . ?
O112 Mo10 O119 83.6(2) . . ?
O119 Mo10 O111 72.5(2) . . ?
O122 Mo10 O111 87.2(2) . . ?
O122 Mo10 O112 152.6(3) . . ?
O122 Mo10 O119 73.3(2) . . ?
O124 Mo10 O111 162.0(3) . . ?
O124 Mo10 O112 95.5(3) . . ?
O124 Mo10 O119 94.2(3) . . ?
O124 Mo10 O122 100.8(3) . . ?
O125 Mo10 O111 89.9(3) . . ?
O125 Mo10 O112 99.3(3) . . ?
O125 Mo10 O119 160.3(3) . . ?
O125 Mo10 O122 97.7(3) . . ?
O125 Mo10 O124 104.8(3) . . ?
O129 Mo11 O142 146.7(3) . . ?
O129 Mo11 O171 80.6(3) . . ?
O129 Mo11 O172 83.3(3) . . ?
O142 Mo11 O171 77.6(3) . . ?
O142 Mo11 O172 70.0(3) . . ?
O143 Mo11 O129 98.3(3) . . ?
O143 Mo11 O142 99.5(4) . . ?
O143 Mo11 O144 102.4(4) . . ?
O143 Mo11 O171 171.5(3) . . ?
O143 Mo11 O172 86.8(3) . . ?
O144 Mo11 O129 103.4(3) . . ?
O144 Mo11 O142 99.9(3) . . ?
O144 Mo11 O171 86.0(3) . . ?
O144 Mo11 O172 167.5(3) . . ?
O171 Mo11 O172 84.7(2) . . ?
O131 Mo12 O137 73.4(2) . . ?
O133 Mo12 O131 73.9(3) . . ?
O133 Mo12 O137 85.3(2) . . ?
O134 Mo12 O131 96.7(3) . . ?
O134 Mo12 O133 101.5(3) . . ?
O134 Mo12 O135 103.6(3) . . ?
O134 Mo12 O136 97.5(3) . . ?
O134 Mo12 O137 166.1(3) . . ?
O135 Mo12 O131 158.7(3) . . ?
O135 Mo12 O133 95.5(3) . . ?
O135 Mo12 O136 100.3(3) . . ?
O135 Mo12 O137 87.6(3) . . ?
O136 Mo12 O131 83.2(3) . . ?
O136 Mo12 O133 151.7(3) . . ?
O136 Mo12 O137 72.1(2) . . ?
O136 Mo13 O137 73.1(3) . . ?
O136 Mo13 O169 80.9(3) . . ?
O137 Mo13 O169 81.4(2) . . ?
O138 Mo13 O136 101.3(3) . . ?
O138 Mo13 O137 89.0(3) . . ?
O138 Mo13 O139 104.6(3) . . ?
O138 Mo13 O140 99.2(3) . . ?
O138 Mo13 O169 169.1(3) . . ?
O139 Mo13 O136 99.3(3) . . ?
O139 Mo13 O137 165.6(3) . . ?
O139 Mo13 O140 100.7(3) . . ?
O139 Mo13 O169 85.4(3) . . ?
O140 Mo13 O136 146.5(3) . . ?
O140 Mo13 O137 81.2(2) . . ?
O140 Mo13 O169 74.3(3) . . ?
O140 Mo14 O169 72.2(2) . . ?
O140 Mo14 O172 81.6(3) . . ?
O141 Mo14 O140 92.6(3) . . ?
O141 Mo14 O142 102.0(3) . . ?
O141 Mo14 O169 162.6(3) . . ?
O141 Mo14 O172 98.8(3) . . ?
O142 Mo14 O140 152.2(3) . . ?
O142 Mo14 O169 88.8(3) . . ?
O142 Mo14 O172 72.9(3) . . ?
O168 Mo14 O140 98.7(3) . . ?
O168 Mo14 O141 104.2(3) . . ?
O168 Mo14 O142 100.4(3) . . ?
O168 Mo14 O169 86.9(3) . . ?
O168 Mo14 O172 156.9(3) . . ?
O172 Mo14 O169 71.1(2) . . ?
O146 Mo15 O147 104.1(4) . . ?
O146 Mo15 O148 93.5(3) . . ?
O146 Mo15 O150 101.8(3) . . ?
O146 Mo15 O162 161.9(3) . . ?
O146 Mo15 O163 96.9(3) . . ?
O147 Mo15 O148 99.7(3) . . ?
O147 Mo15 O150 98.7(3) . . ?
O147 Mo15 O162 89.3(3) . . ?
O147 Mo15 O163 158.7(3) . . ?
O148 Mo15 O162 72.0(3) . . ?
O148 Mo15 O163 82.4(3) . . ?
O150 Mo15 O148 152.3(3) . . ?
O150 Mo15 O162 87.8(3) . . ?
O150 Mo15 O163 73.0(3) . . ?
O163 Mo15 O162 71.1(2) . . ?
O148 Mo16 O158 146.5(3) . . ?
O148 Mo16 O159 81.5(3) . . ?
O148 Mo16 O162 73.7(3) . . ?
O158 Mo16 O159 72.7(3) . . ?
O158 Mo16 O162 80.9(3) . . ?
O159 Mo16 O162 80.0(2) . . ?
O160 Mo16 O148 98.4(3) . . ?
O160 Mo16 O158 101.5(3) . . ?
O160 Mo16 O159 87.6(3) . . ?
O160 Mo16 O161 104.2(3) . . ?
O160 Mo16 O162 166.1(3) . . ?
O161 Mo16 O148 100.7(3) . . ?
O161 Mo16 O158 100.1(3) . . ?
O161 Mo16 O159 167.4(3) . . ?
O161 Mo16 O162 88.7(3) . . ?
O156 Mo17 O158 151.5(3) . . ?
O156 Mo17 O159 87.8(3) . . ?
O156 Mo17 O166 72.7(3) . . ?
O157 Mo17 O156 97.0(3) . . ?
O157 Mo17 O158 100.2(3) . . ?
O157 Mo17 O159 85.3(3) . . ?
O157 Mo17 O166 156.1(3) . . ?
O158 Mo17 O159 71.3(3) . . ?
O158 Mo17 O166 82.6(3) . . ?
O166 Mo17 O159 73.0(2) . . ?
O167 Mo17 O156 101.1(3) . . ?
O167 Mo17 O157 105.0(4) . . ?
O167 Mo17 O158 96.0(3) . . ?
O167 Mo17 O159 165.1(3) . . ?
O167 Mo17 O166 98.2(3) . . ?
O153 Mo18 O154 79.5(3) . . ?
O153 Mo18 O156 144.3(3) . . ?
O153 Mo18 O166 84.2(3) . . ?
O154 Mo18 O166 86.8(2) . . ?
O155 Mo18 O153 100.7(4) . . ?
O155 Mo18 O154 173.5(3) . . ?
O155 Mo18 O156 100.4(3) . . ?
O155 Mo18 O166 86.7(3) . . ?
O156 Mo18 O154 76.4(3) . . ?
O156 Mo18 O166 68.5(3) . . ?
O165 Mo18 O153 102.9(3) . . ?
O165 Mo18 O154 84.6(3) . . ?
O165 Mo18 O155 101.7(4) . . ?
O165 Mo18 O156 100.7(3) . . ?
O165 Mo18 O166 167.7(3) . . ?
O150 Mo19 O163 69.4(3) . . ?
O150 Mo19 O164 76.8(3) . . ?
O151 Mo19 O150 99.7(3) . . ?
O151 Mo19 O152 102.0(3) . . ?
O151 Mo19 O153 100.1(3) . . ?
O151 Mo19 O163 86.7(3) . . ?
O151 Mo19 O164 172.1(3) . . ?
O152 Mo19 O150 100.9(3) . . ?
O152 Mo19 O153 102.6(3) . . ?
O152 Mo19 O163 168.2(3) . . ?
O152 Mo19 O164 85.7(3) . . ?
O153 Mo19 O150 145.2(3) . . ?
O153 Mo19 O163 83.5(3) . . ?
O153 Mo19 O164 79.7(3) . . ?
O164 Mo19 O163 85.5(2) . . ?
O128 Mo20 O129 100.4(3) . . ?
O128 Mo20 O131 86.1(3) . . ?
O128 Mo20 O132 173.3(3) . . ?
O128 Mo20 O133 100.3(3) . . ?
O129 Mo20 O131 83.2(3) . . ?
O129 Mo20 O132 79.0(3) . . ?
O129 Mo20 O133 143.9(3) . . ?
O130 Mo20 O128 101.6(4) . . ?
O130 Mo20 O129 103.1(3) . . ?
O130 Mo20 O131 168.8(3) . . ?
O130 Mo20 O132 85.0(3) . . ?
O130 Mo20 O133 101.3(3) . . ?
O132 Mo20 O131 87.2(2) . . ?
O133 Mo20 O131 69.0(3) . . ?
O133 Mo20 O132 77.1(3) . . ?
O87 P1 Na8 150.1(3) . . ?
O87 P1 O93 107.8(3) . . ?
O87 P1 O105 110.4(3) . . ?
O87 P1 O106 110.9(3) . . ?
O93 P1 Na8 92.7(2) . . ?
O93 P1 O105 112.1(3) . . ?
O93 P1 O106 107.2(3) . . ?
O105 P1 Na8 80.1(2) . . ?
O105 P1 O106 108.4(3) . . ?
O106 P1 Na8 40.4(2) . . ?
O92 P2 O97 110.0(3) . . ?
O92 P2 O103 107.0(3) . . ?
O97 P2 O103 109.2(3) . . ?
O104 P2 O92 110.7(3) . . ?
O104 P2 O97 109.8(3) . . ?
O104 P2 O103 110.0(3) . . ?
O110 P3 O118 105.3(3) . . ?
O110 P3 O119 111.5(3) . . ?
O117 P3 O110 111.9(3) . . ?
O117 P3 O118 111.0(3) . . ?
O117 P3 O119 107.4(3) . . ?
O119 P3 O118 109.7(3) . . ?
O111 P4 O173 110.2(3) . . ?
O123 P4 O111 109.7(3) . . ?
O123 P4 O126 110.4(4) . . ?
O123 P4 O173 106.8(3) . . ?
O126 P4 O111 108.5(3) . . ?
O126 P4 O173 111.1(3) . . ?
O132 P5 O137 110.5(4) . . ?
O132 P5 O145 114.4(4) . . ?
O132 P5 O172 107.2(4) . . ?
O145 P5 O137 106.6(4) . . ?
O145 P5 O172 108.3(4) . . ?
O172 P5 O137 109.8(4) . . ?
O169 P6 O131 110.6(4) . . ?
O170 P6 O131 109.2(4) . . ?
O170 P6 O169 108.8(4) . . ?
O171 P6 O131 106.8(4) . . ?
O171 P6 O169 110.8(4) . . ?
O171 P6 O170 110.7(4) . . ?
O162 P7 Na18 75.5(3) . 1_446 ?
O162 P7 O166 111.1(4) . . ?
O162 P7 O177 106.3(4) . . ?
O164 P7 Na18 100.2(3) . 1_446 ?
O164 P7 O162 110.9(4) . . ?
O164 P7 O166 108.4(4) . . ?
O164 P7 O177 112.1(4) . . ?
O166 P7 Na18 144.9(3) . 1_446 ?
O177 P7 Na18 40.4(3) . 1_446 ?
O177 P7 O166 108.0(4) . . ?
O149 P8 O159 107.4(4) . . ?
O154 P8 O149 113.3(4) . . ?
O154 P8 O159 110.2(4) . . ?
O154 P8 O163 109.0(4) . . ?
O163 P8 O149 106.5(4) . . ?
O163 P8 O159 110.3(4) . . ?
O7 Na1 O189 97.6(2) . . ?
O29W Na1 O7 80.4(2) . . ?
O29W Na1 O189 177.8(3) . . ?
O30W Na1 O7 97.3(3) . . ?
O30W Na1 O29W 96.2(3) . . ?
O30W Na1 O31W 89.2(3) . . ?
O30W Na1 O99 167.5(3) . . ?
O30W Na1 O189 84.6(2) . . ?
O31W Na1 O7 164.8(3) . . ?
O31W Na1 O29W 85.3(3) . . ?
O31W Na1 O99 87.9(3) . . ?
O31W Na1 O189 96.7(2) . . ?
O99 Na1 O7 88.5(2) . . ?
O99 Na1 O29W 95.6(3) . . ?
O99 Na1 O189 83.6(2) . . ?
O46W Na2 O47W 84.6(3) . . ?
O46W Na2 O102 84.6(3) . . ?
O46W Na2 O104 175.7(3) . . ?
O46W Na2 O124 75.7(3) . . ?
O46W Na2 O212 102.4(3) . . ?
O47W Na2 O102 75.2(3) . . ?
O47W Na2 O104 97.1(3) . . ?
O47W Na2 O124 94.3(3) . . ?
O47W Na2 O212 167.3(3) . . ?
O104 Na2 O102 99.6(3) . . ?
O104 Na2 O124 100.3(3) . . ?
O104 Na2 O212 76.7(3) . . ?
O124 Na2 O102 158.5(3) . . ?
O212 Na2 O102 94.8(3) . . ?
O212 Na2 O124 97.7(3) . . ?
O9 Na3 Na11 133.4(2) . 1_456 ?
O9 Na3 O36W 168.5(3) . . ?
O9 Na3 O37W 93.0(3) . . ?
O9 Na3 O75 91.6(2) . . ?
O9 Na3 O152 94.3(3) . 1_565 ?
O36W Na3 Na11 45.3(2) . 1_456 ?
O36W Na3 O75 99.5(3) . . ?
O36W Na3 O152 74.6(3) . 1_565 ?
O37W Na3 Na11 44.2(2) . 1_456 ?
O37W Na3 O36W 88.7(3) . . ?
O37W Na3 O75 95.8(3) . . ?
O37W Na3 O152 112.1(3) . 1_565 ?
O75 Na3 Na11 107.4(2) . 1_456 ?
O152 Na3 Na11 88.8(2) 1_565 1_456 ?
O152 Na3 O75 151.0(3) 1_565 . ?
O184 Na3 Na11 141.6(2) . 1_456 ?
O184 Na3 O9 84.9(3) . . ?
O184 Na3 O36W 96.8(3) . . ?
O184 Na3 O37W 162.8(3) . . ?
O184 Na3 O75 67.2(2) . . ?
O184 Na3 O152 85.1(3) . 1_565 ?
O13 Na4 O51 115.7(2) . 1_456 ?
O33W Na4 O13 73.3(2) . . ?
O33W Na4 O51 140.7(3) . 1_456 ?
O33W Na4 O120 77.0(3) . . ?
O34W Na4 O13 79.5(3) . . ?
O34W Na4 O33W 114.7(3) . . ?
O34W Na4 O50 146.0(3) . 1_456 ?
O34W Na4 O51 104.6(3) . 1_456 ?
O34W Na4 O120 91.8(3) . . ?
O50 Na4 O13 77.1(2) 1_456 . ?
O50 Na4 O33W 81.6(3) 1_456 . ?
O50 Na4 O51 65.0(2) 1_456 1_456 ?
O50 Na4 O120 121.6(3) 1_456 . ?
O120 Na4 O13 141.9(3) . . ?
O120 Na4 O51 102.4(2) . 1_456 ?
O6W Na5 O10W 89.7(3) . . ?
O6W Na5 O195 178.7(3) . . ?
O9W Na5 O6W 91.8(3) . . ?
O9W Na5 O10W 165.7(4) . . ?
O9W Na5 O135 90.0(3) . . ?
O9W Na5 O195 89.5(3) . . ?
O10W Na5 O195 89.1(3) . . ?
O35W Na5 O6W 90.2(3) . . ?
O35W Na5 O9W 97.7(4) . . ?
O35W Na5 O10W 96.6(3) . . ?
O35W Na5 O135 171.8(3) . . ?
O35W Na5 O195 89.5(3) . . ?
O135 Na5 O6W 86.8(3) . . ?
O135 Na5 O10W 75.8(3) . . ?
O135 Na5 O195 93.3(3) . . ?
O5W Na6 O140 144.3(3) . . ?
O5W Na6 O141 82.1(3) . . ?
O7W Na6 O5W 96.2(3) . . ?
O7W Na6 O32 83.1(3) . . ?
O7W Na6 O140 116.3(3) . . ?
O7W Na6 O141 178.2(3) . . ?
O7W Na6 O145 87.0(3) . . ?
O32 Na6 O5W 113.1(3) . . ?
O32 Na6 O140 86.4(3) . . ?
O32 Na6 O141 97.1(3) . . ?
O140 Na6 O141 65.5(2) . . ?
O145 Na6 O5W 91.7(3) . . ?
O145 Na6 O32 154.0(3) . . ?
O145 Na6 O140 76.6(3) . . ?
O145 Na6 O141 93.5(3) . . ?
O16 Na7 Na15 81.4(2) . 1_645 ?
O16 Na7 O146 97.7(3) . . ?
O16 Na7 O148 88.5(3) . . ?
O16 Na7 O149 159.2(3) . . ?
O40W Na7 Na15 32.9(2) . 1_645 ?
O40W Na7 O16 113.3(3) . . ?
O40W Na7 O146 83.7(3) . . ?
O40W Na7 O148 143.5(3) . . ?
O40W Na7 O149 86.5(3) . . ?
O41W Na7 Na15 99.5(2) . 1_645 ?
O41W Na7 O16 84.2(3) . . ?
O41W Na7 O40W 94.4(3) . . ?
O41W Na7 O146 177.7(3) . . ?
O41W Na7 O148 117.5(3) . . ?
O41W Na7 O149 87.7(3) . . ?
O146 Na7 Na15 79.6(2) . 1_645 ?
O148 Na7 Na15 140.4(2) . 1_645 ?
O148 Na7 O146 63.9(2) . . ?
O149 Na7 Na15 119.0(2) . 1_645 ?
O149 Na7 O146 90.9(3) . . ?
O149 Na7 O148 78.3(3) . . ?
O10 Na8 P1 149.5(2) . . ?
O10 Na8 O29W 86.2(3) . . ?
O10 Na8 O96 90.7(2) . . ?
O10 Na8 O106 172.5(3) . . ?
O28W Na8 P1 97.5(2) . . ?
O28W Na8 O10 106.0(3) . . ?
O28W Na8 O29W 96.0(3) . . ?
O28W Na8 O96 128.6(3) . . ?
O28W Na8 O106 76.6(3) . . ?
O29W Na8 P1 110.7(2) . . ?
O29W Na8 O96 134.0(3) . . ?
O29W Na8 O106 100.6(3) . . ?
O96 Na8 P1 59.08(17) . . ?
O96 Na8 O106 82.3(2) . . ?
O106 Na8 P1 24.29(15) . . ?
O13 Na9 O12 61.9(2) . . ?
O13 Na9 O33W 77.0(3) . . ?
O13 Na9 O50 77.6(2) . 1_456 ?
O32W Na9 O12 84.4(3) . . ?
O32W Na9 O13 130.2(3) . . ?
O32W Na9 O33W 145.2(4) . . ?
O32W Na9 O50 88.1(3) . 1_456 ?
O32W Na9 O95 106.2(3) . . ?
O33W Na9 O12 130.4(3) . . ?
O33W Na9 O50 76.5(2) . 1_456 ?
O50 Na9 O12 116.7(3) 1_456 . ?
O95 Na9 O12 76.1(2) . . ?
O95 Na9 O13 100.1(3) . . ?
O95 Na9 O33W 85.7(3) . . ?
O95 Na9 O50 162.2(3) . 1_456 ?
O92 Na10 O89 64.2(2) . . ?
O118 Na10 O89 141.3(3) . . ?
O118 Na10 O92 77.4(2) . . ?
O118 Na10 O214 100.3(3) . . ?
O213 Na10 O89 83.7(3) . . ?
O213 Na10 O92 75.6(3) . . ?
O213 Na10 O118 91.5(3) . . ?
O213 Na10 O214 81.4(3) . . ?
O214 Na10 O89 116.7(3) . . ?
O214 Na10 O92 156.7(3) . . ?
O215 Na10 O89 104.6(3) . . ?
O215 Na10 O92 125.0(4) . . ?
O215 Na10 O118 93.1(3) . . ?
O215 Na10 O213 159.4(4) . . ?
O215 Na10 O214 78.1(4) . . ?
O4W Na11 Na3 81.1(4) . 1_654 ?
O4W Na11 O36W 86.6(4) . 1_654 ?
O4W Na11 O37W 90.3(4) . 1_654 ?
O4W Na11 O139 110.3(4) . . ?
O4W Na11 O168 158.3(5) . . ?
O4W Na11 O169 121.3(5) . . ?
O36W Na11 Na3 45.2(2) 1_654 1_654 ?
O36W Na11 O139 160.8(3) 1_654 . ?
O36W Na11 O169 97.5(3) 1_654 . ?
O37W Na11 Na3 44.6(2) 1_654 1_654 ?
O37W Na11 O36W 88.9(3) 1_654 1_654 ?
O37W Na11 O139 99.5(3) 1_654 . ?
O37W Na11 O169 148.0(3) 1_654 . ?
O139 Na11 Na3 143.5(3) . 1_654 ?
O168 Na11 Na3 79.1(2) . 1_654 ?
O168 Na11 O36W 73.2(3) . 1_654 ?
O168 Na11 O37W 81.7(3) . 1_654 ?
O168 Na11 O139 90.9(3) . . ?
O168 Na11 O169 70.4(3) . . ?
O169 Na11 Na3 138.1(3) . 1_654 ?
O169 Na11 O139 66.4(2) . . ?
O12W Na12 O11W 88.1(4) . . ?
O12W Na12 O13W 83.5(6) . . ?
O12W Na12 O14W 91.2(4) . . ?
O12W Na12 O15W 90.4(4) . . ?
O12W Na12 O201 170.7(4) . . ?
O13W Na12 O11W 87.8(5) . . ?
O13W Na12 O14W 168.4(6) . . ?
O14W Na12 O11W 102.4(4) . . ?
O15W Na12 O11W 177.6(4) . . ?
O15W Na12 O13W 90.2(5) . . ?
O15W Na12 O14W 79.5(4) . . ?
O201 Na12 O11W 84.7(3) . . ?
O201 Na12 O13W 90.3(5) . . ?
O201 Na12 O14W 96.2(4) . . ?
O201 Na12 O15W 96.6(3) . . ?
O2W Na13 Na18 50.6(2) 1_456 1_456 ?
O2W Na13 O3W 83.5(3) 1_456 1_456 ?
O2W Na13 O80 155.5(3) 1_456 . ?
O2W Na13 O144 91.0(3) 1_456 1_456 ?
O3W Na13 Na18 49.2(3) 1_456 1_456 ?
O3W Na13 O80 73.6(3) 1_456 . ?
O3W Na13 O144 80.5(3) 1_456 1_456 ?
O16W Na13 Na18 116.3(3) . 1_456 ?
O16W Na13 O2W 82.0(3) . 1_456 ?
O16W Na13 O3W 92.2(3) . 1_456 ?
O16W Na13 O46 80.7(3) . 1_466 ?
O16W Na13 O80 90.0(3) . . ?
O16W Na13 O144 170.5(4) . 1_456 ?
O46 Na13 Na18 156.0(3) 1_466 1_456 ?
O46 Na13 O2W 121.4(3) 1_466 1_456 ?
O46 Na13 O3W 152.4(4) 1_466 1_456 ?
O46 Na13 O80 79.7(3) 1_466 . ?
O46 Na13 O144 108.5(3) 1_466 1_456 ?
O80 Na13 Na18 115.2(3) . 1_456 ?
O80 Na13 O144 93.8(3) . 1_456 ?
O144 Na13 Na18 54.2(2) 1_456 1_456 ?
O19 Na14 Na21 105.7(3) . 1_546 ?
O19 Na14 O160 89.9(3) . . ?
O41W Na14 Na21 158.2(3) . 1_546 ?
O41W Na14 O19 79.0(3) . . ?
O41W Na14 O160 107.8(4) . . ?
O42W Na14 Na21 90.2(3) . 1_546 ?
O42W Na14 O19 162.4(4) . . ?
O42W Na14 O41W 89.0(3) . . ?
O42W Na14 O160 81.4(3) . . ?
O43W Na14 Na21 32.1(3) . 1_546 ?
O43W Na14 O19 92.6(4) . . ?
O43W Na14 O41W 128.1(5) . . ?
O43W Na14 O42W 104.9(4) . . ?
O43W Na14 O160 123.5(4) . . ?
O160 Na14 Na21 93.7(3) . 1_546 ?
O26W Na15 Na7 82.0(4) . 1_465 ?
O26W Na15 O27W 92.6(4) . . ?
O26W Na15 O40W 110.4(5) . 1_465 ?
O26W Na15 O78 141.0(5) . . ?
O26W Na15 O79 94.9(4) . . ?
O27W Na15 Na7 84.1(3) . 1_465 ?
O27W Na15 O78 83.9(3) . . ?
O27W Na15 O79 144.1(4) . . ?
O40W Na15 Na7 34.3(2) 1_465 1_465 ?
O40W Na15 O27W 101.7(4) 1_465 . ?
O40W Na15 O78 108.4(3) 1_465 . ?
O40W Na15 O79 108.4(4) 1_465 . ?
O78 Na15 Na7 135.7(3) . 1_465 ?
O79 Na15 Na7 131.7(3) . 1_465 ?
O79 Na15 O78 68.5(3) . . ?
O17W Na16 Na20 97.5(4) . 1_554 ?
O17W Na16 O18W 74.7(4) . . ?
O17W Na16 O19W 136.6(4) . . ?
O17W Na16 O20W 123.1(4) . . ?
O17W Na16 O84 118.6(3) . 1_455 ?
O17W Na16 O107 79.2(3) . . ?
O18W Na16 Na20 134.3(3) . 1_554 ?
O18W Na16 O84 75.0(3) . 1_455 ?
O19W Na16 Na20 121.1(3) . 1_554 ?
O19W Na16 O18W 89.4(4) . . ?
O19W Na16 O20W 92.0(3) . . ?
O19W Na16 O84 94.6(3) . 1_455 ?
O19W Na16 O107 82.9(3) . . ?
O20W Na16 Na20 29.2(2) . 1_554 ?
O20W Na16 O18W 147.0(4) . . ?
O20W Na16 O84 72.0(3) . 1_455 ?
O20W Na16 O107 80.7(3) . . ?
O84 Na16 Na20 69.7(2) 1_455 1_554 ?
O107 Na16 Na20 88.1(2) . 1_554 ?
O107 Na16 O18W 132.1(4) . . ?
O107 Na16 O84 152.5(3) . 1_455 ?
O23 Na17 O112 116.6(3) 1_554 . ?
O23 Na17 O213 92.8(3) 1_554 . ?
O47W Na17 O23 111.0(3) . 1_554 ?
O47W Na17 O112 117.3(3) . . ?
O47W Na17 O213 88.6(3) . . ?
O112 Na17 O213 125.7(4) . . ?
Na13 Na18 P7 125.3(2) 1_654 1_664 ?
O1W Na18 P7 109.6(4) . 1_664 ?
O1W Na18 Na13 114.2(4) . 1_654 ?
O1W Na18 O2W 79.9(5) . . ?
O1W Na18 O3W 166.2(5) . . ?
O1W Na18 O144 93.7(4) . . ?
O1W Na18 O177 90.3(5) . 1_664 ?
O2W Na18 P7 109.1(3) . 1_664 ?
O2W Na18 Na13 51.6(3) . 1_654 ?
O2W Na18 O144 90.3(3) . . ?
O2W Na18 O177 121.6(4) . 1_664 ?
O3W Na18 P7 78.8(3) . 1_664 ?
O3W Na18 Na13 53.0(3) . 1_654 ?
O3W Na18 O2W 87.1(4) . . ?
O3W Na18 O144 81.7(4) . . ?
O3W Na18 O177 100.5(3) . 1_664 ?
O144 Na18 P7 151.6(3) . 1_664 ?
O144 Na18 Na13 52.3(2) . 1_654 ?
O171 Na18 P7 97.4(3) . 1_664 ?
O171 Na18 Na13 115.5(3) . 1_654 ?
O171 Na18 O1W 87.3(5) . . ?
O171 Na18 O2W 153.1(4) . . ?
O171 Na18 O3W 102.7(4) . . ?
O171 Na18 O144 67.0(3) . . ?
O171 Na18 O177 81.7(3) . 1_664 ?
O177 Na18 P7 24.46(19) 1_664 1_664 ?
O177 Na18 Na13 149.7(3) 1_664 1_654 ?
O177 Na18 O144 148.1(3) 1_664 . ?
O6W Na19 O7W 90.0(4) . . ?
O6W Na19 O8W 105.0(4) . . ?
O6W Na19 O38 163.4(4) . . ?
O6W Na19 O138 88.1(4) . . ?
O7W Na19 O38 78.6(3) . . ?
O7W Na19 O138 110.9(4) . . ?
O8W Na19 O7W 122.3(4) . . ?
O8W Na19 O38 91.4(3) . . ?
O8W Na19 O138 124.7(4) . . ?
O138 Na19 O38 84.8(3) . . ?
O11W Na20 Na16 115.7(3) 1_446 1_556 ?
O11W Na20 O27 154.3(4) 1_446 . ?
O20W Na20 Na16 31.7(2) 1_556 1_556 ?
O20W Na20 O11W 107.8(4) 1_556 1_446 ?
O20W Na20 O27 80.1(3) 1_556 . ?
O20W Na20 O38W 162.0(5) 1_556 . ?
O20W Na20 O39W 93.1(4) 1_556 . ?
O20W Na20 O211 83.6(3) 1_556 1_456 ?
O27 Na20 Na16 59.0(2) . 1_556 ?
O38W Na20 Na16 132.4(4) . 1_556 ?
O38W Na20 O11W 86.8(4) . 1_446 ?
O38W Na20 O27 82.2(4) . . ?
O38W Na20 O39W 81.5(4) . . ?
O38W Na20 O211 91.1(4) . 1_456 ?
O39W Na20 Na16 100.4(4) . 1_556 ?
O39W Na20 O11W 139.5(5) . 1_446 ?
O39W Na20 O27 61.5(4) . . ?
O211 Na20 Na16 60.5(2) 1_456 1_556 ?
O211 Na20 O11W 73.1(3) 1_456 1_446 ?
O211 Na20 O27 83.9(4) 1_456 . ?
O211 Na20 O39W 145.2(5) 1_456 . ?
O43W Na21 Na14 31.1(3) 1_564 1_564 ?
O43W Na21 O44W 109.6(6) 1_564 . ?
O43W Na21 O204 90.7(4) 1_564 . ?
O44W Na21 Na14 94.4(5) . 1_564 ?
O45W Na21 Na14 122.0(5) . 1_564 ?
O45W Na21 O43W 93.4(5) . 1_564 ?
O45W Na21 O44W 92.9(6) . . ?
O45W Na21 O204 86.7(5) . . ?
O45W Na21 O208 82.9(5) . . ?
O204 Na21 Na14 103.0(3) . 1_564 ?
O204 Na21 O44W 159.7(6) . . ?
O208 Na21 Na14 155.1(4) . 1_564 ?
O208 Na21 O43W 165.0(5) . 1_564 ?
O208 Na21 O44W 85.1(5) . . ?
O208 Na21 O204 74.6(3) . . ?
O24W Na22 O25W 105.0(5) . . ?
O24W Na22 O62 83.5(5) . . ?
O24W Na22 O94 86.3(5) . 1_465 ?
O24W Na22 O202 105.6(5) . 1_455 ?
O24W Na22 O216 173.1(7) . 1_455 ?
O25W Na22 O202 143.7(4) . 1_455 ?
O62 Na22 O25W 97.6(4) . . ?
O62 Na22 O202 104.7(4) . 1_455 ?
O94 Na22 O25W 74.5(3) 1_465 . ?
O94 Na22 O62 165.0(5) 1_465 . ?
O94 Na22 O202 88.6(3) 1_465 1_455 ?
O94 Na22 O216 92.8(5) 1_465 1_455 ?
O216 Na22 O25W 68.2(5) 1_455 . ?
O216 Na22 O62 96.0(5) 1_455 . ?
O30W Na23 Na1 36.47(18) 1_455 1_455 ?
O30W Na23 O69 90.1(3) 1_455 . ?
O30W Na23 O122 115.3(4) 1_455 . ?
O30W Na23 O123 83.5(3) 1_455 . ?
O31W Na23 Na1 36.52(18) 1_455 1_455 ?
O31W Na23 O30W 72.9(3) 1_455 1_455 ?
O31W Na23 O69 162.9(4) 1_455 . ?
O31W Na23 O122 118.4(3) 1_455 . ?
O31W Na23 O123 68.2(2) 1_455 . ?
O68 Na23 Na1 141.2(4) . 1_455 ?
O68 Na23 O30W 126.1(4) . 1_455 ?
O68 Na23 O31W 128.8(4) . 1_455 ?
O68 Na23 O69 60.4(3) . . ?
O68 Na23 O122 96.6(3) . . ?
O68 Na23 O123 147.3(4) . . ?
O69 Na23 Na1 126.5(3) . 1_455 ?
O69 Na23 O123 112.4(4) . . ?
O122 Na23 Na1 122.1(3) . 1_455 ?
O122 Na23 O69 70.0(3) . . ?
O122 Na23 O123 53.9(2) . . ?
O123 Na23 Na1 70.5(2) . 1_455 ?
O15W Na24 O167 173.5(5) 1_455 1_564 ?
O21W Na24 O15W 88.7(6) . 1_455 ?
O21W Na24 O22W 79.5(7) . . ?
O21W Na24 O23W 90.7(7) . . ?
O21W Na24 O167 86.1(6) . 1_564 ?
O21W Na24 O207 154.1(7) . . ?
O22W Na24 O15W 100.7(5) . 1_455 ?
O22W Na24 O23W 168.5(7) . . ?
O22W Na24 O167 82.3(5) . 1_564 ?
O22W Na24 O207 83.1(5) . . ?
O23W Na24 O15W 85.0(5) . 1_455 ?
O23W Na24 O167 91.1(5) . 1_564 ?
O23W Na24 O207 108.0(6) . . ?
O207 Na24 O15W 75.7(4) . 1_455 ?
O207 Na24 O167 110.6(4) . 1_564 ?
Na18 O2W Na13 77.8(3) . 1_654 ?
C3 O3 C4 113.5(7) . . ?
Na18 O3W Na13 77.8(3) . 1_654 ?
C3 O5 C11 119.4(7) . . ?
Na19 O6W Na5 118.9(4) . . ?
C8 O7 Na1 112.5(5) . . ?
Na6 O7W Na19 107.1(4) . . ?
C9 O8 C10 114.0(7) . . ?
C12 O9 Na3 128.2(6) . . ?
C14 O10 Na8 132.4(6) . . ?
Na12 O11W Na20 119.8(4) . 1_664 ?
C16 O12 Na9 131.0(5) . . ?
C16 O12 C17 113.1(7) . . ?
C17 O12 Na9 113.6(5) . . ?
Na9 O13 Na4 85.7(2) . . ?
C18 O13 Na4 132.2(6) . . ?
C18 O13 Na9 119.9(6) . . ?
C16 O14 C19 118.5(7) . . ?
Na12 O15W Na24 125.9(5) . 1_655 ?
C21 O16 Na7 125.2(6) . . ?
C22 O17 C23 113.9(7) . . ?
C25 O19 Na14 122.0(6) . . ?
Na20 O20W Na16 119.1(4) 1_554 . ?
C30 O21 C27 113.0(7) . . ?
C36 O23 Na17 91.9(5) . 1_556 ?
C35 O25 C33 114.5(7) . . ?
C35 O26 C5 118.9(7) . . ?
C34 O27 Na20 128.1(6) . . ?
C22 O28 C26 119.1(7) . . ?
C9 O29 C13 119.8(7) . . ?
Na8 O29W Na1 103.2(3) . . ?
C30 O30 C32 118.8(8) . . ?
Na1 O30W Na23 98.6(3) . 1_655 ?
C69 O31 C37 120.0(7) . . ?
Na1 O31W Na23 99.1(3) . 1_655 ?
C39 O32 Na6 126.8(5) . . ?
Na4 O33W Na9 90.7(3) . . ?
C38 O34 C41 119.6(7) . . ?
C44 O36 C42 114.8(7) . . ?
Na3 O36W Na11 89.6(3) . 1_456 ?
Na11 O37W Na3 91.2(3) 1_456 . ?
C46 O38 Na19 119.5(6) . . ?
C44 O39 C47 118.2(6) . . ?
C50 O40 C48 114.1(6) . . ?
Na15 O40W Na7 112.8(4) 1_645 . ?
Na7 O41W Na14 108.2(3) . . ?
C56 O43 C54 113.6(7) . . ?
Na14 O43W Na21 116.9(6) . 1_546 ?
C59 O46 Na13 120.0(5) . 1_644 ?
C64 O47 C60 112.8(7) . . ?
Na2 O47W Na17 101.4(3) . . ?
Na4 O50 Na9 86.9(2) 1_654 1_654 ?
C65 O50 Na4 112.7(5) . 1_654 ?
C65 O50 Na9 128.9(5) . 1_654 ?
C66 O51 Na4 113.7(5) . 1_654 ?
C69 O51 Na4 132.6(5) . 1_654 ?
C69 O51 C66 112.6(7) . . ?
C50 O54 C53 119.5(7) . . ?
C56 O55 C61 119.8(7) . . ?
C64 O56 C67 119.1(7) . . ?
C75 O58 C74 111.1(7) . . ?
C75 O61 C102 119.9(7) . . ?
C101 O62 Na22 101.6(6) . . ?
C99 O64 C96 119.2(7) . . ?
C94 O67 C92 118.2(7) . . ?
C91 O68 Na23 107.3(7) . . ?
C88 O69 Na23 134.1(6) . . ?
C88 O69 C90 112.3(7) . . ?
C90 O69 Na23 111.7(5) . . ?
C88 O72 C85 120.5(7) . . ?
C140 O74 C83 114.5(7) . . ?
C87 O75 Na3 144.9(5) . . ?
C140 O77 C80 118.7(7) . . ?
C77 O78 Na15 132.9(5) . . ?
C77 O78 C81 114.4(7) . . ?
C81 O78 Na15 110.4(5) . . ?
C82 O79 Na15 100.1(6) . . ?
C78 O80 Na13 114.3(5) . . ?
C77 O82 C73 118.2(7) . . ?
C99 O83 C100 113.2(7) . . ?
Mo1 O84 Na16 126.3(3) . 1_655 ?
Mo1 O86 Mo5 121.2(3) . . ?
P1 O87 Mo1 121.8(3) . . ?
Mo2 O88 Mo1 149.6(4) . . ?
Mo2 O89 Na10 110.9(3) . . ?
Mo2 O91 Mo3 123.8(3) . . ?
Mo2 O92 Na10 99.1(2) . . ?
P2 O92 Mo2 124.9(4) . . ?
P2 O92 Na10 136.0(4) . . ?
Mo3 O93 Mo2 94.1(2) . . ?
P1 O93 Mo2 134.3(3) . . ?
P1 O93 Mo3 129.5(3) . . ?
Mo3 O94 Na22 140.7(5) . 1_645 ?
Mo3 O95 Na9 163.6(4) . . ?
Mo3 O96 Na8 120.4(3) . . ?
Mo4 O96 Mo3 121.6(3) . . ?
Mo4 O96 Na8 112.8(3) . . ?
Mo4 O97 Mo3 92.6(2) . . ?
P2 O97 Mo3 127.0(3) . . ?
P2 O97 Mo4 126.7(3) . . ?
Mo4 O99 Na1 165.9(4) . . ?
Mo4 O100 Mo5 121.3(3) . . ?
Mo5 O102 Na2 118.6(3) . . ?
Mo5 O103 Mo1 96.1(2) . . ?
P2 O103 Mo1 134.2(3) . . ?
P2 O103 Mo5 129.0(3) . . ?
P2 O104 Na2 125.1(4) . . ?
Mo4 O105 Mo5 92.7(2) . . ?
P1 O105 Mo4 125.9(3) . . ?
P1 O105 Mo5 127.9(3) . . ?
P1 O106 Na8 115.3(3) . . ?
Mo6 O107 Na16 144.4(4) . . ?
Mo6 O109 Mo7 121.8(3) . . ?
Mo6 O110 Mo7 92.29(19) . . ?
P3 O110 Mo6 125.1(3) . . ?
P3 O110 Mo7 129.3(3) . . ?
Mo6 O111 Mo10 94.0(2) . . ?
P4 O111 Mo6 125.3(3) . . ?
P4 O111 Mo10 130.5(3) . . ?
Mo6 O112 Mo10 121.4(3) . . ?
Mo6 O112 Na17 119.3(3) . . ?
Mo10 O112 Na17 118.5(3) . . ?
Mo7 O114 Mo8 122.2(3) . . ?
P3 O117 Mo8 119.2(3) . . ?
P3 O118 Na10 123.7(4) . . ?
Mo10 O119 Mo9 94.6(2) . . ?
P3 O119 Mo9 134.3(3) . . ?
P3 O119 Mo10 129.5(3) . . ?
Mo9 O120 Na4 119.6(3) . . ?
Mo9 O122 Mo10 122.3(3) . . ?
Mo9 O122 Na23 103.4(3) . . ?
Mo10 O122 Na23 118.4(3) . . ?
Mo9 O123 Na23 90.0(3) . . ?
P4 O123 Mo9 122.1(3) . . ?
P4 O123 Na23 117.9(4) . . ?
Mo10 O124 Na2 152.7(4) . . ?
Mo8 O127 Mo9 149.9(3) . . ?
Mo20 O129 Mo11 149.3(4) . . ?
Mo12 O131 Mo20 94.2(2) . . ?
P6 O131 Mo12 130.2(4) . . ?
P6 O131 Mo20 133.9(4) . . ?
P5 O132 Mo20 119.9(4) . . ?
Mo20 O133 Mo12 122.7(3) . . ?
Mo12 O135 Na5 152.2(4) . . ?
Mo12 O136 Mo13 121.8(3) . . ?
Mo13 O137 Mo12 92.9(2) . . ?
P5 O137 Mo12 130.2(4) . . ?
P5 O137 Mo13 123.4(4) . . ?
Mo13 O138 Na19 143.8(4) . . ?
Mo13 O139 Na11 111.6(3) . . ?
Mo13 O140 Mo14 121.3(3) . . ?
Mo13 O140 Na6 136.4(3) . . ?
Mo14 O140 Na6 98.4(3) . . ?
Mo14 O141 Na6 100.7(3) . . ?
Mo14 O142 Mo11 120.1(4) . . ?
Mo11 O144 Na13 163.6(4) . 1_654 ?
Mo11 O144 Na18 106.2(4) . . ?
Na13 O144 Na18 73.5(3) 1_654 . ?
P5 O145 Na6 125.0(4) . . ?
Mo15 O146 Na7 99.8(3) . . ?
Mo15 O148 Na7 100.2(3) . . ?
Mo16 O148 Mo15 121.4(3) . . ?
Mo16 O148 Na7 133.7(3) . . ?
P8 O149 Na7 123.8(4) . . ?
Mo15 O150 Mo19 121.0(4) . . ?
Mo19 O152 Na3 159.6(4) . 1_545 ?
Mo18 O153 Mo19 150.4(4) . . ?
P8 O154 Mo18 119.1(4) . . ?
Mo17 O156 Mo18 122.7(4) . . ?
Mo16 O158 Mo17 122.0(4) . . ?
Mo16 O159 Mo17 93.7(2) . . ?
P8 O159 Mo16 124.9(4) . . ?
P8 O159 Mo17 128.9(4) . . ?
Mo16 O160 Na14 149.2(4) . . ?
Mo16 O162 Mo15 92.6(2) . . ?
P7 O162 Mo15 128.3(4) . . ?
P7 O162 Mo16 126.3(4) . . ?
Mo15 O163 Mo19 96.5(3) . . ?
P8 O163 Mo15 128.4(4) . . ?
P8 O163 Mo19 134.8(4) . . ?
P7 O164 Mo19 120.9(4) . . ?
Mo17 O166 Mo18 95.8(2) . . ?
P7 O166 Mo17 129.7(4) . . ?
P7 O166 Mo18 132.8(4) . . ?
Mo17 O167 Na24 133.7(5) . 1_546 ?
Mo14 O168 Na11 112.8(4) . . ?
Mo13 O169 Mo14 91.9(2) . . ?
Mo13 O169 Na11 95.3(3) . . ?
Mo14 O169 Na11 89.9(2) . . ?
P6 O169 Mo13 126.8(4) . . ?
P6 O169 Mo14 126.7(4) . . ?
P6 O169 Na11 116.8(4) . . ?
Mo11 O171 Na18 100.2(3) . . ?
P6 O171 Mo11 124.0(4) . . ?
P6 O171 Na18 135.1(4) . . ?
Mo14 O172 Mo11 96.8(3) . . ?
P5 O172 Mo11 135.6(4) . . ?
P5 O172 Mo14 127.5(4) . . ?
Mo7 O173 Mo8 94.9(2) . . ?
P4 O173 Mo7 129.3(3) . . ?
P4 O173 Mo8 133.9(3) . . ?
P7 O177 Na18 115.1(5) . 1_446 ?
C132 O180 C129 112.2(8) . . ?
C126 O181 C128 120.1(7) . . ?
C132 O182 C133 119.5(7) . . ?
C136 O184 Na3 125.2(6) . . ?
C110 O185 C135 120.9(7) . . ?
C135 O186 C134 113.0(7) . . ?
C111 O189 Na1 137.4(5) . . ?
C112 O189 Na1 110.4(5) . . ?
C112 O189 C111 111.7(7) . . ?
C112 O190 C104 119.5(7) . . ?
C107 O193 C116 113.9(7) . . ?
C106 O195 Na5 117.9(6) . . ?
C107 O196 C108 118.6(7) . . ?
C119 O198 C120 114.1(7) . . ?
C120 O200 C125 119.8(7) . . ?
C123 O201 Na12 127.2(6) . . ?
C124 O202 Na22 125.0(6) . 1_655 ?
C126 O202 Na22 113.0(6) . 1_655 ?
C126 O202 C124 113.3(7) . . ?
C121 O204 Na21 144.5(6) . . ?
C141 O207 Na24 133.8(8) . . ?
C142 O208 Na21 133.2(6) . . ?
C38 O209 C152 112.5(7) . . ?
C94 O210 C95 115.6(8) . . ?
C49 O211 Na20 134.3(6) . 1_654 ?
Na10 O213 Na17 102.2(3) . . ?
C143 O216 Na22 124.4(14) . 1_655 ?
O1 C1 C2 108.6(8) . . ?
O1 C1 C5 112.4(8) . . ?
C2 C1 C5 110.0(8) . . ?
O2 C2 C1 112.2(8) . . ?
O2 C2 C3 112.1(8) . . ?
C1 C2 C3 109.7(8) . . ?
O3 C3 O5 111.8(7) . . ?
O3 C3 C2 109.0(7) . . ?
O5 C3 C2 107.5(7) . . ?
O3 C4 C5 110.4(7) . . ?
O3 C4 C6 105.6(7) . . ?
C5 C4 C6 112.5(8) . . ?
O26 C5 C1 106.4(8) . . ?
O26 C5 C4 108.8(7) . . ?
C4 C5 C1 110.9(8) . . ?
O4 C6 C4 110.0(8) . . ?
O6 C7 C8 107.6(7) . . ?
O6 C7 C11 111.9(7) . . ?
C11 C7 C8 109.7(7) . . ?
O7 C8 C7 112.8(7) . . ?
O7 C8 C9 109.3(7) . . ?
C9 C8 C7 108.5(7) . . ?
O8 C9 C8 108.6(7) . . ?
O29 C9 O8 110.8(7) . . ?
O29 C9 C8 108.4(7) . . ?
O8 C10 C11 110.1(7) . . ?
O8 C10 C12 105.5(7) . . ?
C12 C10 C11 114.2(8) . . ?
O5 C11 C7 106.9(7) . . ?
O5 C11 C10 110.8(7) . . ?
C7 C11 C10 110.3(7) . . ?
O9 C12 C10 115.5(8) . . ?
O29 C13 C14 105.1(7) . . ?
O29 C13 C17 109.0(7) . . ?
C17 C13 C14 111.8(8) . . ?
O10 C14 C13 109.5(7) . . ?
O10 C14 C15 109.5(8) . . ?
C15 C14 C13 111.1(8) . . ?
O11 C15 C14 109.6(7) . . ?
O11 C15 C16 108.0(8) . . ?
C14 C15 C16 111.8(8) . . ?
O12 C16 C15 110.0(8) . . ?
O14 C16 O12 110.3(8) . . ?
O14 C16 C15 108.3(8) . . ?
O12 C17 C13 109.7(8) . . ?
O12 C17 C18 106.9(7) . . ?
C13 C17 C18 115.8(8) . . ?
O13 C18 C17 112.2(8) . . ?
O14 C19 C20 105.1(8) . . ?
O14 C19 C23 110.0(8) . . ?
C23 C19 C20 112.0(8) . . ?
O15 C20 C19 109.6(8) . . ?
O15 C20 C21 109.6(8) . . ?
C21 C20 C19 111.1(8) . . ?
O16 C21 C20 112.7(8) . . ?
O16 C21 C22 109.1(8) . . ?
C20 C21 C22 109.5(9) . . ?
O17 C22 O28 109.3(8) . . ?
O17 C22 C21 110.8(8) . . ?
O28 C22 C21 106.4(8) . . ?
O17 C23 C19 108.7(8) . . ?
O17 C23 C24 107.2(8) . . ?
C24 C23 C19 113.8(9) . . ?
O18 C24 C23 111.0(8) . . ?
O19 C25 C26 109.4(8) . . ?
O19 C25 C29 110.8(8) . . ?
C29 C25 C26 109.5(8) . . ?
O28 C26 C25 104.4(8) . . ?
O28 C26 C27 109.1(8) . . ?
C27 C26 C25 112.0(8) . . ?
O21 C27 C26 108.9(8) . . ?
O21 C27 C28 105.2(8) . . ?
C28 C27 C26 114.2(9) . . ?
O22 C28 C27 112.4(9) . . ?
O20 C29 C25 111.0(8) . . ?
O20 C29 C30 110.8(8) . . ?
C25 C29 C30 110.3(8) . . ?
O21 C30 O30 113.2(8) . . ?
O21 C30 C29 109.6(8) . . ?
O30 C30 C29 107.7(8) . . ?
O24 C31 C32 106.9(8) . . ?
O24 C31 C36 112.1(8) . . ?
C36 C31 C32 109.8(8) . . ?
O30 C32 C31 107.3(8) . . ?
O30 C32 C33 108.8(8) . . ?
C31 C32 C33 112.3(8) . . ?
O25 C33 C32 111.4(8) . . ?
O25 C33 C34 106.2(8) . . ?
C34 C33 C32 112.0(9) . . ?
O27 C34 C33 112.9(9) . . ?
O25 C35 O26 111.0(8) . . ?
O25 C35 C36 109.8(7) . . ?
O26 C35 C36 108.0(7) . . ?
O23 C36 Na17 61.0(4) . 1_556 ?
O23 C36 C31 110.8(8) . . ?
O23 C36 C35 109.3(7) . . ?
C31 C36 Na17 126.9(6) . 1_556 ?
C31 C36 C35 108.8(8) . . ?
C35 C36 Na17 123.7(6) . 1_556 ?
O31 C37 C40 106.6(7) . . ?
O31 C37 C152 108.7(7) . . ?
C40 C37 C152 110.4(7) . . ?
O34 C38 O209 110.5(7) . . ?
O34 C38 C39 108.1(7) . . ?
O209 C38 C39 109.2(7) . . ?
O32 C39 C38 111.0(7) . . ?
O32 C39 C40 110.7(7) . . ?
C38 C39 C40 107.9(7) . . ?
O33 C40 C37 108.1(7) . . ?
O33 C40 C39 110.3(7) . . ?
C37 C40 C39 112.8(7) . . ?
O34 C41 C42 110.7(7) . . ?
O34 C41 C46 106.6(7) . . ?
C42 C41 C46 110.0(7) . . ?
O36 C42 C41 110.3(7) . . ?
O36 C42 C43 105.1(7) . . ?
C41 C42 C43 114.2(8) . . ?
O35 C43 C42 110.7(8) . . ?
O36 C44 C45 108.7(7) . . ?
O39 C44 O36 110.1(7) . . ?
O39 C44 C45 107.2(7) . . ?
O37 C45 C44 109.1(7) . . ?
O37 C45 C46 109.7(7) . . ?
C46 C45 C44 111.1(7) . . ?
O38 C46 C41 109.1(7) . . ?
O38 C46 C45 111.6(7) . . ?
C45 C46 C41 111.2(7) . . ?
O39 C47 C48 108.3(7) . . ?
O39 C47 C52 107.4(7) . . ?
C52 C47 C48 110.3(7) . . ?
O40 C48 C47 109.6(7) . . ?
O40 C48 C49 106.1(7) . . ?
C49 C48 C47 114.9(7) . . ?
O211 C49 C48 112.4(8) . . ?
O40 C50 C51 109.9(7) . . ?
O54 C50 O40 109.8(7) . . ?
O54 C50 C51 106.9(7) . . ?
O41 C51 C50 110.9(7) . . ?
O41 C51 C52 110.4(7) . . ?
C50 C51 C52 108.7(7) . . ?
O42 C52 C47 110.7(7) . . ?
O42 C52 C51 110.1(7) . . ?
C47 C52 C51 109.9(7) . . ?
O54 C53 C54 108.7(7) . . ?
O54 C53 C58 105.2(7) . . ?
C54 C53 C58 111.6(7) . . ?
O43 C54 C53 110.4(7) . . ?
O43 C54 C55 107.0(7) . . ?
C53 C54 C55 114.1(8) . . ?
O176 C55 C54 112.0(9) . . ?
O43 C56 O55 111.4(7) . . ?
O43 C56 C57 110.2(8) . . ?
O55 C56 C57 107.4(7) . . ?
O45 C57 C56 112.2(8) . . ?
O45 C57 C58 111.8(7) . . ?
C56 C57 C58 108.8(7) . . ?
O44 C58 C53 111.1(8) . . ?
O44 C58 C57 108.8(7) . . ?
C53 C58 C57 108.9(7) . . ?
O46 C59 C60 112.3(7) . . ?
O47 C60 C59 104.7(7) . . ?
O47 C60 C61 109.9(7) . . ?
C61 C60 C59 115.5(8) . . ?
O55 C61 C60 111.5(7) . . ?
O55 C61 C62 105.9(7) . . ?
C60 C61 C62 110.2(7) . . ?
O49 C62 C61 111.9(7) . . ?
O49 C62 C63 106.3(7) . . ?
C63 C62 C61 111.8(7) . . ?
O48 C63 C62 112.9(8) . . ?
O48 C63 C64 107.3(7) . . ?
C62 C63 C64 110.2(7) . . ?
O47 C64 O56 110.4(7) . . ?
O47 C64 C63 109.4(7) . . ?
O56 C64 C63 108.8(7) . . ?
O50 C65 C66 113.6(8) . . ?
O51 C66 C65 106.4(7) . . ?
O51 C66 C67 110.9(7) . . ?
C67 C66 C65 116.1(8) . . ?
O56 C67 C66 109.1(7) . . ?
O56 C67 C68 106.4(7) . . ?
C68 C67 C66 110.6(7) . . ?
O52 C68 C67 110.3(7) . . ?
O52 C68 C70 108.4(7) . . ?
C67 C68 C70 109.4(7) . . ?
O31 C69 O51 110.9(8) . . ?
O31 C69 C70 106.0(7) . . ?
O51 C69 C70 109.5(7) . . ?
O53 C70 C68 110.8(7) . . ?
O53 C70 C69 110.5(7) . . ?
C68 C70 C69 111.3(7) . . ?
O59 C71 C72 108.1(7) . . ?
O59 C71 C75 111.1(7) . . ?
C75 C71 C72 108.1(7) . . ?
O60 C72 C71 111.4(7) . . ?
O60 C72 C73 106.1(7) . . ?
C73 C72 C71 110.1(7) . . ?
O82 C73 C72 105.8(7) . . ?
O82 C73 C74 109.6(7) . . ?
C72 C73 C74 110.6(8) . . ?
O58 C74 C73 110.7(8) . . ?
O58 C74 C76 104.6(8) . . ?
C73 C74 C76 111.7(8) . . ?
O58 C75 C71 109.9(8) . . ?
O61 C75 O58 111.7(8) . . ?
O61 C75 C71 107.1(7) . . ?
O57 C76 C74 108.7(9) . . ?
O78 C77 C78 109.6(7) . . ?
O82 C77 O78 112.4(7) . . ?
O82 C77 C78 107.0(7) . . ?
O80 C78 C77 110.6(7) . . ?
O80 C78 C79 111.7(7) . . ?
C79 C78 C77 110.8(7) . . ?
O81 C79 C78 112.3(7) . . ?
O81 C79 C80 107.7(7) . . ?
C78 C79 C80 109.2(7) . . ?
O77 C80 C79 107.7(7) . . ?
O77 C80 C81 110.3(7) . . ?
C79 C80 C81 109.9(7) . . ?
O78 C81 C80 109.6(7) . . ?
O78 C81 C82 107.5(7) . . ?
C82 C81 C80 112.3(7) . . ?
O79 C82 C81 109.5(7) . . ?
O74 C83 C84 109.2(7) . . ?
O74 C83 C85 110.2(7) . . ?
C84 C83 C85 111.7(7) . . ?
O73 C84 C83 110.6(8) . . ?
O72 C85 C83 107.7(7) . . ?
O72 C85 C86 105.7(7) . . ?
C86 C85 C83 114.0(7) . . ?
O76 C86 C85 110.1(7) . . ?
O76 C86 C87 110.7(7) . . ?
C85 C86 C87 110.1(7) . . ?
O75 C87 C86 112.5(7) . . ?
O75 C87 C140 110.2(7) . . ?
C86 C87 C140 109.1(7) . . ?
O69 C88 C89 110.6(7) . . ?
O72 C88 O69 112.0(7) . . ?
O72 C88 C89 106.8(7) . . ?
O71 C89 C88 108.5(7) . . ?
O71 C89 C93 109.2(7) . . ?
C93 C89 C88 107.7(7) . . ?
O69 C90 C91 107.3(8) . . ?
O69 C90 C92 110.9(7) . . ?
C92 C90 C91 114.5(8) . . ?
O68 C91 C90 112.8(9) . . ?
O67 C92 C90 110.1(7) . . ?
O67 C92 C93 106.7(7) . . ?
C90 C92 C93 110.8(8) . . ?
O70 C93 C89 108.6(7) . . ?
O70 C93 C92 110.7(7) . . ?
C89 C93 C92 110.8(8) . . ?
O67 C94 O210 109.5(8) . . ?
O67 C94 C98 107.5(8) . . ?
O210 C94 C98 108.8(8) . . ?
O210 C95 C96 109.2(8) . . ?
O210 C95 C141 107.6(8) . . ?
C141 C95 C96 113.3(8) . . ?
O64 C96 C95 108.2(8) . . ?
O64 C96 C97 107.1(8) . . ?
C97 C96 C95 111.0(8) . . ?
O65 C97 C96 107.7(8) . . ?
O65 C97 C98 111.0(8) . . ?
C96 C97 C98 110.3(8) . . ?
O66 C98 C94 109.9(8) . . ?
O66 C98 C97 109.0(8) . . ?
C94 C98 C97 109.5(8) . . ?
O64 C99 C142 107.6(8) . . ?
O83 C99 O64 110.7(8) . . ?
O83 C99 C142 110.0(8) . . ?
O83 C100 C101 105.8(8) . . ?
O83 C100 C102 109.4(8) . . ?
C101 C100 C102 111.5(8) . . ?
O62 C101 C100 113.5(9) . . ?
O61 C102 C100 110.9(8) . . ?
O61 C102 C103 103.8(7) . . ?
C103 C102 C100 111.8(8) . . ?
O63 C103 C102 111.3(8) . . ?
O63 C103 C142 109.9(8) . . ?
C102 C103 C142 109.8(8) . . ?
O190 C104 C105 108.5(7) . . ?
O190 C104 C116 108.3(7) . . ?
C105 C104 C116 109.9(8) . . ?
O194 C105 C104 106.6(7) . . ?
O194 C105 C106 112.8(7) . . ?
C104 C105 C106 110.8(8) . . ?
O195 C106 C105 114.2(8) . . ?
O195 C106 C107 110.4(8) . . ?
C105 C106 C107 108.4(7) . . ?
O193 C107 C106 110.4(8) . . ?
O196 C107 O193 111.5(7) . . ?
O196 C107 C106 106.8(7) . . ?
O196 C108 C119 110.5(7) . . ?
O196 C108 C122 107.3(7) . . ?
C122 C108 C119 110.1(8) . . ?
O175 C109 C152 114.5(10) . . ?
O218 C109 C152 114.0(12) . . ?
O185 C110 C111 109.1(7) . . ?
O185 C110 C114 107.9(7) . . ?
C114 C110 C111 111.6(7) . . ?
O189 C111 C110 111.3(7) . . ?
O189 C111 C115 107.9(7) . . ?
C115 C111 C110 110.9(8) . . ?
O189 C112 C113 108.3(7) . . ?
O190 C112 O189 111.8(7) . . ?
O190 C112 C113 106.6(7) . . ?
O191 C113 C112 111.6(7) . . ?
O191 C113 C114 110.2(7) . . ?
C112 C113 C114 108.7(7) . . ?
O203 C114 C110 106.3(7) . . ?
O203 C114 C113 112.8(7) . . ?
C110 C114 C113 112.3(7) . . ?
O188 C115 C111 110.9(8) . . ?
O193 C116 C104 110.2(7) . . ?
O193 C116 C117 106.1(8) . . ?
C117 C116 C104 113.8(8) . . ?
O192 C117 C116 109.6(9) . . ?
O199 C118 C119 109.7(8) . . ?
O198 C119 C108 109.6(8) . . ?
O198 C119 C118 107.4(8) . . ?
C118 C119 C108 112.1(8) . . ?
O198 C120 C121 109.8(8) . . ?
O200 C120 O198 109.9(8) . . ?
O200 C120 C121 106.9(8) . . ?
O204 C121 C120 110.2(8) . . ?
O204 C121 C122 111.9(8) . . ?
C122 C121 C120 109.3(8) . . ?
O197 C122 C108 110.4(7) . . ?
O197 C122 C121 113.4(8) . . ?
C121 C122 C108 109.7(8) . . ?
O201 C123 C124 114.2(9) . . ?
O202 C124 C123 107.1(8) . . ?
O202 C124 C125 111.6(8) . . ?
C123 C124 C125 111.6(8) . . ?
O200 C125 C124 109.4(8) . . ?
O200 C125 C139 105.4(7) . . ?
C139 C125 C124 111.6(8) . . ?
O181 C126 C127 107.0(8) . . ?
O202 C126 O181 111.2(8) . . ?
O202 C126 C127 110.1(8) . . ?
O206 C127 C126 111.1(8) . . ?
O206 C127 C139 107.9(8) . . ?
C126 C127 C139 108.9(8) . . ?
O181 C128 C129 108.9(8) . . ?
O181 C128 C130 107.2(8) . . ?
C129 C128 C130 109.6(8) . . ?
O180 C129 C128 111.4(9) . . ?
O180 C129 C143 109.1(9) . . ?
C128 C129 C143 114.3(9) . . ?
O179 C130 C128 111.1(8) . . ?
O179 C130 C131 107.4(8) . . ?
C131 C130 C128 111.7(8) . . ?
O178 C131 C130 110.2(8) . . ?
O178 C131 C132 110.4(8) . . ?
C130 C131 C132 108.9(8) . . ?
O180 C132 O182 110.4(8) . . ?
O180 C132 C131 110.2(8) . . ?
O182 C132 C131 108.3(8) . . ?
O182 C133 C134 109.4(8) . . ?
O182 C133 C137 105.8(8) . . ?
C137 C133 C134 110.9(8) . . ?
O186 C134 C133 109.4(8) . . ?
O186 C134 C138 105.4(8) . . ?
C138 C134 C133 111.8(8) . . ?
O185 C135 O186 108.6(8) . . ?
O185 C135 C136 108.3(7) . . ?
O186 C135 C136 111.6(8) . . ?
O184 C136 C135 110.4(7) . . ?
O184 C136 C137 111.7(8) . . ?
C135 C136 C137 110.0(8) . . ?
O183 C137 C133 110.9(8) . . ?
O183 C137 C136 108.6(8) . . ?
C133 C137 C136 108.4(8) . . ?
O187 C138 C134 111.9(10) . . ?
O205 C139 C125 107.1(8) . . ?
O205 C139 C127 112.7(8) . . ?
C125 C139 C127 110.2(8) . . ?
O74 C140 O77 111.7(7) . . ?
O74 C140 C87 109.5(7) . . ?
O77 C140 C87 105.5(7) . . ?
O207 C141 C95 111.6(9) . . ?
O208 C142 C99 110.2(8) . . ?
O208 C142 C103 111.8(8) . . ?
C99 C142 C103 109.4(8) . . ?
O216 C143 C129 122.7(16) . . ?
O217 C143 C129 111.8(13) . . ?
O209 C152 C37 110.4(7) . . ?
O209 C152 C109 106.8(7) . . ?
C109 C152 C37 112.1(8) . . ?
O219 C144 C145 115.5(11) . . ?
O220 C144 O219 120.8(12) . . ?
O220 C144 C145 122.9(12) . . ?
O221 C146 O223 123.0(13) . . ?
O221 C146 C147 124.2(12) . . ?
O223 C146 C147 112.8(12) . . ?
O222 C150 C151 117.2(12) . . ?
O226 C150 O222 124.6(13) . . ?
O226 C150 C151 118.0(13) . . ?
O224 C149 O225 121.5(12) . . ?
O224 C149 C148 121.9(13) . . ?
O225 C149 C148 116.6(11) . . ?

loop_
_geom_bond_atom_site_label_1
_geom_bond_atom_site_label_2
_geom_bond_distance
_geom_bond_site_symmetry_2
_geom_bond_publ_flag
Mo1 O84 1.714(6) . ?
Mo1 O85 1.704(6) . ?
Mo1 O86 1.919(6) . ?
Mo1 O87 2.231(6) . ?
Mo1 O88 1.909(6) . ?
Mo1 O103 2.326(6) . ?
Mo2 O88 1.903(6) . ?
Mo2 O89 1.717(7) . ?
Mo2 O90 1.738(7) . ?
Mo2 O91 1.896(6) . ?
Mo2 O92 2.183(6) . ?
Mo2 O93 2.395(6) . ?
Mo3 O91 1.922(6) . ?
Mo3 O93 2.204(6) . ?
Mo3 O94 1.704(7) . ?
Mo3 O95 1.702(6) . ?
Mo3 O96 1.952(6) . ?
Mo3 O97 2.363(6) . ?
Mo4 O96 1.919(6) . ?
Mo4 O97 2.311(6) . ?
Mo4 O98 1.714(6) . ?
Mo4 O99 1.722(6) . ?
Mo4 O100 1.899(6) . ?
Mo4 O105 2.300(6) . ?
Mo5 O86 1.923(6) . ?
Mo5 O100 1.946(6) . ?
Mo5 O101 1.719(6) . ?
Mo5 O102 1.700(6) . ?
Mo5 O103 2.174(6) . ?
Mo5 O105 2.333(6) . ?
Mo6 O107 1.704(7) . ?
Mo6 O108 1.717(7) . ?
Mo6 O109 1.920(6) . ?
Mo6 O110 2.324(6) . ?
Mo6 O111 2.276(6) . ?
Mo6 O112 1.927(6) . ?
Mo7 O109 1.935(6) . ?
Mo7 O110 2.346(6) . ?
Mo7 O113 1.704(7) . ?
Mo7 O114 1.912(6) . ?
Mo7 O173 2.158(6) . ?
Mo7 O174 1.714(7) . ?
Mo8 O114 1.918(6) . ?
Mo8 O115 1.703(6) . ?
Mo8 O116 1.736(7) . ?
Mo8 O117 2.284(6) . ?
Mo8 O127 1.883(6) . ?
Mo8 O173 2.389(6) . ?
Mo9 O119 2.373(6) . ?
Mo9 O120 1.722(6) . ?
Mo9 O121 1.689(6) . ?
Mo9 O122 1.908(6) . ?
Mo9 O123 2.266(6) . ?
Mo9 O127 1.919(6) . ?
Mo10 O111 2.330(6) . ?
Mo10 O112 1.938(6) . ?
Mo10 O119 2.193(6) . ?
Mo10 O122 1.924(6) . ?
Mo10 O124 1.718(6) . ?
Mo10 O125 1.710(7) . ?
Mo11 O129 1.930(7) . ?
Mo11 O142 1.944(7) . ?
Mo11 O143 1.695(7) . ?
Mo11 O144 1.702(7) . ?
Mo11 O171 2.196(7) . ?
Mo11 O172 2.297(7) . ?
Mo12 O131 2.194(7) . ?
Mo12 O133 1.940(7) . ?
Mo12 O134 1.705(7) . ?
Mo12 O135 1.705(7) . ?
Mo12 O136 1.912(7) . ?
Mo12 O137 2.329(6) . ?
Mo13 O136 1.917(7) . ?
Mo13 O137 2.284(6) . ?
Mo13 O138 1.708(7) . ?
Mo13 O139 1.719(7) . ?
Mo13 O140 1.901(6) . ?
Mo13 O169 2.313(7) . ?
Mo14 O140 1.956(6) . ?
Mo14 O141 1.715(7) . ?
Mo14 O142 1.923(7) . ?
Mo14 O168 1.696(7) . ?
Mo14 O169 2.363(7) . ?
Mo14 O172 2.182(6) . ?
Mo15 O146 1.706(7) . ?
Mo15 O147 1.717(8) . ?
Mo15 O148 1.954(6) . ?
Mo15 O150 1.912(7) . ?
Mo15 O162 2.350(7) . ?
Mo15 O163 2.185(7) . ?
Mo16 O148 1.908(7) . ?
Mo16 O158 1.915(7) . ?
Mo16 O159 2.281(7) . ?
Mo16 O160 1.718(7) . ?
Mo16 O161 1.726(7) . ?
Mo16 O162 2.309(7) . ?
Mo17 O156 1.921(7) . ?
Mo17 O157 1.716(7) . ?
Mo17 O158 1.931(7) . ?
Mo17 O159 2.329(7) . ?
Mo17 O166 2.191(6) . ?
Mo17 O167 1.715(8) . ?
Mo18 O153 1.875(7) . ?
Mo18 O154 2.318(7) . ?
Mo18 O155 1.717(7) . ?
Mo18 O156 1.935(7) . ?
Mo18 O165 1.684(7) . ?
Mo18 O166 2.365(7) . ?
Mo19 O150 1.948(8) . ?
Mo19 O151 1.715(7) . ?
Mo19 O152 1.715(7) . ?
Mo19 O153 1.901(7) . ?
Mo19 O163 2.318(7) . ?
Mo19 O164 2.274(7) . ?
Mo20 O128 1.731(7) . ?
Mo20 O129 1.874(7) . ?
Mo20 O130 1.714(7) . ?
Mo20 O131 2.425(7) . ?
Mo20 O132 2.303(7) . ?
Mo20 O133 1.919(7) . ?
P1 Na8 3.427(4) . ?
P1 O87 1.510(6) . ?
P1 O93 1.537(6) . ?
P1 O105 1.557(6) . ?
P1 O106 1.559(6) . ?
P2 O92 1.521(6) . ?
P2 O97 1.553(6) . ?
P2 O103 1.580(6) . ?
P2 O104 1.513(6) . ?
P3 O110 1.537(6) . ?
P3 O117 1.517(6) . ?
P3 O118 1.559(6) . ?
P3 O119 1.542(6) . ?
P4 O111 1.549(6) . ?
P4 O123 1.510(6) . ?
P4 O126 1.538(6) . ?
P4 O173 1.567(6) . ?
P5 O132 1.500(7) . ?
P5 O137 1.553(7) . ?
P5 O145 1.516(7) . ?
P5 O172 1.552(7) . ?
P6 O131 1.545(7) . ?
P6 O169 1.540(7) . ?
P6 O170 1.536(7) . ?
P6 O171 1.521(7) . ?
P7 Na18 3.376(7) 1_446 ?
P7 O162 1.536(7) . ?
P7 O164 1.503(7) . ?
P7 O166 1.555(7) . ?
P7 O177 1.544(7) . ?
P8 O149 1.547(7) . ?
P8 O154 1.506(7) . ?
P8 O159 1.550(7) . ?
P8 O163 1.544(7) . ?
Na1 O7 2.543(7) . ?
Na1 O29W 2.399(8) . ?
Na1 O30W 2.357(8) . ?
Na1 O31W 2.363(8) . ?
Na1 O99 2.368(7) . ?
Na1 O189 2.933(7) . ?
Na2 O46W 2.315(9) . ?
Na2 O47W 2.355(9) . ?
Na2 O102 2.567(8) . ?
Na2 O104 2.375(8) . ?
Na2 O124 2.456(8) . ?
Na2 O212 2.406(9) . ?
Na3 Na11 3.455(6) 1_456 ?
Na3 O9 2.357(7) . ?
Na3 O36W 2.450(9) . ?
Na3 O37W 2.425(8) . ?
Na3 O75 2.533(7) . ?
Na3 O152 2.512(8) 1_565 ?
Na3 O184 2.350(8) . ?
Na4 O13 2.642(8) . ?
Na4 O33W 2.396(8) . ?
Na4 O34W 2.331(10) . ?
Na4 O50 2.386(7) 1_456 ?
Na4 O51 2.740(8) 1_456 ?
Na4 O120 2.486(7) . ?
Na5 O6W 2.386(8) . ?
Na5 O9W 2.346(10) . ?
Na5 O10W 2.471(9) . ?
Na5 O35W 2.332(9) . ?
Na5 O135 2.377(8) . ?
Na5 O195 2.643(8) . ?
Na6 O5W 2.380(10) . ?
Na6 O7W 2.323(8) . ?
Na6 O32 2.380(7) . ?
Na6 O140 2.390(8) . ?
Na6 O141 2.523(8) . ?
Na6 O145 2.374(8) . ?
Na7 Na15 3.883(7) 1_645 ?
Na7 O16 2.376(8) . ?
Na7 O40W 2.375(9) . ?
Na7 O41W 2.364(9) . ?
Na7 O146 2.623(9) . ?
Na7 O148 2.414(8) . ?
Na7 O149 2.390(8) . ?
Na8 O10 2.380(8) . ?
Na8 O28W 2.367(9) . ?
Na8 O29W 2.385(8) . ?
Na8 O96 2.403(7) . ?
Na8 O106 2.457(7) . ?
Na9 O12 2.874(8) . ?
Na9 O13 2.405(8) . ?
Na9 O32W 2.316(9) . ?
Na9 O33W 2.437(8) . ?
Na9 O50 2.605(7) 1_456 ?
Na9 O95 2.345(8) . ?
Na10 O89 2.557(8) . ?
Na10 O92 2.480(7) . ?
Na10 O118 2.390(7) . ?
Na10 O213 2.340(9) . ?
Na10 O214 2.473(9) . ?
Na10 O215 2.311(11) . ?
Na11 O4W 2.302(15) . ?
Na11 O36W 2.455(10) 1_654 ?
Na11 O37W 2.408(9) 1_654 ?
Na11 O139 2.554(8) . ?
Na11 O168 2.407(9) . ?
Na11 O169 2.506(8) . ?
Na12 O11W 2.478(11) . ?
Na12 O12W 2.397(11) . ?
Na12 O13W 2.444(19) . ?
Na12 O14W 2.458(13) . ?
Na12 O15W 2.437(11) . ?
Na12 O201 2.437(9) . ?
Na13 Na18 3.022(9) 1_456 ?
Na13 O2W 2.423(10) 1_456 ?
Na13 O3W 2.470(10) 1_456 ?
Na13 O16W 2.299(10) . ?
Na13 O46 2.387(8) 1_466 ?
Na13 O80 2.484(8) . ?
Na13 O144 2.496(9) 1_456 ?
Na14 Na21 4.030(10) 1_546 ?
Na14 O19 2.433(9) . ?
Na14 O41W 2.402(9) . ?
Na14 O42W 2.332(10) . ?
Na14 O43W 2.330(13) . ?
Na14 O160 2.439(10) . ?
Na15 O26W 2.234(13) . ?
Na15 O27W 2.300(11) . ?
Na15 O40W 2.287(10) 1_465 ?
Na15 O78 2.543(8) . ?
Na15 O79 2.342(9) . ?
Na16 Na20 4.190(9) 1_554 ?
Na16 O17W 2.332(11) . ?
Na16 O18W 2.579(12) . ?
Na16 O19W 2.337(10) . ?
Na16 O20W 2.518(10) . ?
Na16 O84 2.666(8) 1_455 ?
Na16 O107 2.532(8) . ?
Na17 O23 2.737(10) 1_554 ?
Na17 O47W 2.711(11) . ?
Na17 O112 2.778(10) . ?
Na17 O213 2.787(11) . ?
Na18 O1W 2.303(16) . ?
Na18 O2W 2.391(10) . ?
Na18 O3W 2.342(12) . ?
Na18 O144 2.557(10) . ?
Na18 O171 2.293(8) . ?
Na18 O177 2.417(10) 1_664 ?
Na19 O6W 2.301(11) . ?
Na19 O7W 2.411(11) . ?
Na19 O8W 2.393(12) . ?
Na19 O38 2.505(10) . ?
Na19 O138 2.412(10) . ?
Na20 O11W 2.708(13) 1_446 ?
Na20 O20W 2.341(9) 1_556 ?
Na20 O27 2.776(12) . ?
Na20 O38W 2.376(10) . ?
Na20 O39W 2.563(17) . ?
Na20 O211 2.392(10) 1_456 ?
Na21 O43W 2.398(14) 1_564 ?
Na21 O44W 2.42(2) . ?
Na21 O45W 2.327(16) . ?
Na21 O204 2.403(11) . ?
Na21 O208 2.342(10) . ?
Na22 O24W 2.37(2) . ?
Na22 O25W 2.558(13) . ?
Na22 O62 2.550(12) . ?
Na22 O94 2.499(11) 1_465 ?
Na22 O202 2.867(11) 1_455 ?
Na22 O216 2.504(19) 1_455 ?
Na23 O30W 2.803(12) 1_455 ?
Na23 O31W 2.777(10) 1_455 ?
Na23 O68 2.653(13) . ?
Na23 O69 2.979(10) . ?
Na23 O122 2.819(11) . ?
Na23 O123 2.992(11) . ?
Na24 O15W 2.564(13) 1_455 ?
Na24 O21W 2.13(2) . ?
Na24 O22W 2.278(17) . ?
Na24 O23W 2.325(19) . ?
Na24 O167 2.659(12) 1_564 ?
Na24 O207 2.423(14) . ?
O1 C1 1.428(12) . ?
O2 C2 1.415(11) . ?
O3 C3 1.403(11) . ?
O3 C4 1.428(11) . ?
O4 C6 1.415(12) . ?
O5 C3 1.431(11) . ?
O5 C11 1.435(11) . ?
O6 C7 1.429(11) . ?
O7 C8 1.407(11) . ?
O8 C9 1.417(11) . ?
O8 C10 1.451(11) . ?
O9 C12 1.408(11) . ?
O10 C14 1.425(11) . ?
O11 C15 1.446(12) . ?
O12 C16 1.421(12) . ?
O12 C17 1.452(11) . ?
O13 C18 1.433(11) . ?
O14 C16 1.397(12) . ?
O14 C19 1.450(12) . ?
O15 C20 1.425(13) . ?
O16 C21 1.443(12) . ?
O17 C22 1.407(11) . ?
O17 C23 1.443(12) . ?
O18 C24 1.443(12) . ?
O19 C25 1.430(13) . ?
O20 C29 1.441(11) . ?
O21 C27 1.480(12) . ?
O21 C30 1.389(12) . ?
O22 C28 1.423(12) . ?
O23 C36 1.425(11) . ?
O24 C31 1.426(12) . ?
O25 C33 1.448(12) . ?
O25 C35 1.405(11) . ?
O26 C5 1.434(12) . ?
O26 C35 1.411(11) . ?
O27 C34 1.402(14) . ?
O28 C22 1.436(12) . ?
O28 C26 1.448(12) . ?
O29 C9 1.411(11) . ?
O29 C13 1.433(11) . ?
O30 C30 1.412(12) . ?
O30 C32 1.429(12) . ?
O31 C37 1.420(10) . ?
O31 C69 1.402(11) . ?
O32 C39 1.419(11) . ?
O33 C40 1.440(10) . ?
O34 C38 1.393(11) . ?
O34 C41 1.436(11) . ?
O35 C43 1.423(12) . ?
O36 C42 1.437(11) . ?
O36 C44 1.419(11) . ?
O37 C45 1.415(11) . ?
O38 C46 1.423(11) . ?
O39 C44 1.399(11) . ?
O39 C47 1.423(11) . ?
O40 C48 1.437(11) . ?
O40 C50 1.419(11) . ?
O41 C51 1.436(11) . ?
O42 C52 1.446(10) . ?
O43 C54 1.437(11) . ?
O43 C56 1.401(11) . ?
O44 C58 1.424(11) . ?
O45 C57 1.416(11) . ?
O46 C59 1.436(11) . ?
O47 C60 1.444(11) . ?
O47 C64 1.410(11) . ?
O48 C63 1.433(11) . ?
O49 C62 1.437(11) . ?
O50 C65 1.423(11) . ?
O51 C66 1.450(11) . ?
O51 C69 1.422(11) . ?
O52 C68 1.424(11) . ?
O53 C70 1.429(11) . ?
O54 C50 1.414(11) . ?
O54 C53 1.433(11) . ?
O55 C56 1.416(11) . ?
O55 C61 1.446(11) . ?
O56 C64 1.410(10) . ?
O56 C67 1.421(11) . ?
O57 C76 1.399(13) . ?
O58 C74 1.420(11) . ?
O58 C75 1.414(11) . ?
O59 C71 1.425(11) . ?
O60 C72 1.433(11) . ?
O61 C75 1.410(11) . ?
O61 C102 1.444(11) . ?
O62 C101 1.409(13) . ?
O63 C103 1.434(12) . ?
O64 C96 1.421(12) . ?
O64 C99 1.420(12) . ?
O65 C97 1.449(13) . ?
O66 C98 1.420(11) . ?
O67 C92 1.434(11) . ?
O67 C94 1.404(11) . ?
O68 C91 1.393(15) . ?
O69 C88 1.397(11) . ?
O69 C90 1.460(11) . ?
O70 C93 1.452(11) . ?
O71 C89 1.426(11) . ?
O72 C85 1.431(11) . ?
O72 C88 1.393(11) . ?
O73 C84 1.412(14) . ?
O74 C83 1.442(11) . ?
O74 C140 1.400(11) . ?
O75 C87 1.424(11) . ?
O76 C86 1.429(11) . ?
O77 C80 1.427(10) . ?
O77 C140 1.404(11) . ?
O78 C77 1.422(10) . ?
O78 C81 1.433(11) . ?
O79 C82 1.437(11) . ?
O80 C78 1.426(11) . ?
O81 C79 1.439(11) . ?
O82 C73 1.443(11) . ?
O82 C77 1.396(11) . ?
O83 C99 1.415(12) . ?
O83 C100 1.429(12) . ?
O175 C109 1.348(17) . ?
O176 C55 1.390(14) . ?
O178 C131 1.421(12) . ?
O179 C130 1.443(12) . ?
O180 C129 1.424(13) . ?
O180 C132 1.406(12) . ?
O181 C126 1.413(12) . ?
O181 C128 1.426(12) . ?
O182 C132 1.408(12) . ?
O182 C133 1.442(12) . ?
O183 C137 1.440(12) . ?
O184 C136 1.427(11) . ?
O185 C110 1.408(11) . ?
O185 C135 1.427(11) . ?
O186 C134 1.444(12) . ?
O186 C135 1.430(11) . ?
O187 C138 1.393(15) . ?
O188 C115 1.412(13) . ?
O189 C111 1.452(11) . ?
O189 C112 1.417(10) . ?
O190 C104 1.427(11) . ?
O190 C112 1.413(11) . ?
O191 C113 1.440(11) . ?
O192 C117 1.406(14) . ?
O193 C107 1.415(11) . ?
O193 C116 1.424(12) . ?
O194 C105 1.423(11) . ?
O195 C106 1.392(11) . ?
O196 C107 1.403(11) . ?
O196 C108 1.436(11) . ?
O197 C122 1.414(11) . ?
O198 C119 1.410(12) . ?
O198 C120 1.415(12) . ?
O199 C118 1.437(12) . ?
O200 C120 1.413(11) . ?
O200 C125 1.422(11) . ?
O201 C123 1.426(13) . ?
O202 C124 1.437(11) . ?
O202 C126 1.399(12) . ?
O203 C114 1.434(11) . ?
O204 C121 1.430(12) . ?
O205 C139 1.422(12) . ?
O206 C127 1.422(12) . ?
O207 C141 1.434(14) . ?
O208 C142 1.437(12) . ?
O209 C38 1.428(11) . ?
O209 C152 1.437(11) . ?
O210 C94 1.422(12) . ?
O210 C95 1.442(12) . ?
O211 C49 1.434(12) . ?
O216 C143 1.08(2) . ?
O217 C143 1.33(2) . ?
O218 C109 1.25(2) . ?
C1 C2 1.509(13) . ?
C1 C5 1.522(13) . ?
C2 C3 1.522(13) . ?
C4 C5 1.510(13) . ?
C4 C6 1.542(13) . ?
C7 C8 1.527(12) . ?
C7 C11 1.526(13) . ?
C8 C9 1.514(12) . ?
C10 C11 1.534(12) . ?
C10 C12 1.502(13) . ?
C13 C14 1.530(13) . ?
C13 C17 1.515(13) . ?
C14 C15 1.502(13) . ?
C15 C16 1.539(14) . ?
C17 C18 1.523(13) . ?
C19 C20 1.534(14) . ?
C19 C23 1.514(15) . ?
C20 C21 1.492(14) . ?
C21 C22 1.524(15) . ?
C23 C24 1.514(14) . ?
C25 C26 1.541(14) . ?
C25 C29 1.505(14) . ?
C26 C27 1.502(15) . ?
C27 C28 1.502(13) . ?
C29 C30 1.514(14) . ?
C31 C32 1.511(13) . ?
C31 C36 1.500(13) . ?
C32 C33 1.531(14) . ?
C33 C34 1.516(14) . ?
C35 C36 1.548(13) . ?
C37 C40 1.515(12) . ?
C37 C152 1.548(12) . ?
C38 C39 1.524(12) . ?
C39 C40 1.527(12) . ?
C41 C42 1.514(12) . ?
C41 C46 1.542(12) . ?
C42 C43 1.517(13) . ?
C44 C45 1.524(12) . ?
C45 C46 1.517(13) . ?
C47 C48 1.547(12) . ?
C47 C52 1.516(11) . ?
C48 C49 1.511(12) . ?
C50 C51 1.508(13) . ?
C51 C52 1.519(12) . ?
C53 C54 1.518(13) . ?
C53 C58 1.521(13) . ?
C54 C55 1.520(13) . ?
C56 C57 1.525(13) . ?
C57 C58 1.531(12) . ?
C59 C60 1.517(12) . ?
C60 C61 1.509(13) . ?
C61 C62 1.526(12) . ?
C62 C63 1.496(13) . ?
C63 C64 1.525(13) . ?
C65 C66 1.530(13) . ?
C66 C67 1.522(12) . ?
C67 C68 1.518(12) . ?
C68 C70 1.520(12) . ?
C69 C70 1.535(12) . ?
C71 C72 1.549(12) . ?
C71 C75 1.512(13) . ?
C72 C73 1.528(12) . ?
C73 C74 1.542(13) . ?
C74 C76 1.570(14) . ?
C77 C78 1.528(12) . ?
C78 C79 1.521(12) . ?
C79 C80 1.524(12) . ?
C80 C81 1.534(12) . ?
C81 C82 1.499(12) . ?
C83 C84 1.480(12) . ?
C83 C85 1.543(13) . ?
C85 C86 1.507(12) . ?
C86 C87 1.522(13) . ?
C87 C140 1.546(12) . ?
C88 C89 1.528(13) . ?
C89 C93 1.511(13) . ?
C90 C91 1.517(13) . ?
C90 C92 1.513(13) . ?
C92 C93 1.523(12) . ?
C94 C98 1.526(14) . ?
C95 C96 1.535(14) . ?
C95 C141 1.496(14) . ?
C96 C97 1.507(13) . ?
C97 C98 1.527(14) . ?
C99 C142 1.509(14) . ?
C100 C101 1.510(14) . ?
C100 C102 1.521(14) . ?
C102 C103 1.511(13) . ?
C103 C142 1.519(13) . ?
C104 C105 1.508(12) . ?
C104 C116 1.543(13) . ?
C105 C106 1.514(13) . ?
C106 C107 1.547(13) . ?
C108 C119 1.544(13) . ?
C108 C122 1.522(13) . ?
C109 C152 1.522(14) . ?
C110 C111 1.536(13) . ?
C110 C114 1.516(11) . ?
C111 C115 1.512(13) . ?
C112 C113 1.513(13) . ?
C113 C114 1.518(12) . ?
C116 C117 1.517(13) . ?
C118 C119 1.507(14) . ?
C120 C121 1.525(14) . ?
C121 C122 1.520(13) . ?
C123 C124 1.512(14) . ?
C124 C125 1.531(14) . ?
C125 C139 1.523(13) . ?
C126 C127 1.515(14) . ?
C127 C139 1.532(13) . ?
C128 C129 1.511(14) . ?
C128 C130 1.515(13) . ?
C129 C143 1.524(16) . ?
C130 C131 1.512(14) . ?
C131 C132 1.522(14) . ?
C133 C134 1.517(14) . ?
C133 C137 1.500(13) . ?
C134 C138 1.501(14) . ?
C135 C136 1.493(14) . ?
C136 C137 1.537(13) . ?
O219 C144 1.293(15) . ?
O220 C144 1.288(16) . ?
C144 C145 1.484(18) . ?
O221 C146 1.201(16) . ?
O223 C146 1.315(17) . ?
C146 C147 1.522(19) . ?
O222 C150 1.279(16) . ?
O226 C150 1.212(16) . ?
C150 C151 1.51(2) . ?
O224 C149 1.210(15) . ?
O225 C149 1.320(17) . ?
C148 C149 1.481(18) . ?

loop_
_smtbx_masks_void_nr
_smtbx_masks_void_average_x
_smtbx_masks_void_average_y
_smtbx_masks_void_average_z
_smtbx_masks_void_volume
_smtbx_masks_void_count_electrons
_smtbx_masks_void_content
1 0.138 0.266 0.895 41.3 17.6 ?
2 -0.649 0.462 0.645 454.8 106.2 ?
3 0.081 0.723 0.360 12.0 7.2 ?
4 0.060 0.853 0.133 19.3 3.3 ?
5 0.518 0.220 0.335 279.4 88.7 ?
6 0.664 0.622 0.288 41.7 10.3 ?
